data_4024177
loop_
_publ_author_name
'Evgeny A. Katayev'
'Jonathan L. Sessler'
'Victor N. Khrustalev'
'Yuri A. Ustynyuk'

_publ_section_title
;
 Synthetic Model of the Phosphate Binding Protein: Solid-State
 Structure and Solution-Phase Anion Binding Properties of
 a Large Oligopyrrolic Macrocycle
;
_journal_name_full 'Journal of Organic Chemistry'
_journal_page_first 7244
_journal_page_last 7252
_journal_paper_doi 10.1021/jo071106g
_journal_volume 72
_journal_year 2007
_chemical_formula_moiety 'C111 H113 N21 O6 2+, H O4 P 2-'
_chemical_formula_sum 'C111 H114 N21 O10 P'
_chemical_formula_weight 1933.20
_chemical_name_systematic
; 
 ? 
;
_space_group_IT_number 2
_symmetry_cell_setting triclinic
_symmetry_space_group_name_Hall '-P 1'
_symmetry_space_group_name_H-M 'P -1'
_atom_sites_solution_hydrogens mixed
_atom_sites_solution_primary direct
_atom_sites_solution_secondary difmap
_audit_creation_method SHELXL-97
_cell_angle_alpha 88.980(5)
_cell_angle_beta 78.128(5)
_cell_angle_gamma 84.935(5)
_cell_formula_units_Z 4
_cell_length_a 21.414(4)
_cell_length_b 23.166(4)
_cell_length_c 24.601(5)
_cell_measurement_reflns_used 5269
_cell_measurement_temperature 120.0(2)
_cell_measurement_theta_max 21.25
_cell_measurement_theta_min 2.25
_cell_volume 11896(4)
_computing_cell_refinement 'SAINTPlus (Bruker, 1998a)'
_computing_data_collection 'SMART (Bruker, 1998b)'
_computing_data_reduction 'SAINTPlus (Bruker, 1998a)'
_computing_molecular_graphics 'SHELXTL, v. 5.10 (Sheldrick, 1998b)'
_computing_publication_material 'SHELXTL, v. 5.10 (Sheldrick, 1998b)'
_computing_structure_refinement 'SHELXTL, v. 5.10 (Sheldrick, 1998b)'
_computing_structure_solution 'SHELXTL, v. 5.10 (Sheldrick, 1998b)'
_diffrn_ambient_temperature 120.0(2)
_diffrn_measured_fraction_theta_full 0.977
_diffrn_measured_fraction_theta_max 0.977
_diffrn_measurement_device_type 'Bruker SMART 1000 CCD area detector'
_diffrn_measurement_method 'phi and omega scans'
_diffrn_radiation_monochromator graphite
_diffrn_radiation_source 'fine-focus sealed tube'
_diffrn_radiation_type MoK\a
_diffrn_radiation_wavelength 0.71073
_diffrn_reflns_av_R_equivalents 0.0890
_diffrn_reflns_av_sigmaI/netI 0.3016
_diffrn_reflns_limit_h_max 25
_diffrn_reflns_limit_h_min -19
_diffrn_reflns_limit_k_max 27
_diffrn_reflns_limit_k_min -27
_diffrn_reflns_limit_l_max 29
_diffrn_reflns_limit_l_min -29
_diffrn_reflns_number 81706
_diffrn_reflns_theta_full 25.09
_diffrn_reflns_theta_max 25.09
_diffrn_reflns_theta_min 0.85
_exptl_absorpt_coefficient_mu 0.084
_exptl_absorpt_correction_T_max 0.989
_exptl_absorpt_correction_T_min 0.979
_exptl_absorpt_correction_type multi-scan
_exptl_absorpt_process_details 'SADABS (Sheldrick, 1998a)'
_exptl_crystal_colour 'dark red'
_exptl_crystal_density_diffrn 1.079
_exptl_crystal_density_meas ?
_exptl_crystal_density_method 'not measured'
_exptl_crystal_description prism
_exptl_crystal_F_000 4088
_exptl_crystal_size_max 0.24
_exptl_crystal_size_mid 0.21
_exptl_crystal_size_min 0.18
_refine_diff_density_max 0.730
_refine_diff_density_min -0.513
_refine_diff_density_rms 0.068
_refine_ls_extinction_method none
_refine_ls_goodness_of_fit_ref 0.988
_refine_ls_hydrogen_treatment constr
_refine_ls_matrix_type full
_refine_ls_number_parameters 2311
_refine_ls_number_reflns 41388
_refine_ls_number_restraints 166
_refine_ls_restrained_S_all 0.994
_refine_ls_R_factor_all 0.2392
_refine_ls_R_factor_gt 0.0996
_refine_ls_shift/su_max 0.001
_refine_ls_shift/su_mean 0.001
_refine_ls_structure_factor_coef Fsqd
_refine_ls_weighting_details 'calc w=1/[\s^2^(Fo^2^)+(0.0300P)^2^] where P=(Fo^2^+2Fc^2^)/3'
_refine_ls_weighting_scheme calc
_refine_ls_wR_factor_gt 0.1596
_refine_ls_wR_factor_ref 0.1837
_reflns_number_gt 12252
_reflns_number_total 41388
_reflns_threshold_expression I>2\s(I)
_cod_data_source_file jo071106g-File001.cif
_cod_data_source_block SA_H3PO4
_cod_depositor_comments
;
The following automatic conversions were performed:
'_symmetry_cell_setting' value 'Triclinic' changed to 'triclinic'
according to '/home/saulius/struct/CIF-dictionaries/cif_core.dic'
dictionary named 'cif_core.dic' version 2.4.1 from
2010-06-29.

'_exptl_absorpt_correction_type' value 'Multi-scan' changed
to 'multi-scan' according to
'/home/saulius/struct/CIF-dictionaries/cif_core.dic' dictionary named
'cif_core.dic' version 2.4.1 from 2010-06-29.

Automatic conversion script
Id: cif_fix_enum 1527 2010-12-29 10:47:43Z saulius 

The following automatic conversions were performed:

'_exptl_crystal_density_meas' value 'none' was changed to '?' - the
value is perceived as not measured.

Automatic conversion script
Id: cif_fix_values 3008 2015-01-20 13:52:24Z robertas 
;
_cod_database_code 4024177

loop_
_symmetry_equiv_pos_as_xyz
'x, y, z'
'-x, -y, -z'

loop_
_atom_site_label
_atom_site_type_symbol
_atom_site_fract_x
_atom_site_fract_y
_atom_site_fract_z
_atom_site_U_iso_or_equiv
_atom_site_adp_type
_atom_site_occupancy
_atom_site_symmetry_multiplicity
_atom_site_calc_flag
_atom_site_refinement_flags
_atom_site_disorder_assembly
_atom_site_disorder_group
P1 P 0.19939(9) 0.18638(7) 0.31892(8) 0.0318(5) Uani 1 1 d . . .
O1 O 0.25488(19) 0.17033(16) 0.34665(18) 0.0385(12) Uani 1 1 d . . .
O2 O 0.15953(19) 0.24190(16) 0.34078(17) 0.0378(12) Uani 1 1 d . . .
O3 O 0.21843(19) 0.18455(16) 0.25574(18) 0.0389(12) Uani 1 1 d . . .
O4 O 0.1494(2) 0.13797(17) 0.33474(19) 0.0524(14) Uani 1 1 d . . .
H4O H 0.1646 0.1011 0.3238 0.063 Uiso 1 1 d R . .
O5 O 0.3075(2) 0.4456(2) 0.2800(2) 0.0571(6) Uani 1 1 d . . .
O6 O 0.3857(2) 0.16737(19) 0.1630(2) 0.0571(6) Uani 1 1 d . . .
O7 O -0.0351(2) 0.5131(2) 0.1766(2) 0.0571(6) Uani 1 1 d . . .
O8 O 0.0369(2) 0.28551(19) -0.0168(2) 0.0571(6) Uani 1 1 d . . .
O9 O 0.0329(2) 0.21437(19) 0.5190(2) 0.0571(6) Uani 1 1 d . . .
O10 O -0.0428(2) 0.07999(19) 0.2910(2) 0.0571(6) Uani 1 1 d . . .
N1 N 0.2769(2) 0.0581(2) 0.3894(2) 0.0392(15) Uani 1 1 d D . .
H1A H 0.2699 0.0873 0.3674 0.047 Uiso 1 1 calc R . .
N2 N 0.3418(2) 0.16037(18) 0.4185(2) 0.0347(15) Uani 1 1 d D . .
H2A H 0.3078 0.1737 0.4058 0.042 Uiso 1 1 calc R . .
N3 N 0.3371(2) 0.29011(19) 0.4151(2) 0.0367(15) Uani 1 1 d D . .
N4 N 0.3244(2) 0.3660(2) 0.3325(2) 0.0339(14) Uani 1 1 d D . .
H4A H 0.3255 0.3279 0.3320 0.041 Uiso 1 1 calc R . .
N5 N 0.3386(2) 0.29613(19) 0.2432(2) 0.0345(15) Uani 1 1 d D . .
N6 N 0.3705(2) 0.1793(2) 0.2546(2) 0.0353(15) Uani 1 1 d D . .
H6A H 0.3594 0.2040 0.2824 0.042 Uiso 1 1 calc R . .
N7 N 0.3034(2) 0.08513(19) 0.2315(2) 0.0314(14) Uani 1 1 d D . .
H7A H 0.2799 0.1181 0.2399 0.038 Uiso 1 1 calc R . .
N8 N 0.1826(2) 0.10121(18) 0.1952(2) 0.0294(14) Uani 1 1 d D . .
H8A H 0.1857 0.1300 0.2170 0.035 Uiso 1 1 calc R . .
N9 N 0.0740(2) 0.17679(19) 0.2264(2) 0.0332(14) Uani 1 1 d D . .
H9A H 0.0985 0.1731 0.2511 0.040 Uiso 1 1 calc R . .
N10 N -0.0086(2) 0.3180(2) 0.2519(2) 0.0405(16) Uani 1 1 d D . .
N11 N -0.0174(2) 0.4183(2) 0.2009(2) 0.0345(15) Uani 1 1 d D . .
H11A H -0.0116 0.3828 0.1873 0.041 Uiso 1 1 calc R . .
N12 N 0.0045(2) 0.3887(2) 0.0916(2) 0.0359(15) Uani 1 1 d D . .
N13 N 0.0833(2) 0.2968(2) 0.0581(2) 0.0401(15) Uani 1 1 d D . .
H13A H 0.0809 0.3201 0.0865 0.048 Uiso 1 1 calc R . .
N14 N 0.1576(2) 0.30037(19) 0.1295(2) 0.0322(14) Uani 1 1 d D . .
N15 N 0.1656(2) 0.3437(2) 0.2669(2) 0.0323(14) Uani 1 1 d D . .
H15A H 0.1730 0.3105 0.2833 0.039 Uiso 1 1 calc R . .
N16 N 0.1609(2) 0.34837(19) 0.3790(2) 0.0306(14) Uani 1 1 d D . .
H16A H 0.1565 0.3146 0.3651 0.037 Uiso 1 1 calc R . .
N17 N 0.1719(2) 0.2565(2) 0.4563(2) 0.0390(15) Uani 1 1 d D . .
H17A H 0.1604 0.2492 0.4249 0.047 Uiso 1 1 calc R . .
N18 N 0.1055(2) 0.1572(2) 0.4591(2) 0.0399(15) Uani 1 1 d D . .
H18A H 0.1130 0.1359 0.4288 0.048 Uiso 1 1 calc R . .
N19 N 0.0150(3) 0.1412(2) 0.3998(3) 0.0655(10) Uani 1 1 d D . .
N20 N 0.0497(3) 0.0592(2) 0.3222(2) 0.0494(17) Uani 1 1 d D . .
H20A H 0.0721 0.0709 0.3456 0.059 Uiso 1 1 calc R . .
N21 N 0.1764(3) 0.0215(2) 0.3268(2) 0.0406(16) Uani 1 1 d D . .
C1 C 0.2466(3) 0.0084(2) 0.3932(3) 0.0373(19) Uani 1 1 d D . .
C2 C 0.2705(3) -0.02807(18) 0.4335(3) 0.042(2) Uani 1 1 d D . .
C3 C 0.3120(3) 0.0049(3) 0.4548(2) 0.041(2) Uani 1 1 d D . .
C4 C 0.3196(3) 0.0573(3) 0.4238(3) 0.0360(18) Uani 1 1 d D . .
C5 C 0.3588(3) 0.1033(2) 0.4284(3) 0.0376(19) Uani 1 1 d D . .
C6 C 0.4181(3) 0.0992(2) 0.4424(3) 0.041(2) Uani 1 1 d D . .
C7 C 0.4380(2) 0.1575(3) 0.4443(2) 0.0369(18) Uani 1 1 d D . .
C8 C 0.3864(3) 0.1931(2) 0.4318(3) 0.0293(17) Uani 1 1 d D . .
C9 C 0.3809(3) 0.2563(3) 0.4315(3) 0.0405(19) Uani 1 1 d D . .
H9B H 0.4129 0.2745 0.4447 0.049 Uiso 1 1 calc R . .
C10 C 0.3371(3) 0.3498(2) 0.4257(3) 0.0298(17) Uani 1 1 d D . .
C11 C 0.3418(3) 0.3703(3) 0.4767(3) 0.0366(18) Uani 1 1 d . . .
H11G H 0.3436 0.3438 0.5063 0.044 Uiso 1 1 calc R . .
C12 C 0.3441(3) 0.4291(3) 0.4856(3) 0.0366(18) Uani 1 1 d . . .
H12A H 0.3492 0.4427 0.5205 0.044 Uiso 1 1 calc R . .
C13 C 0.3389(3) 0.4672(3) 0.4429(3) 0.0374(19) Uani 1 1 d . . .
H13C H 0.3398 0.5076 0.4485 0.045 Uiso 1 1 calc R . .
C14 C 0.3323(3) 0.4473(3) 0.3918(3) 0.0333(18) Uani 1 1 d . . .
H14A H 0.3294 0.4741 0.3625 0.040 Uiso 1 1 calc R . .
C15 C 0.3301(3) 0.3896(3) 0.3829(3) 0.0297(17) Uani 1 1 d . . .
C16 C 0.3175(3) 0.3920(2) 0.2845(2) 0.0278(16) Uani 1 1 d D . .
C17 C 0.3224(3) 0.35287(19) 0.2368(2) 0.0282(17) Uani 1 1 d D . .
C18 C 0.3131(3) 0.3763(3) 0.1862(3) 0.0320(17) Uani 1 1 d . . .
H18C H 0.3006 0.4164 0.1832 0.038 Uiso 1 1 calc R . .
C19 C 0.3224(3) 0.3399(3) 0.1398(3) 0.0318(17) Uani 1 1 d . . .
H19A H 0.3172 0.3548 0.1046 0.038 Uiso 1 1 calc R . .
C20 C 0.3392(3) 0.2823(3) 0.1467(3) 0.0388(19) Uani 1 1 d . . .
H20C H 0.3452 0.2565 0.1161 0.047 Uiso 1 1 calc R . .
C21 C 0.3474(3) 0.2612(2) 0.1988(2) 0.0336(18) Uani 1 1 d D . .
C22 C 0.3671(3) 0.1989(2) 0.2036(2) 0.0396(19) Uani 1 1 d D . .
C23 C 0.3914(3) 0.1199(3) 0.2672(3) 0.0367(19) Uani 1 1 d . . .
C24 C 0.4437(3) 0.1102(3) 0.2917(3) 0.0399(19) Uani 1 1 d . . .
H24A H 0.4653 0.1418 0.3003 0.048 Uiso 1 1 calc R . .
C25 C 0.4645(3) 0.0540(3) 0.3035(3) 0.043(2) Uani 1 1 d . . .
H25A H 0.5006 0.0470 0.3204 0.052 Uiso 1 1 calc R . .
C26 C 0.4328(3) 0.0078(3) 0.2906(3) 0.044(2) Uani 1 1 d . . .
H26A H 0.4481 -0.0309 0.2973 0.053 Uiso 1 1 calc R . .
C27 C 0.3785(3) 0.0186(3) 0.2679(3) 0.0359(18) Uani 1 1 d . . .
H27A H 0.3553 -0.0127 0.2610 0.043 Uiso 1 1 calc R . .
C28 C 0.3579(3) 0.0750(3) 0.2553(2) 0.0287(17) Uani 1 1 d D . .
C29 C 0.2846(3) 0.0506(2) 0.1984(2) 0.0313(18) Uani 1 1 d D . .
H29A H 0.3126 0.0171 0.1864 0.038 Uiso 1 1 calc R . .
C30 C 0.2290(3) 0.0568(2) 0.1786(3) 0.0319(18) Uani 1 1 d D . .
C31 C 0.2049(3) 0.0189(2) 0.1437(2) 0.0400(19) Uani 1 1 d D . .
C32 C 0.1425(3) 0.0418(3) 0.1417(3) 0.0378(19) Uani 1 1 d D . .
C33 C 0.1307(3) 0.0939(3) 0.1725(3) 0.0370(18) Uani 1 1 d D . .
C34 C 0.0776(3) 0.1389(2) 0.1839(2) 0.0295(17) Uani 1 1 d D . .
C35 C 0.0293(3) 0.1598(3) 0.1548(2) 0.0381(19) Uani 1 1 d D . .
C36 C -0.0042(2) 0.2105(3) 0.1823(3) 0.0369(19) Uani 1 1 d D D .
C37 C 0.0277(2) 0.2212(2) 0.2257(3) 0.0329(18) Uani 1 1 d D . .
C38 C 0.0232(3) 0.2701(2) 0.2607(3) 0.0378(19) Uani 1 1 d D . .
H38A H 0.0442 0.2675 0.2913 0.045 Uiso 1 1 calc R . .
C39 C -0.0088(3) 0.3671(3) 0.2851(3) 0.0377(19) Uani 1 1 d D . .
C40 C -0.0050(3) 0.3681(3) 0.3404(3) 0.045(2) Uani 1 1 d . . .
H40A H -0.0008 0.3321 0.3591 0.054 Uiso 1 1 calc R . .
C41 C -0.0069(3) 0.4188(3) 0.3701(3) 0.053(2) Uani 1 1 d . . .
H41A H -0.0028 0.4176 0.4078 0.063 Uiso 1 1 calc R . .
C42 C -0.0150(3) 0.4711(3) 0.3433(3) 0.049(2) Uani 1 1 d . . .
H42A H -0.0175 0.5063 0.3631 0.059 Uiso 1 1 calc R . .
C43 C -0.0195(3) 0.4726(3) 0.2870(3) 0.043(2) Uani 1 1 d . . .
H43A H -0.0255 0.5089 0.2694 0.052 Uiso 1 1 calc R . .
C44 C -0.0154(3) 0.4222(3) 0.2568(3) 0.0347(18) Uani 1 1 d . . .
C45 C -0.0267(3) 0.4605(3) 0.1643(2) 0.042(2) Uani 1 1 d D . .
C46 C -0.0272(3) 0.4401(2) 0.1083(3) 0.0373(19) Uani 1 1 d D . .
C47 C -0.0599(3) 0.4740(3) 0.0715(3) 0.044(2) Uani 1 1 d . . .
H47A H -0.0804 0.5113 0.0824 0.053 Uiso 1 1 calc R . .
C48 C -0.0612(3) 0.4519(4) 0.0207(3) 0.055(2) Uani 1 1 d . . .
H48A H -0.0860 0.4721 -0.0027 0.066 Uiso 1 1 calc R . .
C49 C -0.0264(3) 0.3998(4) 0.0033(3) 0.062(2) Uani 1 1 d . . .
H49A H -0.0235 0.3857 -0.0332 0.075 Uiso 1 1 calc R . .
C50 C 0.0047(3) 0.3685(3) 0.0410(3) 0.048(2) Uani 1 1 d D . .
C51 C 0.0428(3) 0.3133(3) 0.0245(3) 0.052(2) Uani 1 1 d D . .
C52 C 0.1285(3) 0.2492(3) 0.0559(3) 0.0393(19) Uani 1 1 d . . .
C53 C 0.1388(3) 0.2037(3) 0.0177(3) 0.049(2) Uani 1 1 d . . .
H53A H 0.1147 0.2038 -0.0106 0.058 Uiso 1 1 calc R . .
C54 C 0.1845(3) 0.1582(3) 0.0214(3) 0.0388(19) Uani 1 1 d . . .
H54A H 0.1904 0.1269 -0.0041 0.047 Uiso 1 1 calc R . .
C55 C 0.2211(3) 0.1576(3) 0.0608(3) 0.047(2) Uani 1 1 d . . .
H55A H 0.2523 0.1261 0.0621 0.056 Uiso 1 1 calc R . .
C56 C 0.2132(3) 0.2027(3) 0.0992(3) 0.0373(19) Uani 1 1 d . . .
H56A H 0.2386 0.2020 0.1267 0.045 Uiso 1 1 calc R . .
C57 C 0.1657(3) 0.2502(2) 0.0964(2) 0.0317(17) Uani 1 1 d D . .
C58 C 0.1667(3) 0.2987(3) 0.1795(2) 0.0315(17) Uani 1 1 d D . .
H58A H 0.1789 0.2624 0.1947 0.038 Uiso 1 1 calc R . .
C59 C 0.1593(3) 0.3489(3) 0.2128(2) 0.0251(16) Uani 1 1 d D . .
C60 C 0.1477(2) 0.4096(3) 0.2012(2) 0.0335(18) Uani 1 1 d D . .
C61 C 0.1475(3) 0.43823(19) 0.2519(3) 0.0248(16) Uani 1 1 d D . .
C62 C 0.1590(3) 0.3965(2) 0.2924(3) 0.0306(17) Uani 1 1 d D . .
C63 C 0.1620(3) 0.3993(2) 0.3500(3) 0.0269(17) Uani 1 1 d D . .
C64 C 0.1675(3) 0.4436(2) 0.3874(3) 0.0285(17) Uani 1 1 d D . .
C65 C 0.1692(2) 0.4195(2) 0.4390(2) 0.0308(17) Uani 1 1 d D . .
C66 C 0.1674(3) 0.3568(3) 0.4323(2) 0.0327(18) Uani 1 1 d D . .
C67 C 0.1743(3) 0.3103(2) 0.4686(3) 0.0354(18) Uani 1 1 d D . .
H67A H 0.1812 0.3188 0.5044 0.042 Uiso 1 1 calc R . .
C68 C 0.1863(3) 0.2084(2) 0.4892(2) 0.0326(17) Uani 1 1 d D . .
C69 C 0.2335(3) 0.2117(3) 0.5200(3) 0.0403(19) Uani 1 1 d . . .
H69A H 0.2550 0.2460 0.5194 0.048 Uiso 1 1 calc R . .
C70 C 0.2494(3) 0.1639(3) 0.5521(3) 0.047(2) Uani 1 1 d . . .
H70A H 0.2809 0.1660 0.5739 0.056 Uiso 1 1 calc R . .
C71 C 0.2184(4) 0.1134(3) 0.5516(3) 0.054(2) Uani 1 1 d . . .
H71A H 0.2288 0.0808 0.5731 0.065 Uiso 1 1 calc R . .
C72 C 0.1723(3) 0.1111(3) 0.5195(3) 0.049(2) Uani 1 1 d . . .
H72A H 0.1522 0.0764 0.5178 0.059 Uiso 1 1 calc R . .
C73 C 0.1553(3) 0.1602(3) 0.4894(3) 0.0361(19) Uani 1 1 d . . .
C74 C 0.0476(3) 0.1857(3) 0.4755(3) 0.051(2) Uani 1 1 d D . .
C75 C 0.0015(3) 0.1813(3) 0.4396(3) 0.0655(10) Uani 1 1 d D . .
C76 C -0.0542(3) 0.2179(3) 0.4464(3) 0.0655(10) Uani 1 1 d . . .
H76A H -0.0640 0.2466 0.4748 0.079 Uiso 1 1 calc R . .
C77 C -0.0962(4) 0.2114(3) 0.4101(3) 0.0655(10) Uani 1 1 d . . .
H77A H -0.1352 0.2354 0.4149 0.079 Uiso 1 1 calc R . .
C78 C -0.0819(3) 0.1711(3) 0.3677(3) 0.0655(10) Uani 1 1 d . . .
H78A H -0.1088 0.1675 0.3419 0.079 Uiso 1 1 calc R . .
C79 C -0.0256(3) 0.1360(3) 0.3658(3) 0.0655(10) Uani 1 1 d D . .
C80 C -0.0066(3) 0.0904(3) 0.3236(3) 0.062(2) Uani 1 1 d D . .
C81 C 0.0797(4) 0.0096(3) 0.2889(3) 0.053(2) Uani 1 1 d . . .
C82 C 0.0470(4) -0.0215(4) 0.2588(3) 0.068(3) Uani 1 1 d . . .
H82A H 0.0038 -0.0090 0.2577 0.081 Uiso 1 1 calc R . .
C83 C 0.0759(5) -0.0708(4) 0.2298(4) 0.076(3) Uani 1 1 d . . .
H83A H 0.0536 -0.0913 0.2077 0.091 Uiso 1 1 calc R . .
C84 C 0.1368(5) -0.0892(3) 0.2336(4) 0.072(3) Uani 1 1 d . . .
H84A H 0.1571 -0.1230 0.2141 0.086 Uiso 1 1 calc R . .
C85 C 0.1704(4) -0.0591(3) 0.2659(3) 0.061(2) Uani 1 1 d . . .
H85A H 0.2129 -0.0730 0.2680 0.073 Uiso 1 1 calc R . .
C86 C 0.1418(4) -0.0087(3) 0.2952(3) 0.050(2) Uani 1 1 d D . .
C87 C 0.2037(3) -0.0087(3) 0.3614(2) 0.0401(19) Uani 1 1 d D . .
H87A H 0.1934 -0.0478 0.3660 0.048 Uiso 1 1 calc R . .
C88 C 0.2511(2) -0.0875(2) 0.4500(2) 0.0487(6) Uani 1 1 d D . .
H88A H 0.2143 -0.0957 0.4336 0.058 Uiso 1 1 calc R . .
H88B H 0.2380 -0.0900 0.4909 0.058 Uiso 1 1 calc R . .
C89 C 0.3073(3) -0.1313(2) 0.4294(2) 0.0643(7) Uani 1 1 d D . .
H89A H 0.2992 -0.1694 0.4470 0.077 Uiso 1 1 calc R . .
H89B H 0.3466 -0.1185 0.4390 0.077 Uiso 1 1 calc R . .
C90 C 0.3158(3) -0.1362(3) 0.3671(2) 0.0844(9) Uani 1 1 d D . .
H90A H 0.3344 -0.1753 0.3552 0.127 Uiso 1 1 calc R . .
H90B H 0.3443 -0.1076 0.3490 0.127 Uiso 1 1 calc R . .
H90C H 0.2740 -0.1290 0.3566 0.127 Uiso 1 1 calc R . .
C91 C 0.3411(3) -0.0116(3) 0.5039(3) 0.053(2) Uani 1 1 d D . .
H91A H 0.3098 -0.0300 0.5321 0.080 Uiso 1 1 calc R . .
H91B H 0.3534 0.0232 0.5197 0.080 Uiso 1 1 calc R . .
H91C H 0.3791 -0.0387 0.4922 0.080 Uiso 1 1 calc R . .
C92 C 0.4633(3) 0.0471(2) 0.4484(3) 0.058(2) Uani 1 1 d D . .
H92A H 0.4474 0.0125 0.4355 0.087 Uiso 1 1 calc R . .
H92B H 0.4660 0.0422 0.4876 0.087 Uiso 1 1 calc R . .
H92C H 0.5059 0.0526 0.4262 0.087 Uiso 1 1 calc R . .
C93 C 0.4972(2) 0.1737(3) 0.4618(2) 0.0487(6) Uani 1 1 d D . .
H93A H 0.5110 0.1439 0.4872 0.058 Uiso 1 1 calc R . .
H93B H 0.4881 0.2112 0.4818 0.058 Uiso 1 1 calc R . .
C94 C 0.5497(2) 0.1786(3) 0.4108(2) 0.0643(7) Uani 1 1 d D . .
H94A H 0.5385 0.2119 0.3877 0.077 Uiso 1 1 calc R . .
H94B H 0.5552 0.1429 0.3881 0.077 Uiso 1 1 calc R . .
C95 C 0.6110(2) 0.1873(3) 0.4304(3) 0.0844(9) Uani 1 1 d D . .
H95A H 0.6450 0.1946 0.3983 0.127 Uiso 1 1 calc R . .
H95B H 0.6240 0.1524 0.4498 0.127 Uiso 1 1 calc R . .
H95C H 0.6037 0.2205 0.4557 0.127 Uiso 1 1 calc R . .
C96 C 0.2405(3) -0.0345(2) 0.1147(2) 0.0487(6) Uani 1 1 d D B .
H96A H 0.2102 -0.0638 0.1121 0.058 Uiso 1 1 calc R . .
H96B H 0.2724 -0.0515 0.1357 0.058 Uiso 1 1 calc R . .
C97 C 0.2739(3) -0.0173(2) 0.0571(2) 0.0643(7) Uani 1 1 d D . .
H97A H 0.3026 0.0133 0.0595 0.077 Uiso 0.75 1 calc PR A 1
H97B H 0.2419 -0.0021 0.0354 0.077 Uiso 0.75 1 calc PR A 1
H97C H 0.3096 -0.0447 0.0430 0.077 Uiso 0.25 1 d PR A 2
H97D H 0.2892 0.0203 0.0579 0.077 Uiso 0.25 1 d PR A 2
C98 C 0.3123(4) -0.0706(3) 0.0290(3) 0.0844(9) Uani 0.75 1 d PD B 1
H98A H 0.3498 -0.0801 0.0456 0.127 Uiso 0.75 1 calc PR B 1
H98B H 0.3263 -0.0629 -0.0107 0.127 Uiso 0.75 1 calc PR B 1
H98C H 0.2855 -0.1033 0.0340 0.127 Uiso 0.75 1 calc PR B 1
C98A C 0.2261(8) -0.0189(12) 0.0194(4) 0.0844(9) Uani 0.25 1 d PD B 2
H98D H 0.2490 -0.0197 -0.0195 0.127 Uiso 0.25 1 calc PR B 2
H98E H 0.1957 0.0157 0.0259 0.127 Uiso 0.25 1 calc PR B 2
H98F H 0.2029 -0.0537 0.0274 0.127 Uiso 0.25 1 calc PR B 2
C99 C 0.0971(3) 0.0145(3) 0.1128(3) 0.056(2) Uani 1 1 d D . .
H99A H 0.1074 -0.0276 0.1113 0.084 Uiso 1 1 calc R . .
H99B H 0.1013 0.0299 0.0750 0.084 Uiso 1 1 calc R . .
H99C H 0.0531 0.0233 0.1334 0.084 Uiso 1 1 calc R . .
C100 C 0.0160(3) 0.1362(3) 0.1023(2) 0.049(2) Uani 1 1 d D . .
H10E H -0.0022 0.1678 0.0817 0.074 Uiso 1 1 calc R . .
H10F H -0.0145 0.1066 0.1115 0.074 Uiso 1 1 calc R . .
H10G H 0.0560 0.1190 0.0794 0.074 Uiso 1 1 calc R . .
C101 C -0.0586(3) 0.2469(2) 0.1661(3) 0.0487(6) Uani 1 1 d D . .
H10A H -0.0668 0.2326 0.1308 0.058 Uiso 0.60 1 calc PR C 1
H10B H -0.0480 0.2876 0.1608 0.058 Uiso 0.60 1 calc PR C 1
H10C H -0.0465 0.2592 0.1283 0.058 Uiso 0.40 1 d PR C 2
H10D H -0.0701 0.2806 0.1893 0.058 Uiso 0.40 1 d PR C 2
C102 C -0.1176(3) 0.2433(3) 0.2121(4) 0.0643(7) Uani 0.60 1 d PD D 1
H10H H -0.1077 0.2525 0.2484 0.077 Uiso 0.60 1 calc PR D 1
H10I H -0.1527 0.2714 0.2052 0.077 Uiso 0.60 1 calc PR D 1
C103 C -0.1377(5) 0.1821(4) 0.2126(6) 0.0844(9) Uani 0.60 1 d PD D 1
H10J H -0.1746 0.1781 0.2430 0.127 Uiso 0.60 1 calc PR D 1
H10K H -0.1020 0.1546 0.2179 0.127 Uiso 0.60 1 calc PR D 1
H10L H -0.1494 0.1742 0.1772 0.127 Uiso 0.60 1 calc PR D 1
C10A C -0.1154(3) 0.2114(5) 0.1712(5) 0.0643(7) Uani 0.40 1 d PD D 2
H10M H -0.1011 0.1715 0.1575 0.077 Uiso 0.40 1 calc PR D 2
H10N H -0.1457 0.2290 0.1489 0.077 Uiso 0.40 1 calc PR D 2
C10B C -0.1476(7) 0.2104(8) 0.2323(6) 0.0844(9) Uani 0.40 1 d PD D 2
H10O H -0.1804 0.1827 0.2380 0.127 Uiso 0.40 1 calc PR D 2
H10P H -0.1677 0.2491 0.2438 0.127 Uiso 0.40 1 calc PR D 2
H10Q H -0.1155 0.1987 0.2545 0.127 Uiso 0.40 1 calc PR D 2
C104 C 0.1363(2) 0.4375(3) 0.1483(2) 0.0487(6) Uani 1 1 d D . .
H10R H 0.1020 0.4695 0.1566 0.058 Uiso 1 1 calc R . .
H10S H 0.1226 0.4087 0.1248 0.058 Uiso 1 1 calc R . .
C105 C 0.1978(2) 0.4607(3) 0.1178(2) 0.0643(7) Uani 1 1 d D . .
H10T H 0.2296 0.4283 0.1028 0.077 Uiso 1 1 calc R . .
H10U H 0.2161 0.4835 0.1434 0.077 Uiso 1 1 calc R . .
C106 C 0.1820(3) 0.4988(3) 0.0706(3) 0.0844(9) Uani 1 1 d D . .
H10V H 0.2215 0.5126 0.0488 0.127 Uiso 1 1 calc R . .
H10W H 0.1525 0.5320 0.0860 0.127 Uiso 1 1 calc R . .
H10X H 0.1619 0.4763 0.0467 0.127 Uiso 1 1 calc R . .
C107 C 0.1354(3) 0.50287(19) 0.2584(3) 0.0388(19) Uani 1 1 d D . .
H10Y H 0.1102 0.5121 0.2956 0.058 Uiso 1 1 calc R . .
H10Z H 0.1118 0.5185 0.2305 0.058 Uiso 1 1 calc R . .
H11H H 0.1764 0.5201 0.2533 0.058 Uiso 1 1 calc R . .
C108 C 0.1776(3) 0.5064(2) 0.3752(3) 0.0399(19) Uani 1 1 d D . .
H11I H 0.1971 0.5221 0.4038 0.060 Uiso 1 1 calc R . .
H11J H 0.1363 0.5282 0.3751 0.060 Uiso 1 1 calc R . .
H11K H 0.2060 0.5097 0.3388 0.060 Uiso 1 1 calc R . .
C109 C 0.1719(2) 0.4471(3) 0.4927(2) 0.0487(6) Uani 1 1 d D . .
H11L H 0.2081 0.4719 0.4872 0.058 Uiso 1 1 calc R . .
H11M H 0.1789 0.4169 0.5203 0.058 Uiso 1 1 calc R . .
C110 C 0.1097(2) 0.4834(2) 0.5139(3) 0.0643(7) Uani 1 1 d D . .
H11N H 0.1018 0.5128 0.4859 0.077 Uiso 1 1 calc R . .
H11O H 0.1119 0.5037 0.5485 0.077 Uiso 1 1 calc R . .
C111 C 0.0559(2) 0.4435(3) 0.5253(3) 0.0844(9) Uani 1 1 d D . .
H11P H 0.0156 0.4659 0.5418 0.127 Uiso 1 1 calc R . .
H11Q H 0.0656 0.4129 0.5511 0.127 Uiso 1 1 calc R . .
H11R H 0.0517 0.4261 0.4904 0.127 Uiso 1 1 calc R . .
P1' P 0.61579(9) 0.59690(8) 0.21193(8) 0.0353(5) Uani 1 1 d . . .
O1' O 0.6297(2) 0.53436(19) 0.1965(2) 0.0658(16) Uani 1 1 d . . .
O2' O 0.5493(2) 0.62403(18) 0.2129(2) 0.0550(15) Uani 1 1 d . . .
O3' O 0.6687(2) 0.63272(17) 0.1845(2) 0.0553(15) Uani 1 1 d . . .
O4' O 0.6228(2) 0.5997(2) 0.2769(2) 0.0693(16) Uani 1 1 d . . .
H4'O H 0.6666 0.5839 0.2750 0.083 Uiso 1 1 d R . .
O5' O 0.5205(2) 0.65291(19) -0.0058(2) 0.0537(6) Uani 1 1 d . . .
O6' O 0.8188(2) 0.56760(18) 0.0555(2) 0.0537(6) Uani 1 1 d . . .
O7' O 0.3965(2) 0.96180(18) 0.1402(2) 0.0537(6) Uani 1 1 d . . .
O8' O 0.7145(2) 0.99764(18) 0.1572(2) 0.0537(6) Uani 1 1 d . . .
O9' O 0.3998(2) 0.58667(18) 0.3637(2) 0.0537(6) Uani 1 1 d . . .
O10' O 0.6492(2) 0.74207(19) 0.4117(2) 0.0537(6) Uani 1 1 d . . .
N1' N 0.6754(2) 0.4472(2) 0.2680(3) 0.0485(17) Uani 1 1 d D . .
H1'A H 0.6740 0.4778 0.2466 0.058 Uiso 1 1 calc R . .
N2' N 0.6030(2) 0.4207(2) 0.1807(2) 0.0442(17) Uani 1 1 d D . .
H2'A H 0.5934 0.4571 0.1908 0.053 Uiso 1 1 calc R . .
N3' N 0.5208(2) 0.4794(2) 0.1128(2) 0.0467(17) Uani 1 1 d D . .
N4' N 0.5313(3) 0.5780(2) 0.0534(2) 0.0342(14) Uani 1 1 d D . .
H4'A H 0.5561 0.5632 0.0755 0.041 Uiso 1 1 calc R . .
N5' N 0.6567(2) 0.59691(19) 0.0445(2) 0.0345(15) Uani 1 1 d D . .
N6' N 0.7315(2) 0.5217(2) 0.0933(2) 0.0352(15) Uani 1 1 d D . .
H6'A H 0.6905 0.5195 0.0943 0.042 Uiso 1 1 calc R . .
N7' N 0.7840(2) 0.5578(2) 0.1818(2) 0.0359(15) Uani 1 1 d D . .
H7'A H 0.7470 0.5773 0.1811 0.043 Uiso 1 1 calc R . .
N8' N 0.7636(2) 0.67437(19) 0.2243(2) 0.0328(14) Uani 1 1 d D . .
H8'A H 0.7284 0.6644 0.2151 0.039 Uiso 1 1 calc R . .
N9' N 0.6548(2) 0.74650(19) 0.2572(2) 0.0333(14) Uani 1 1 d D . .
H9'A H 0.6493 0.7102 0.2509 0.040 Uiso 1 1 calc R . .
N10' N 0.5036(2) 0.8244(2) 0.2492(2) 0.0335(14) Uani 1 1 d D . .
N11' N 0.4583(2) 0.9016(2) 0.1857(2) 0.0416(16) Uani 1 1 d D . .
H11F H 0.4968 0.8966 0.1933 0.050 Uiso 1 1 calc R . .
N12' N 0.5572(2) 0.9650(2) 0.1516(2) 0.0380(15) Uani 1 1 d D . .
N13' N 0.6761(3) 0.9143(2) 0.1355(2) 0.0443(16) Uani 1 1 d D . .
H13B H 0.6408 0.9010 0.1297 0.053 Uiso 1 1 calc R . .
N14' N 0.6514(2) 0.8107(2) 0.1104(2) 0.0335(14) Uani 1 1 d D . .
N15' N 0.5253(2) 0.71509(19) 0.1300(2) 0.0344(15) Uani 1 1 d D . .
H15B H 0.5403 0.6859 0.1483 0.041 Uiso 1 1 calc R . .
N16' N 0.4403(2) 0.6358(2) 0.1732(2) 0.0373(15) Uani 1 1 d D . .
H16B H 0.4771 0.6336 0.1842 0.045 Uiso 1 1 calc R . .
N17' N 0.4544(2) 0.5413(2) 0.2448(2) 0.0422(16) Uani 1 1 d D . .
H17B H 0.4828 0.5671 0.2384 0.051 Uiso 1 1 calc R . .
N18' N 0.5051(2) 0.5536(2) 0.3405(2) 0.0353(15) Uani 1 1 d D . .
H18B H 0.5446 0.5618 0.3402 0.042 Uiso 1 1 calc R . .
N19' N 0.5402(2) 0.6515(2) 0.3765(2) 0.0386(15) Uani 1 1 d D . .
N20' N 0.6652(2) 0.6540(2) 0.3704(2) 0.0383(15) Uani 1 1 d D . .
H20B H 0.6451 0.6282 0.3564 0.046 Uiso 1 1 calc R . .
N21' N 0.7178(2) 0.5464(2) 0.3253(2) 0.0463(17) Uani 1 1 d D . .
C1' C 0.6943(3) 0.4465(3) 0.3179(3) 0.044(2) Uani 1 1 d D . .
C2' C 0.6935(3) 0.3887(3) 0.3389(3) 0.047(2) Uani 1 1 d D . .
C3' C 0.6688(3) 0.3571(2) 0.3001(4) 0.049(2) Uani 1 1 d D . .
C4' C 0.6592(3) 0.3938(2) 0.2559(3) 0.044(2) Uani 1 1 d D . .
C5' C 0.6393(3) 0.3809(3) 0.2055(3) 0.045(2) Uani 1 1 d D . .
C6' C 0.6487(3) 0.3304(2) 0.1746(3) 0.049(2) Uani 1 1 d D . .
C7' C 0.6130(3) 0.3371(2) 0.1331(3) 0.052(2) Uani 1 1 d D F .
C8' C 0.5842(3) 0.3949(3) 0.1378(3) 0.047(2) Uani 1 1 d D . .
C9' C 0.5400(3) 0.4246(2) 0.1077(3) 0.056(2) Uani 1 1 d D . .
H9'B H 0.5238 0.4027 0.0822 0.067 Uiso 1 1 calc R . .
C10' C 0.4706(3) 0.4992(3) 0.0860(3) 0.0380(19) Uani 1 1 d D . .
C11' C 0.4165(3) 0.4676(3) 0.0894(3) 0.046(2) Uani 1 1 d . . .
H11S H 0.4137 0.4324 0.1097 0.056 Uiso 1 1 calc R . .
C12' C 0.3675(3) 0.4878(3) 0.0631(3) 0.047(2) Uani 1 1 d . . .
H12B H 0.3315 0.4662 0.0640 0.056 Uiso 1 1 calc R . .
C13' C 0.3726(3) 0.5407(3) 0.0355(3) 0.052(2) Uani 1 1 d . . .
H13D H 0.3390 0.5558 0.0180 0.063 Uiso 1 1 calc R . .
C14' C 0.4252(3) 0.5717(3) 0.0327(3) 0.047(2) Uani 1 1 d . . .
H14B H 0.4266 0.6082 0.0144 0.056 Uiso 1 1 calc R . .
C15' C 0.4755(3) 0.5506(3) 0.0561(3) 0.0318(18) Uani 1 1 d . . .
C16' C 0.5539(3) 0.6232(3) 0.0230(3) 0.049(2) Uani 1 1 d D . .
C17' C 0.6194(2) 0.6373(2) 0.0236(3) 0.0299(17) Uani 1 1 d D . .
C18' C 0.6401(3) 0.6889(3) 0.0013(3) 0.0396(19) Uani 1 1 d . . .
H18D H 0.6113 0.7166 -0.0118 0.048 Uiso 1 1 calc R . .
C19' C 0.7023(3) 0.6998(3) -0.0017(3) 0.048(2) Uani 1 1 d . . .
H19B H 0.7175 0.7352 -0.0169 0.057 Uiso 1 1 calc R . .
C20' C 0.7426(3) 0.6587(3) 0.0175(3) 0.042(2) Uani 1 1 d . . .
H20D H 0.7866 0.6643 0.0144 0.050 Uiso 1 1 calc R . .
C21' C 0.7176(2) 0.6078(2) 0.0420(3) 0.0373(19) Uani 1 1 d D . .
C22' C 0.7610(3) 0.5642(2) 0.0632(3) 0.0359(18) Uani 1 1 d D . .
C23' C 0.7646(3) 0.4791(3) 0.1243(3) 0.0358(18) Uani 1 1 d . . .
C24' C 0.7705(3) 0.4214(3) 0.1100(3) 0.0402(19) Uani 1 1 d . . .
H24B H 0.7519 0.4088 0.0808 0.048 Uiso 1 1 calc R . .
C25' C 0.8042(3) 0.3818(3) 0.1390(4) 0.049(2) Uani 1 1 d . . .
H25B H 0.8099 0.3421 0.1286 0.058 Uiso 1 1 calc R . .
C26' C 0.8291(3) 0.3994(3) 0.1820(3) 0.047(2) Uani 1 1 d . . .
H26B H 0.8509 0.3716 0.2020 0.057 Uiso 1 1 calc R . .
C27' C 0.8229(3) 0.4571(3) 0.1969(3) 0.042(2) Uani 1 1 d . . .
H27B H 0.8405 0.4689 0.2269 0.051 Uiso 1 1 calc R . .
C28' C 0.7906(3) 0.4985(2) 0.1674(3) 0.0366(19) Uani 1 1 d D . .
C29' C 0.8277(3) 0.5856(2) 0.1960(3) 0.0337(18) Uani 1 1 d D . .
H29B H 0.8689 0.5654 0.1923 0.040 Uiso 1 1 calc R . .
C30' C 0.8211(2) 0.6416(3) 0.2160(3) 0.0306(17) Uani 1 1 d D . .
C31' C 0.8671(2) 0.6742(3) 0.2341(2) 0.0340(18) Uani 1 1 d D . .
C32' C 0.8334(3) 0.7251(3) 0.2559(3) 0.0317(12) Uani 1 1 d D . .
C33' C 0.7698(3) 0.7250(2) 0.2494(2) 0.0332(18) Uani 1 1 d D . .
C34' C 0.7116(3) 0.7668(3) 0.2613(3) 0.0295(17) Uani 1 1 d D . .
C35' C 0.7002(3) 0.8261(3) 0.2736(3) 0.0317(12) Uani 1 1 d D . .
C36' C 0.6333(3) 0.8413(2) 0.2763(2) 0.0347(18) Uani 1 1 d D . .
C37' C 0.6077(3) 0.7912(2) 0.2644(3) 0.0308(17) Uani 1 1 d D . .
C38' C 0.5455(3) 0.7820(2) 0.2534(2) 0.0320(17) Uani 1 1 d D . .
H38B H 0.5352 0.7435 0.2491 0.038 Uiso 1 1 calc R . .
C39' C 0.4441(2) 0.8135(3) 0.2374(3) 0.0374(19) Uani 1 1 d D . .
C40' C 0.4090(3) 0.7672(3) 0.2559(3) 0.042(2) Uani 1 1 d . . .
H40B H 0.4268 0.7371 0.2764 0.050 Uiso 1 1 calc R . .
C41' C 0.3487(4) 0.7637(3) 0.2454(3) 0.054(2) Uani 1 1 d . . .
H41B H 0.3254 0.7314 0.2582 0.065 Uiso 1 1 calc R . .
C42' C 0.3222(3) 0.8077(3) 0.2160(3) 0.056(2) Uani 1 1 d . . .
H42B H 0.2801 0.8061 0.2098 0.067 Uiso 1 1 calc R . .
C43' C 0.3565(3) 0.8533(3) 0.1959(3) 0.048(2) Uani 1 1 d . . .
H43B H 0.3379 0.8827 0.1754 0.057 Uiso 1 1 calc R . .
C44' C 0.4179(3) 0.8576(3) 0.2049(3) 0.0386(19) Uani 1 1 d . . .
C45' C 0.4466(3) 0.9501(2) 0.1574(3) 0.042(2) Uani 1 1 d D . .
C46' C 0.4984(3) 0.9887(3) 0.1492(3) 0.0403(19) Uani 1 1 d D . .
C47' C 0.4868(4) 1.0477(3) 0.1415(3) 0.056(2) Uani 1 1 d . . .
H47B H 0.4450 1.0636 0.1392 0.067 Uiso 1 1 calc R . .
C48' C 0.5357(4) 1.0833(3) 0.1373(3) 0.068(3) Uani 1 1 d . . .
H48B H 0.5282 1.1239 0.1323 0.081 Uiso 1 1 calc R . .
C49' C 0.5958(4) 1.0588(3) 0.1405(3) 0.066(3) Uani 1 1 d . . .
H49B H 0.6301 1.0826 0.1388 0.080 Uiso 1 1 calc R . .
C50' C 0.6060(3) 0.9986(3) 0.1462(3) 0.048(2) Uani 1 1 d D . .
C51' C 0.6704(3) 0.9710(2) 0.1469(3) 0.048(2) Uani 1 1 d D . .
C52' C 0.7279(3) 0.8720(3) 0.1312(3) 0.0382(19) Uani 1 1 d . . .
C53' C 0.7885(4) 0.8805(3) 0.1393(3) 0.054(2) Uani 1 1 d . . .
H53B H 0.7981 0.9182 0.1477 0.065 Uiso 1 1 calc R . .
C54' C 0.8364(3) 0.8338(4) 0.1351(3) 0.061(2) Uani 1 1 d . . .
H54B H 0.8781 0.8399 0.1402 0.073 Uiso 1 1 calc R . .
C55' C 0.8218(3) 0.7789(3) 0.1235(3) 0.044(2) Uani 1 1 d . . .
H55B H 0.8539 0.7474 0.1199 0.052 Uiso 1 1 calc R . .
C56' C 0.7615(3) 0.7697(3) 0.1173(3) 0.0414(19) Uani 1 1 d . . .
H56B H 0.7523 0.7314 0.1107 0.050 Uiso 1 1 calc R . .
C57' C 0.7132(2) 0.8145(3) 0.1202(2) 0.0311(17) Uani 1 1 d D . .
C58' C 0.6210(3) 0.7649(2) 0.1217(2) 0.0317(17) Uani 1 1 d D . .
H58B H 0.6409 0.7324 0.1377 0.038 Uiso 1 1 calc R . .
C59' C 0.5588(3) 0.7614(2) 0.1110(3) 0.0290(17) Uani 1 1 d D . .
C60' C 0.5213(3) 0.7970(2) 0.0805(2) 0.0320(10) Uani 1 1 d D . .
C61' C 0.4637(3) 0.7708(2) 0.0849(3) 0.0320(10) Uani 1 1 d D . .
C62' C 0.4660(2) 0.7193(3) 0.1172(3) 0.0320(10) Uani 1 1 d D . .
C63' C 0.4221(3) 0.6764(2) 0.1375(2) 0.0331(18) Uani 1 1 d D . .
C64' C 0.3602(3) 0.6645(3) 0.1313(3) 0.045(2) Uani 1 1 d D . .
C65' C 0.3406(2) 0.6179(3) 0.1659(3) 0.0345(18) Uani 1 1 d D . .
C66' C 0.3933(3) 0.5990(2) 0.1898(3) 0.0329(18) Uani 1 1 d D . .
C67' C 0.4026(3) 0.5518(3) 0.2254(3) 0.0385(19) Uani 1 1 d D . .
H67B H 0.3694 0.5267 0.2355 0.046 Uiso 1 1 calc R . .
C68' C 0.4686(3) 0.4914(2) 0.2756(3) 0.0324(18) Uani 1 1 d D . .
C69' C 0.4594(3) 0.4355(3) 0.2576(3) 0.0416(19) Uani 1 1 d . . .
H69B H 0.4411 0.4314 0.2259 0.050 Uiso 1 1 calc R . .
C70' C 0.4774(3) 0.3864(3) 0.2869(3) 0.052(2) Uani 1 1 d . . .
H70B H 0.4701 0.3489 0.2760 0.062 Uiso 1 1 calc R . .
C71' C 0.5064(3) 0.3934(3) 0.3325(3) 0.050(2) Uani 1 1 d . . .
H71B H 0.5191 0.3601 0.3520 0.060 Uiso 1 1 calc R . .
C72' C 0.5165(3) 0.4474(3) 0.3494(3) 0.049(2) Uani 1 1 d . . .
H72B H 0.5373 0.4515 0.3796 0.059 Uiso 1 1 calc R . .
C73' C 0.4958(3) 0.4968(3) 0.3214(3) 0.0344(18) Uani 1 1 d . . .
C74' C 0.4574(3) 0.5945(2) 0.3586(3) 0.0363(18) Uani 1 1 d D . .
C75' C 0.4782(3) 0.6493(3) 0.3745(3) 0.0414(19) Uani 1 1 d D . .
C76' C 0.4329(3) 0.6991(3) 0.3862(3) 0.052(2) Uani 1 1 d . . .
H76B H 0.3892 0.6974 0.3844 0.062 Uiso 1 1 calc R . .
C77' C 0.4561(3) 0.7503(3) 0.4004(3) 0.046(2) Uani 1 1 d . . .
H77B H 0.4277 0.7842 0.4094 0.055 Uiso 1 1 calc R . .
C78' C 0.5191(3) 0.7514(3) 0.4014(3) 0.046(2) Uani 1 1 d . . .
H78B H 0.5349 0.7863 0.4105 0.055 Uiso 1 1 calc R . .
C79' C 0.5605(3) 0.7018(2) 0.3890(3) 0.0355(18) Uani 1 1 d D . .
C80' C 0.6283(2) 0.7015(2) 0.3913(3) 0.0380(19) Uani 1 1 d D . .
C81' C 0.7309(3) 0.6388(3) 0.3673(3) 0.0399(19) Uani 1 1 d . . .
C82' C 0.7723(3) 0.6761(3) 0.3820(3) 0.0357(18) Uani 1 1 d . . .
H82B H 0.7563 0.7143 0.3940 0.043 Uiso 1 1 calc R . .
C83' C 0.8365(4) 0.6583(3) 0.3795(3) 0.046(2) Uani 1 1 d . . .
H83B H 0.8639 0.6843 0.3901 0.055 Uiso 1 1 calc R . .
C84' C 0.8602(3) 0.6045(3) 0.3621(3) 0.046(2) Uani 1 1 d . . .
H84B H 0.9040 0.5924 0.3613 0.055 Uiso 1 1 calc R . .
C85' C 0.8211(3) 0.5662(3) 0.3451(3) 0.0399(19) Uani 1 1 d . . .
H85B H 0.8388 0.5288 0.3320 0.048 Uiso 1 1 calc R . .
C86' C 0.7564(3) 0.5823(3) 0.3472(3) 0.0410(19) Uani 1 1 d D . .
C87' C 0.7194(3) 0.4931(3) 0.3416(3) 0.050(2) Uani 1 1 d D . .
H87B H 0.7392 0.4840 0.3722 0.060 Uiso 1 1 calc R . .
C112 C 0.7099(2) 0.3673(2) 0.3923(2) 0.0487(6) Uani 1 1 d D . .
H11T H 0.6731 0.3490 0.4150 0.058 Uiso 1 1 calc R . .
H11U H 0.7192 0.4003 0.4136 0.058 Uiso 1 1 calc R . .
C113 C 0.7677(2) 0.3237(2) 0.3802(3) 0.0643(7) Uani 1 1 d D . .
H11V H 0.7615 0.2943 0.3535 0.077 Uiso 1 1 calc R . .
H11W H 0.7740 0.3037 0.4148 0.077 Uiso 1 1 calc R . .
C114 C 0.8256(2) 0.3557(3) 0.3557(3) 0.0844(9) Uani 1 1 d D . .
H11X H 0.8628 0.3277 0.3437 0.127 Uiso 1 1 calc R . .
H11Y H 0.8345 0.3815 0.3839 0.127 Uiso 1 1 calc R . .
H11Z H 0.8172 0.3786 0.3238 0.127 Uiso 1 1 calc R . .
C115 C 0.6508(3) 0.2961(2) 0.3101(3) 0.063(3) Uani 1 1 d D . .
H12C H 0.6370 0.2897 0.3501 0.094 Uiso 1 1 calc R . .
H12D H 0.6880 0.2690 0.2954 0.094 Uiso 1 1 calc R . .
H12E H 0.6158 0.2898 0.2914 0.094 Uiso 1 1 calc R . .
C116 C 0.6931(3) 0.2780(2) 0.1812(3) 0.057(2) Uani 1 1 d D . .
H12F H 0.7179 0.2655 0.1446 0.086 Uiso 1 1 calc R . .
H12G H 0.6680 0.2466 0.1984 0.086 Uiso 1 1 calc R . .
H12H H 0.7223 0.2877 0.2048 0.086 Uiso 1 1 calc R . .
C117 C 0.6099(3) 0.2965(2) 0.0873(2) 0.0487(6) Uani 1 1 d D . .
H11B H 0.6537 0.2844 0.0665 0.058 Uiso 0.75 1 calc PR E 1
H11C H 0.5856 0.3162 0.0611 0.058 Uiso 0.75 1 calc PR E 1
H11D H 0.6451 0.2671 0.0831 0.058 Uiso 0.25 1 d PR E 2
H11E H 0.6125 0.3171 0.0528 0.058 Uiso 0.25 1 d PR E 2
C118 C 0.5774(3) 0.2440(2) 0.1118(4) 0.0643(7) Uani 0.75 1 d PD F 1
H12I H 0.5950 0.2297 0.1442 0.077 Uiso 0.75 1 calc PR F 1
H12J H 0.5846 0.2126 0.0839 0.077 Uiso 0.75 1 calc PR F 1
C119 C 0.5067(3) 0.2621(4) 0.1295(5) 0.0844(9) Uani 0.75 1 d PD F 1
H12K H 0.4879 0.2378 0.1606 0.127 Uiso 0.75 1 calc PR F 1
H12L H 0.4856 0.2575 0.0983 0.127 Uiso 0.75 1 calc PR F 1
H12M H 0.5006 0.3028 0.1412 0.127 Uiso 0.75 1 calc PR F 1
C11A C 0.5461(6) 0.2697(8) 0.1024(5) 0.0643(7) Uani 0.25 1 d PD F 2
H12N H 0.5103 0.2992 0.1004 0.077 Uiso 0.25 1 calc PR F 2
H12O H 0.5449 0.2378 0.0765 0.077 Uiso 0.25 1 calc PR F 2
C11B C 0.5404(11) 0.2467(12) 0.1613(9) 0.0844(9) Uani 0.25 1 d PD F 2
H12P H 0.5003 0.2282 0.1724 0.127 Uiso 0.25 1 calc PR F 2
H12Q H 0.5406 0.2789 0.1866 0.127 Uiso 0.25 1 calc PR F 2
H12R H 0.5766 0.2183 0.1629 0.127 Uiso 0.25 1 calc PR F 2
C120 C 0.9359(2) 0.6523(3) 0.2305(2) 0.0487(6) Uani 1 1 d D . .
H12S H 0.9396 0.6095 0.2337 0.058 Uiso 1 1 calc R . .
H12T H 0.9523 0.6686 0.2612 0.058 Uiso 1 1 calc R . .
C121 C 0.9745(2) 0.6704(3) 0.1751(2) 0.0643(7) Uani 1 1 d D . .
H12U H 0.9708 0.7132 0.1716 0.077 Uiso 1 1 calc R . .
H12V H 0.9588 0.6537 0.1442 0.077 Uiso 1 1 calc R . .
C122 C 1.0440(2) 0.6480(3) 0.1733(3) 0.0844(9) Uani 1 1 d D . .
H12W H 1.0710 0.6610 0.1389 0.127 Uiso 1 1 calc R . .
H12X H 1.0475 0.6055 0.1745 0.127 Uiso 1 1 calc R . .
H12Y H 1.0581 0.6630 0.2053 0.127 Uiso 1 1 calc R . .
C123 C 0.8624(3) 0.7702(3) 0.2837(3) 0.060(2) Uani 1 1 d D . .
H12Z H 0.8959 0.7514 0.3014 0.090 Uiso 1 1 calc R . .
H13E H 0.8291 0.7905 0.3120 0.090 Uiso 1 1 calc R . .
H13F H 0.8810 0.7980 0.2560 0.090 Uiso 1 1 calc R . .
C124 C 0.7478(3) 0.8680(2) 0.2806(3) 0.053(2) Uani 1 1 d D . .
H13G H 0.7899 0.8552 0.2581 0.079 Uiso 1 1 calc R . .
H13H H 0.7507 0.8694 0.3198 0.079 Uiso 1 1 calc R . .
H13I H 0.7338 0.9066 0.2685 0.079 Uiso 1 1 calc R . .
C125 C 0.6022(3) 0.9016(2) 0.2865(2) 0.0487(6) Uani 1 1 d D . .
H13J H 0.5773 0.9125 0.2575 0.058 Uiso 1 1 calc R . .
H13K H 0.6354 0.9292 0.2847 0.058 Uiso 1 1 calc R . .
C126 C 0.5582(2) 0.9046(3) 0.3431(2) 0.0643(7) Uani 1 1 d D . .
H13L H 0.5285 0.8737 0.3467 0.077 Uiso 1 1 calc R . .
H13M H 0.5325 0.9425 0.3480 0.077 Uiso 1 1 calc R . .
C127 C 0.5987(3) 0.8969(3) 0.3869(2) 0.0844(9) Uani 1 1 d D . .
H13N H 0.5707 0.8970 0.4238 0.127 Uiso 1 1 calc R . .
H13O H 0.6263 0.9288 0.3843 0.127 Uiso 1 1 calc R . .
H13P H 0.6251 0.8600 0.3809 0.127 Uiso 1 1 calc R . .
C128 C 0.5365(3) 0.85471(18) 0.0555(2) 0.0487(6) Uani 1 1 d D . .
H13Q H 0.5586 0.8758 0.0796 0.058 Uiso 1 1 calc R . .
H13R H 0.4964 0.8782 0.0525 0.058 Uiso 1 1 calc R . .
C129 C 0.5789(3) 0.8462(2) -0.0014(2) 0.0643(7) Uani 1 1 d D . .
H13S H 0.5561 0.8272 -0.0263 0.077 Uiso 1 1 calc R . .
H13T H 0.6183 0.8214 0.0011 0.077 Uiso 1 1 calc R . .
C130 C 0.5958(3) 0.9058(2) -0.0237(3) 0.0844(9) Uani 1 1 d D . .
H13U H 0.6230 0.9017 -0.0609 0.127 Uiso 1 1 calc R . .
H13V H 0.6188 0.9239 0.0011 0.127 Uiso 1 1 calc R . .
H13W H 0.5565 0.9300 -0.0257 0.127 Uiso 1 1 calc R . .
C131 C 0.4105(3) 0.7958(3) 0.0579(3) 0.072(3) Uani 1 1 d D . .
H13X H 0.4082 0.8382 0.0592 0.108 Uiso 1 1 calc R . .
H13Y H 0.3698 0.7825 0.0777 0.108 Uiso 1 1 calc R . .
H13Z H 0.4188 0.7829 0.0191 0.108 Uiso 1 1 calc R . .
C132 C 0.3193(3) 0.6947(3) 0.0948(3) 0.088(3) Uani 1 1 d D . .
H14C H 0.2853 0.6704 0.0909 0.132 Uiso 1 1 calc R . .
H14D H 0.3458 0.7015 0.0581 0.132 Uiso 1 1 calc R . .
H14E H 0.3002 0.7318 0.1116 0.132 Uiso 1 1 calc R . .
C133 C 0.2788(2) 0.5905(2) 0.1735(2) 0.0487(6) Uani 1 1 d D . .
H14F H 0.2820 0.5535 0.1939 0.058 Uiso 1 1 calc R . .
H14G H 0.2694 0.5821 0.1368 0.058 Uiso 1 1 calc R . .
C134 C 0.2256(2) 0.6314(3) 0.2057(2) 0.0643(7) Uani 1 1 d D . .
H14H H 0.2279 0.6708 0.1896 0.077 Uiso 1 1 calc R . .
H14I H 0.1834 0.6180 0.2041 0.077 Uiso 1 1 calc R . .
C135 C 0.2338(3) 0.6324(3) 0.2653(2) 0.0844(9) Uani 1 1 d D . .
H14J H 0.2034 0.6624 0.2859 0.127 Uiso 1 1 calc R . .
H14K H 0.2776 0.6409 0.2662 0.127 Uiso 1 1 calc R . .
H14L H 0.2257 0.5946 0.2825 0.127 Uiso 1 1 calc R . .

loop_
_atom_site_aniso_label
_atom_site_aniso_U_11
_atom_site_aniso_U_22
_atom_site_aniso_U_33
_atom_site_aniso_U_23
_atom_site_aniso_U_13
_atom_site_aniso_U_12
P1 0.0370(12) 0.0219(10) 0.0345(13) -0.0046(9) -0.0051(10) 0.0045(9)
O1 0.047(3) 0.024(3) 0.047(3) 0.002(2) -0.020(3) 0.009(2)
O2 0.049(3) 0.030(3) 0.034(3) -0.006(2) -0.012(2) 0.008(2)
O3 0.059(3) 0.022(3) 0.035(3) -0.010(2) -0.015(3) 0.015(2)
O4 0.047(3) 0.034(3) 0.069(4) -0.008(3) 0.005(3) -0.005(2)
O5 0.0666(15) 0.0459(13) 0.0569(16) -0.0068(12) -0.0151(12) 0.0130(11)
O6 0.0666(15) 0.0459(13) 0.0569(16) -0.0068(12) -0.0151(12) 0.0130(11)
O7 0.0666(15) 0.0459(13) 0.0569(16) -0.0068(12) -0.0151(12) 0.0130(11)
O8 0.0666(15) 0.0459(13) 0.0569(16) -0.0068(12) -0.0151(12) 0.0130(11)
O9 0.0666(15) 0.0459(13) 0.0569(16) -0.0068(12) -0.0151(12) 0.0130(11)
O10 0.0666(15) 0.0459(13) 0.0569(16) -0.0068(12) -0.0151(12) 0.0130(11)
N1 0.048(4) 0.023(3) 0.041(4) 0.004(3) -0.002(3) 0.015(3)
N2 0.042(4) 0.018(3) 0.044(4) 0.001(3) -0.017(3) 0.017(3)
N3 0.030(3) 0.031(4) 0.046(4) 0.004(3) -0.006(3) 0.007(3)
N4 0.044(4) 0.020(3) 0.035(4) 0.009(3) -0.007(3) 0.008(3)
N5 0.036(4) 0.020(3) 0.042(4) 0.006(3) -0.003(3) 0.009(3)
N6 0.043(4) 0.029(3) 0.032(4) -0.007(3) -0.008(3) 0.005(3)
N7 0.030(3) 0.013(3) 0.048(4) 0.000(3) -0.006(3) 0.011(2)
N8 0.042(4) 0.017(3) 0.030(4) -0.010(3) -0.007(3) -0.003(3)
N9 0.034(4) 0.027(3) 0.037(4) -0.004(3) -0.008(3) 0.006(3)
N10 0.035(4) 0.036(4) 0.043(4) -0.005(3) 0.002(3) 0.012(3)
N11 0.036(4) 0.022(3) 0.039(4) 0.001(3) 0.002(3) 0.013(3)
N12 0.041(4) 0.036(4) 0.032(4) -0.001(3) -0.012(3) 0.003(3)
N13 0.045(4) 0.035(4) 0.039(4) -0.011(3) -0.013(3) 0.015(3)
N14 0.036(4) 0.028(3) 0.028(4) -0.008(3) 0.001(3) 0.009(3)
N15 0.040(4) 0.026(3) 0.030(4) -0.002(3) -0.006(3) 0.003(3)
N16 0.046(4) 0.012(3) 0.031(4) -0.013(3) -0.003(3) 0.006(2)
N17 0.062(4) 0.029(4) 0.029(4) -0.004(3) -0.020(3) 0.008(3)
N18 0.038(4) 0.030(3) 0.046(4) -0.004(3) 0.004(3) 0.000(3)
N19 0.068(3) 0.049(2) 0.081(3) -0.0040(18) -0.026(2) 0.0140(18)
N20 0.039(4) 0.048(4) 0.067(5) -0.001(4) -0.027(4) 0.004(3)
N21 0.054(4) 0.023(3) 0.043(4) -0.001(3) -0.011(3) 0.008(3)
C1 0.054(5) 0.014(4) 0.041(5) -0.005(4) -0.007(4) 0.004(4)
C2 0.054(5) 0.027(4) 0.043(5) -0.015(4) -0.014(4) 0.009(4)
C3 0.068(6) 0.022(4) 0.022(5) -0.002(4) 0.002(4) 0.028(4)
C4 0.046(5) 0.030(4) 0.029(5) -0.013(4) -0.006(4) 0.013(4)
C5 0.049(5) 0.028(4) 0.031(5) -0.003(4) -0.002(4) 0.009(4)
C6 0.025(4) 0.037(5) 0.061(6) -0.002(4) -0.011(4) 0.011(3)
C7 0.046(5) 0.022(4) 0.042(5) -0.004(4) -0.009(4) 0.005(3)
C8 0.041(5) 0.015(4) 0.031(5) -0.006(3) -0.008(4) 0.009(3)
C9 0.042(5) 0.034(5) 0.046(5) -0.005(4) -0.008(4) -0.006(4)
C10 0.031(4) 0.018(4) 0.043(5) -0.009(4) -0.015(4) 0.004(3)
C11 0.045(5) 0.023(4) 0.040(5) 0.003(4) -0.010(4) 0.011(3)
C12 0.037(4) 0.033(4) 0.040(5) -0.013(4) -0.008(4) 0.000(3)
C13 0.033(4) 0.032(4) 0.047(6) -0.007(4) -0.012(4) 0.008(3)
C14 0.035(4) 0.019(4) 0.045(5) -0.002(4) -0.005(4) -0.001(3)
C15 0.028(4) 0.031(4) 0.030(5) 0.001(4) -0.007(3) -0.002(3)
C16 0.025(4) 0.028(4) 0.026(5) -0.003(4) 0.000(3) 0.009(3)
C17 0.024(4) 0.024(4) 0.034(5) -0.006(4) -0.002(3) 0.004(3)
C18 0.021(4) 0.033(4) 0.041(5) 0.003(4) -0.002(3) -0.002(3)
C19 0.033(4) 0.023(4) 0.040(5) -0.001(4) -0.009(4) 0.002(3)
C20 0.047(5) 0.047(5) 0.017(4) -0.006(4) 0.002(4) 0.003(4)
C21 0.042(4) 0.011(4) 0.047(5) -0.019(4) -0.010(4) 0.011(3)
C22 0.076(6) 0.027(4) 0.013(4) -0.011(4) -0.008(4) 0.009(4)
C23 0.041(5) 0.022(4) 0.041(5) 0.005(4) -0.003(4) 0.015(3)
C24 0.052(5) 0.032(4) 0.039(5) -0.015(4) -0.019(4) 0.007(4)
C25 0.037(5) 0.038(5) 0.056(6) -0.018(4) -0.019(4) 0.015(4)
C26 0.029(5) 0.037(5) 0.057(6) 0.006(4) 0.002(4) 0.017(4)
C27 0.038(5) 0.030(4) 0.038(5) 0.007(4) -0.005(4) 0.001(3)
C28 0.032(4) 0.023(4) 0.029(5) -0.011(3) -0.004(3) 0.007(3)
C29 0.043(5) 0.012(4) 0.035(5) -0.005(3) -0.001(4) 0.006(3)
C30 0.024(4) 0.028(4) 0.039(5) 0.001(4) 0.003(4) 0.002(3)
C31 0.053(5) 0.026(4) 0.037(5) -0.007(4) 0.002(4) -0.005(4)
C32 0.044(5) 0.031(4) 0.031(5) -0.008(4) 0.005(4) 0.013(4)
C33 0.034(4) 0.052(5) 0.028(5) 0.004(4) -0.013(4) -0.006(4)
C34 0.026(4) 0.026(4) 0.035(5) 0.001(4) -0.002(4) -0.003(3)
C35 0.033(4) 0.038(5) 0.044(5) 0.005(4) -0.008(4) -0.011(4)
C36 0.032(4) 0.024(4) 0.049(5) 0.010(4) 0.002(4) 0.002(3)
C37 0.012(4) 0.028(4) 0.051(5) -0.005(4) 0.008(4) 0.003(3)
C38 0.032(4) 0.027(4) 0.054(5) -0.005(4) -0.010(4) 0.000(3)
C39 0.031(4) 0.041(5) 0.037(5) -0.004(4) 0.001(4) 0.006(3)
C40 0.050(5) 0.036(5) 0.042(6) -0.001(4) -0.001(4) 0.016(4)
C41 0.037(5) 0.051(5) 0.060(6) -0.009(5) 0.006(4) 0.013(4)
C42 0.046(5) 0.044(5) 0.052(6) -0.008(5) 0.002(4) 0.009(4)
C43 0.037(5) 0.045(5) 0.040(5) -0.012(4) 0.003(4) 0.015(4)
C44 0.025(4) 0.035(5) 0.039(5) -0.008(4) -0.002(4) 0.013(3)
C45 0.026(4) 0.046(5) 0.051(6) 0.006(5) -0.005(4) 0.001(4)
C46 0.022(4) 0.039(5) 0.045(5) -0.005(4) 0.003(4) 0.008(3)
C47 0.015(4) 0.037(5) 0.075(7) 0.008(5) -0.007(4) 0.016(3)
C48 0.051(6) 0.076(7) 0.037(6) 0.017(5) -0.010(4) 0.004(5)
C49 0.058(6) 0.082(7) 0.042(6) 0.001(5) -0.007(5) 0.013(5)
C50 0.037(5) 0.049(5) 0.056(6) -0.001(5) -0.008(4) 0.010(4)
C51 0.070(6) 0.054(5) 0.039(5) -0.021(4) -0.028(5) 0.009(4)
C52 0.041(5) 0.054(5) 0.019(5) -0.010(4) 0.001(4) 0.009(4)
C53 0.059(5) 0.051(5) 0.026(5) 0.001(4) 0.002(4) 0.017(4)
C54 0.058(5) 0.039(5) 0.015(5) -0.017(4) 0.003(4) -0.003(4)
C55 0.060(6) 0.032(5) 0.032(5) -0.016(4) 0.024(4) 0.007(4)
C56 0.029(4) 0.040(4) 0.036(5) 0.012(4) 0.002(4) 0.013(3)
C57 0.033(4) 0.033(4) 0.025(5) -0.005(4) 0.004(4) -0.003(3)
C58 0.019(4) 0.037(4) 0.034(5) 0.004(4) 0.002(3) 0.008(3)
C59 0.025(4) 0.028(4) 0.021(4) -0.004(3) 0.004(3) -0.013(3)
C60 0.012(4) 0.030(4) 0.052(5) -0.006(4) 0.005(3) 0.010(3)
C61 0.027(4) 0.012(4) 0.034(5) -0.005(3) -0.006(3) 0.005(3)
C62 0.034(4) 0.034(4) 0.025(5) 0.004(4) -0.010(3) -0.002(3)
C63 0.015(4) 0.018(4) 0.042(5) 0.004(4) 0.004(3) 0.006(3)
C64 0.028(4) 0.027(4) 0.026(5) -0.002(4) 0.004(3) -0.001(3)
C65 0.021(4) 0.032(4) 0.034(5) -0.006(4) 0.001(3) 0.008(3)
C66 0.031(4) 0.032(4) 0.032(5) -0.022(4) -0.002(4) 0.007(3)
C67 0.036(4) 0.032(4) 0.040(5) 0.001(4) -0.014(4) -0.002(3)
C68 0.041(5) 0.037(5) 0.020(4) -0.009(4) -0.011(4) 0.007(4)
C69 0.055(5) 0.029(4) 0.028(5) -0.008(4) 0.008(4) 0.011(4)
C70 0.061(5) 0.044(5) 0.033(5) -0.006(4) -0.014(4) 0.021(4)
C71 0.072(6) 0.034(5) 0.059(6) 0.006(4) -0.021(5) 0.002(4)
C72 0.062(6) 0.025(4) 0.060(6) -0.007(4) -0.012(5) 0.001(4)
C73 0.046(5) 0.023(4) 0.040(5) -0.013(4) -0.012(4) 0.002(4)
C74 0.066(6) 0.044(5) 0.038(5) -0.026(4) -0.006(4) 0.018(4)
C75 0.068(3) 0.049(2) 0.081(3) -0.0040(18) -0.026(2) 0.0140(18)
C76 0.068(3) 0.049(2) 0.081(3) -0.0040(18) -0.026(2) 0.0140(18)
C77 0.068(3) 0.049(2) 0.081(3) -0.0040(18) -0.026(2) 0.0140(18)
C78 0.068(3) 0.049(2) 0.081(3) -0.0040(18) -0.026(2) 0.0140(18)
C79 0.068(3) 0.049(2) 0.081(3) -0.0040(18) -0.026(2) 0.0140(18)
C80 0.050(6) 0.078(6) 0.069(7) 0.010(5) -0.027(5) -0.027(5)
C81 0.047(6) 0.051(6) 0.060(6) 0.010(5) -0.010(5) -0.006(4)
C82 0.073(7) 0.058(6) 0.082(7) -0.007(5) -0.028(6) -0.022(5)
C83 0.086(8) 0.064(7) 0.082(8) -0.011(6) -0.025(6) -0.011(6)
C84 0.098(8) 0.042(6) 0.075(7) -0.011(5) -0.012(6) -0.022(6)
C85 0.067(6) 0.036(5) 0.075(7) -0.007(5) -0.007(5) 0.008(4)
C86 0.061(6) 0.033(5) 0.053(6) 0.007(4) -0.002(5) -0.012(4)
C87 0.069(6) 0.020(4) 0.028(5) -0.011(4) -0.006(4) 0.008(4)
C88 0.0533(15) 0.0354(13) 0.0571(17) 0.0042(12) -0.0145(12) 0.0051(11)
C89 0.0600(17) 0.0507(16) 0.078(2) 0.0091(14) -0.0093(15) 0.0072(13)
C90 0.074(2) 0.078(2) 0.088(2) 0.0022(17) 0.0037(17) 0.0155(15)
C91 0.079(6) 0.037(5) 0.043(5) 0.003(4) -0.017(5) 0.010(4)
C92 0.073(6) 0.034(5) 0.060(6) -0.002(4) -0.011(5) 0.030(4)
C93 0.0533(15) 0.0354(13) 0.0571(17) 0.0042(12) -0.0145(12) 0.0051(11)
C94 0.0600(17) 0.0507(16) 0.078(2) 0.0091(14) -0.0093(15) 0.0072(13)
C95 0.074(2) 0.078(2) 0.088(2) 0.0022(17) 0.0037(17) 0.0155(15)
C96 0.0533(15) 0.0354(13) 0.0571(17) 0.0042(12) -0.0145(12) 0.0051(11)
C97 0.0600(17) 0.0507(16) 0.078(2) 0.0091(14) -0.0093(15) 0.0072(13)
C98 0.074(2) 0.078(2) 0.088(2) 0.0022(17) 0.0037(17) 0.0155(15)
C98A 0.074(2) 0.078(2) 0.088(2) 0.0022(17) 0.0037(17) 0.0155(15)
C99 0.063(6) 0.044(5) 0.064(6) -0.022(4) -0.023(5) 0.008(4)
C100 0.056(5) 0.048(5) 0.046(5) -0.009(4) -0.016(4) 0.000(4)
C101 0.0533(15) 0.0354(13) 0.0571(17) 0.0042(12) -0.0145(12) 0.0051(11)
C102 0.0600(17) 0.0507(16) 0.078(2) 0.0091(14) -0.0093(15) 0.0072(13)
C103 0.074(2) 0.078(2) 0.088(2) 0.0022(17) 0.0037(17) 0.0155(15)
C10A 0.0600(17) 0.0507(16) 0.078(2) 0.0091(14) -0.0093(15) 0.0072(13)
C10B 0.074(2) 0.078(2) 0.088(2) 0.0022(17) 0.0037(17) 0.0155(15)
C104 0.0533(15) 0.0354(13) 0.0571(17) 0.0042(12) -0.0145(12) 0.0051(11)
C105 0.0600(17) 0.0507(16) 0.078(2) 0.0091(14) -0.0093(15) 0.0072(13)
C106 0.074(2) 0.078(2) 0.088(2) 0.0022(17) 0.0037(17) 0.0155(15)
C107 0.046(5) 0.027(4) 0.047(5) -0.006(4) -0.016(4) -0.005(3)
C108 0.060(5) 0.023(4) 0.042(5) 0.003(4) -0.024(4) 0.001(3)
C109 0.0533(15) 0.0354(13) 0.0571(17) 0.0042(12) -0.0145(12) 0.0051(11)
C110 0.0600(17) 0.0507(16) 0.078(2) 0.0091(14) -0.0093(15) 0.0072(13)
C111 0.074(2) 0.078(2) 0.088(2) 0.0022(17) 0.0037(17) 0.0155(15)
P1' 0.0434(13) 0.0243(11) 0.0362(13) -0.0057(10) -0.0079(10) 0.0091(9)
O1' 0.055(3) 0.040(3) 0.104(5) -0.004(3) -0.018(3) -0.004(3)
O2' 0.045(3) 0.043(3) 0.086(4) 0.016(3) -0.032(3) -0.012(2)
O3' 0.044(3) 0.030(3) 0.096(4) 0.015(3) -0.025(3) -0.004(2)
O4' 0.040(3) 0.106(4) 0.060(4) -0.012(3) -0.011(3) 0.009(3)
O5' 0.0505(14) 0.0431(13) 0.0651(16) -0.0021(12) -0.0099(12) 0.0058(11)
O6' 0.0505(14) 0.0431(13) 0.0651(16) -0.0021(12) -0.0099(12) 0.0058(11)
O7' 0.0505(14) 0.0431(13) 0.0651(16) -0.0021(12) -0.0099(12) 0.0058(11)
O8' 0.0505(14) 0.0431(13) 0.0651(16) -0.0021(12) -0.0099(12) 0.0058(11)
O9' 0.0505(14) 0.0431(13) 0.0651(16) -0.0021(12) -0.0099(12) 0.0058(11)
O10' 0.0505(14) 0.0431(13) 0.0651(16) -0.0021(12) -0.0099(12) 0.0058(11)
N1' 0.045(4) 0.038(4) 0.058(5) 0.006(4) -0.007(4) 0.010(3)
N2' 0.040(4) 0.021(3) 0.066(5) 0.016(3) -0.003(3) 0.007(3)
N3' 0.040(4) 0.049(4) 0.043(4) 0.013(3) 0.001(3) 0.014(3)
N4' 0.050(4) 0.023(3) 0.032(4) 0.005(3) -0.014(3) 0.001(3)
N5' 0.036(4) 0.021(3) 0.045(4) -0.003(3) -0.009(3) 0.011(3)
N6' 0.020(3) 0.036(4) 0.049(4) -0.011(3) -0.009(3) 0.005(3)
N7' 0.017(3) 0.030(3) 0.057(4) 0.004(3) -0.003(3) 0.005(3)
N8' 0.028(3) 0.036(4) 0.031(4) -0.003(3) -0.005(3) 0.010(3)
N9' 0.048(4) 0.021(3) 0.030(4) -0.011(3) -0.010(3) 0.008(3)
N10' 0.035(4) 0.027(3) 0.036(4) -0.001(3) -0.007(3) 0.008(3)
N11' 0.037(4) 0.031(4) 0.057(5) 0.000(3) -0.017(3) 0.014(3)
N12' 0.039(4) 0.024(3) 0.047(4) -0.007(3) 0.001(3) 0.003(3)
N13' 0.044(4) 0.037(4) 0.050(4) -0.010(3) -0.005(3) 0.005(3)
N14' 0.023(3) 0.034(4) 0.040(4) -0.009(3) -0.003(3) 0.008(3)
N15' 0.021(3) 0.027(3) 0.051(4) -0.006(3) -0.003(3) 0.009(3)
N16' 0.025(3) 0.038(4) 0.050(4) 0.002(3) -0.014(3) 0.009(3)
N17' 0.036(4) 0.032(4) 0.062(5) 0.017(3) -0.017(3) -0.013(3)
N18' 0.030(3) 0.035(4) 0.039(4) -0.013(3) -0.001(3) 0.001(3)
N19' 0.044(4) 0.035(4) 0.033(4) 0.009(3) 0.004(3) -0.006(3)
N20' 0.045(4) 0.026(3) 0.043(4) -0.004(3) -0.008(3) 0.001(3)
N21' 0.039(4) 0.037(4) 0.058(5) -0.004(4) -0.001(3) 0.008(3)
C1' 0.030(5) 0.033(5) 0.062(6) -0.014(4) 0.006(4) 0.007(4)
C2' 0.029(4) 0.044(5) 0.058(6) 0.015(4) 0.007(4) 0.012(4)
C3' 0.039(5) 0.034(5) 0.076(7) -0.001(5) -0.017(5) 0.001(4)
C4' 0.025(4) 0.012(4) 0.092(7) 0.008(4) -0.009(4) 0.005(3)
C5' 0.019(4) 0.032(5) 0.086(7) 0.013(5) -0.011(4) -0.011(3)
C6' 0.054(5) 0.019(4) 0.068(6) 0.004(4) 0.001(5) -0.008(4)
C7' 0.066(6) 0.027(5) 0.068(7) 0.019(4) -0.025(5) -0.014(4)
C8' 0.044(5) 0.051(5) 0.053(6) 0.010(5) -0.019(4) -0.014(4)
C9' 0.041(5) 0.052(5) 0.074(7) 0.023(5) -0.015(5) 0.001(4)
C10' 0.030(5) 0.034(4) 0.044(5) -0.002(4) 0.002(4) 0.008(4)
C11' 0.037(5) 0.037(5) 0.059(6) 0.000(4) -0.003(4) 0.013(4)
C12' 0.038(5) 0.040(5) 0.057(6) -0.009(4) 0.006(4) -0.006(4)
C13' 0.032(5) 0.059(6) 0.067(6) -0.006(5) -0.015(4) 0.007(4)
C14' 0.030(5) 0.040(5) 0.064(6) -0.004(4) 0.000(4) 0.014(4)
C15' 0.030(4) 0.024(4) 0.040(5) 0.003(4) -0.005(4) -0.004(3)
C16' 0.062(6) 0.040(5) 0.045(6) -0.009(4) -0.024(5) 0.019(4)
C17' 0.026(4) 0.025(4) 0.037(5) -0.002(3) 0.002(3) -0.007(3)
C18' 0.055(5) 0.034(5) 0.026(5) -0.007(4) -0.003(4) 0.002(4)
C19' 0.047(5) 0.039(5) 0.053(6) 0.017(4) -0.002(4) -0.009(4)
C20' 0.031(4) 0.042(5) 0.047(5) -0.009(4) 0.001(4) 0.009(4)
C21' 0.034(5) 0.023(4) 0.046(5) 0.000(4) 0.011(4) 0.003(3)
C22' 0.033(5) 0.043(5) 0.030(5) 0.006(4) -0.003(4) -0.002(4)
C23' 0.032(4) 0.030(4) 0.038(5) 0.008(4) 0.004(4) 0.008(3)
C24' 0.041(5) 0.033(5) 0.045(5) -0.016(4) -0.005(4) 0.002(4)
C25' 0.046(5) 0.008(4) 0.083(7) 0.009(4) 0.002(5) 0.005(3)
C26' 0.038(5) 0.032(5) 0.067(7) 0.001(4) -0.003(4) 0.004(4)
C27' 0.031(4) 0.050(5) 0.042(5) -0.014(4) -0.003(4) 0.012(4)
C28' 0.023(4) 0.031(5) 0.053(6) 0.011(4) -0.006(4) 0.005(3)
C29' 0.017(4) 0.033(4) 0.046(5) 0.008(4) 0.000(4) 0.014(3)
C30' 0.031(4) 0.023(4) 0.031(5) 0.006(3) 0.001(3) 0.018(3)
C31' 0.041(5) 0.031(4) 0.032(5) -0.006(4) -0.012(4) 0.002(4)
C32' 0.032(3) 0.034(3) 0.029(3) -0.008(2) -0.006(2) 0.000(2)
C33' 0.052(5) 0.027(4) 0.018(4) -0.004(3) -0.004(4) 0.000(4)
C34' 0.042(5) 0.026(4) 0.023(4) -0.004(3) -0.012(4) 0.001(3)
C35' 0.032(3) 0.034(3) 0.029(3) -0.008(2) -0.006(2) 0.000(2)
C36' 0.052(5) 0.033(4) 0.019(4) -0.006(3) -0.009(4) 0.008(4)
C37' 0.038(4) 0.012(4) 0.039(5) -0.008(3) -0.006(4) 0.011(3)
C38' 0.043(5) 0.029(4) 0.021(4) -0.011(3) -0.002(4) 0.000(4)
C39' 0.027(4) 0.033(4) 0.047(5) -0.014(4) 0.000(4) 0.011(4)
C40' 0.042(5) 0.034(4) 0.046(5) -0.004(4) 0.000(4) -0.002(4)
C41' 0.051(6) 0.062(6) 0.043(6) -0.009(5) 0.009(4) -0.006(5)
C42' 0.035(5) 0.048(5) 0.082(7) -0.007(5) -0.009(5) 0.005(4)
C43' 0.037(5) 0.043(5) 0.069(6) -0.006(4) -0.028(4) 0.010(4)
C44' 0.045(5) 0.023(4) 0.041(5) -0.012(4) -0.001(4) 0.017(4)
C45' 0.039(5) 0.029(4) 0.055(6) -0.031(4) -0.008(4) 0.020(4)
C46' 0.056(5) 0.032(5) 0.028(5) -0.012(4) 0.001(4) 0.005(4)
C47' 0.069(6) 0.029(5) 0.055(6) 0.001(4) 0.012(5) 0.022(4)
C48' 0.084(7) 0.020(5) 0.083(7) 0.018(4) 0.018(6) -0.004(5)
C49' 0.083(7) 0.030(5) 0.079(7) -0.006(5) 0.002(6) -0.006(5)
C50' 0.043(5) 0.038(5) 0.055(6) -0.021(4) 0.008(4) 0.004(4)
C51' 0.049(5) 0.040(5) 0.055(6) -0.011(4) 0.002(4) -0.033(4)
C52' 0.032(5) 0.047(5) 0.035(5) 0.013(4) 0.001(4) -0.017(4)
C53' 0.057(6) 0.054(5) 0.042(6) -0.007(4) 0.015(4) -0.018(5)
C54' 0.030(5) 0.084(7) 0.064(6) -0.007(5) -0.001(4) 0.002(5)
C55' 0.026(5) 0.057(5) 0.046(5) 0.000(4) -0.004(4) 0.002(4)
C56' 0.053(5) 0.043(5) 0.022(5) -0.005(4) 0.005(4) 0.002(4)
C57' 0.029(4) 0.034(4) 0.021(4) 0.003(3) 0.014(3) 0.003(3)
C58' 0.036(5) 0.024(4) 0.031(5) -0.008(3) 0.001(4) 0.005(3)
C59' 0.028(4) 0.024(4) 0.030(5) -0.002(3) 0.009(3) -0.008(3)
C60' 0.033(2) 0.019(2) 0.042(3) -0.0037(19) -0.008(2) 0.0064(18)
C61' 0.033(2) 0.019(2) 0.042(3) -0.0037(19) -0.008(2) 0.0064(18)
C62' 0.033(2) 0.019(2) 0.042(3) -0.0037(19) -0.008(2) 0.0064(18)
C63' 0.037(5) 0.026(4) 0.034(5) -0.010(4) -0.009(4) 0.014(3)
C64' 0.029(5) 0.032(4) 0.070(6) 0.000(4) -0.003(4) 0.001(3)
C65' 0.024(4) 0.039(4) 0.040(5) 0.007(4) -0.011(4) 0.002(3)
C66' 0.015(4) 0.024(4) 0.057(5) 0.011(4) 0.002(4) -0.011(3)
C67' 0.024(4) 0.043(5) 0.051(5) -0.010(4) -0.014(4) 0.001(3)
C68' 0.021(4) 0.027(4) 0.043(5) 0.002(4) 0.005(4) -0.001(3)
C69' 0.030(4) 0.049(5) 0.045(5) 0.004(4) -0.009(4) 0.000(4)
C70' 0.043(5) 0.035(5) 0.065(7) 0.016(5) 0.010(5) 0.008(4)
C71' 0.035(5) 0.056(6) 0.054(6) 0.006(5) -0.002(4) 0.005(4)
C72' 0.038(5) 0.053(5) 0.058(6) 0.001(5) -0.013(4) -0.001(4)
C73' 0.030(4) 0.045(5) 0.026(5) 0.004(4) -0.007(4) 0.007(3)
C74' 0.031(4) 0.044(5) 0.031(5) 0.001(4) 0.000(4) -0.002(4)
C75' 0.046(5) 0.048(5) 0.030(5) 0.004(4) -0.007(4) -0.006(4)
C76' 0.049(5) 0.056(6) 0.043(5) 0.004(4) -0.003(4) 0.014(4)
C77' 0.043(5) 0.036(5) 0.058(6) -0.003(4) -0.019(4) 0.022(4)
C78' 0.055(5) 0.034(5) 0.046(5) 0.005(4) -0.008(4) -0.002(4)
C79' 0.028(4) 0.042(5) 0.040(5) 0.005(4) -0.013(4) -0.007(4)
C80' 0.064(6) 0.019(4) 0.033(5) -0.001(4) -0.009(4) -0.012(4)
C81' 0.053(5) 0.040(5) 0.026(5) -0.007(4) -0.010(4) 0.010(4)
C82' 0.045(5) 0.038(5) 0.020(4) -0.008(4) -0.002(4) 0.009(4)
C83' 0.064(6) 0.056(5) 0.021(5) -0.004(4) -0.013(4) -0.008(4)
C84' 0.047(5) 0.058(5) 0.031(5) -0.005(4) -0.012(4) 0.019(4)
C85' 0.058(6) 0.030(4) 0.029(5) -0.009(4) -0.004(4) 0.003(4)
C86' 0.042(5) 0.041(5) 0.040(5) 0.009(4) -0.012(4) 0.001(4)
C87' 0.033(5) 0.058(6) 0.051(6) 0.005(5) 0.002(4) 0.015(4)
C112 0.0533(15) 0.0354(13) 0.0571(17) 0.0042(12) -0.0145(12) 0.0051(11)
C113 0.0600(17) 0.0507(16) 0.078(2) 0.0091(14) -0.0093(15) 0.0072(13)
C114 0.074(2) 0.078(2) 0.088(2) 0.0022(17) 0.0037(17) 0.0155(15)
C115 0.044(5) 0.036(5) 0.108(8) 0.018(5) -0.019(5) 0.003(4)
C116 0.053(5) 0.035(5) 0.079(7) 0.012(4) -0.013(5) 0.012(4)
C117 0.0533(15) 0.0354(13) 0.0571(17) 0.0042(12) -0.0145(12) 0.0051(11)
C118 0.0600(17) 0.0507(16) 0.078(2) 0.0091(14) -0.0093(15) 0.0072(13)
C119 0.074(2) 0.078(2) 0.088(2) 0.0022(17) 0.0037(17) 0.0155(15)
C11A 0.0600(17) 0.0507(16) 0.078(2) 0.0091(14) -0.0093(15) 0.0072(13)
C11B 0.074(2) 0.078(2) 0.088(2) 0.0022(17) 0.0037(17) 0.0155(15)
C120 0.0533(15) 0.0354(13) 0.0571(17) 0.0042(12) -0.0145(12) 0.0051(11)
C121 0.0600(17) 0.0507(16) 0.078(2) 0.0091(14) -0.0093(15) 0.0072(13)
C122 0.074(2) 0.078(2) 0.088(2) 0.0022(17) 0.0037(17) 0.0155(15)
C123 0.049(5) 0.047(5) 0.089(7) -0.003(5) -0.032(5) 0.017(4)
C124 0.036(5) 0.048(5) 0.076(6) 0.002(4) -0.018(4) 0.003(4)
C125 0.0533(15) 0.0354(13) 0.0571(17) 0.0042(12) -0.0145(12) 0.0051(11)
C126 0.0600(17) 0.0507(16) 0.078(2) 0.0091(14) -0.0093(15) 0.0072(13)
C127 0.074(2) 0.078(2) 0.088(2) 0.0022(17) 0.0037(17) 0.0155(15)
C128 0.0533(15) 0.0354(13) 0.0571(17) 0.0042(12) -0.0145(12) 0.0051(11)
C129 0.0600(17) 0.0507(16) 0.078(2) 0.0091(14) -0.0093(15) 0.0072(13)
C130 0.074(2) 0.078(2) 0.088(2) 0.0022(17) 0.0037(17) 0.0155(15)
C131 0.065(6) 0.050(5) 0.112(8) 0.032(5) -0.043(5) -0.009(4)
C132 0.069(6) 0.074(6) 0.148(10) 0.056(6) -0.082(6) -0.021(5)
C133 0.0533(15) 0.0354(13) 0.0571(17) 0.0042(12) -0.0145(12) 0.0051(11)
C134 0.0600(17) 0.0507(16) 0.078(2) 0.0091(14) -0.0093(15) 0.0072(13)
C135 0.074(2) 0.078(2) 0.088(2) 0.0022(17) 0.0037(17) 0.0155(15)

loop_
_atom_type_symbol
_atom_type_description
_atom_type_scat_dispersion_real
_atom_type_scat_dispersion_imag
_atom_type_scat_source
C C 0.0033 0.0016 'International Tables Vol C Tables 4.2.6.8 and 6.1.1.4'
H H 0.0000 0.0000 'International Tables Vol C Tables 4.2.6.8 and 6.1.1.4'
N N 0.0061 0.0033 'International Tables Vol C Tables 4.2.6.8 and 6.1.1.4'
O O 0.0106 0.0060 'International Tables Vol C Tables 4.2.6.8 and 6.1.1.4'
P P 0.1023 0.0942 'International Tables Vol C Tables 4.2.6.8 and 6.1.1.4'

loop_
_geom_angle_atom_site_label_1
_geom_angle_atom_site_label_2
_geom_angle_atom_site_label_3
_geom_angle
_geom_angle_site_symmetry_1
_geom_angle_site_symmetry_3
_geom_angle_publ_flag
O1 P1 O2 114.2(2) . . ?
O1 P1 O3 112.9(3) . . ?
O2 P1 O3 113.0(2) . . ?
O1 P1 O4 107.9(3) . . ?
O2 P1 O4 102.9(2) . . ?
O3 P1 O4 104.8(2) . . ?
P1 O4 H4O 115.9 . . ?
C1 N1 C4 112.0(6) . . ?
C1 N1 H1A 124.0 . . ?
C4 N1 H1A 124.0 . . ?
C8 N2 C5 108.5(5) . . ?
C8 N2 H2A 125.8 . . ?
C5 N2 H2A 125.8 . . ?
C9 N3 C10 116.3(5) . . ?
C16 N4 C15 130.5(5) . . ?
C16 N4 H4A 114.8 . . ?
C15 N4 H4A 114.8 . . ?
C17 N5 C21 118.5(5) . . ?
C22 N6 C23 124.5(5) . . ?
C22 N6 H6A 117.7 . . ?
C23 N6 H6A 117.7 . . ?
C29 N7 C28 126.3(5) . . ?
C29 N7 H7A 116.9 . . ?
C28 N7 H7A 116.9 . . ?
C33 N8 C30 109.6(5) . . ?
C33 N8 H8A 125.2 . . ?
C30 N8 H8A 125.2 . . ?
C34 N9 C37 111.5(5) . . ?
C34 N9 H9A 124.2 . . ?
C37 N9 H9A 124.2 . . ?
C38 N10 C39 120.3(6) . . ?
C45 N11 C44 129.7(6) . . ?
C45 N11 H11A 115.2 . . ?
C44 N11 H11A 115.2 . . ?
C50 N12 C46 120.0(5) . . ?
C51 N13 C52 131.2(6) . . ?
C51 N13 H13A 114.4 . . ?
C52 N13 H13A 114.4 . . ?
C58 N14 C57 121.9(6) . . ?
C62 N15 C59 111.8(5) . . ?
C62 N15 H15A 124.1 . . ?
C59 N15 H15A 124.1 . . ?
C63 N16 C66 111.1(5) . . ?
C63 N16 H16A 124.4 . . ?
C66 N16 H16A 124.4 . . ?
C67 N17 C68 125.3(6) . . ?
C67 N17 H17A 117.3 . . ?
C68 N17 H17A 117.3 . . ?
C74 N18 C73 121.8(6) . . ?
C74 N18 H18A 119.1 . . ?
C73 N18 H18A 119.1 . . ?
C75 N19 C79 119.9(6) . . ?
C80 N20 C81 130.9(6) . . ?
C80 N20 H20A 114.6 . . ?
C81 N20 H20A 114.5 . . ?
C87 N21 C86 116.6(6) . . ?
N1 C1 C87 128.7(6) . . ?
N1 C1 C2 107.4(5) . . ?
C87 C1 C2 123.8(5) . . ?
C3 C2 C1 105.5(4) . . ?
C3 C2 C88 129.0(6) . . ?
C1 C2 C88 125.5(6) . . ?
C2 C3 C4 109.2(5) . . ?
C2 C3 C91 124.9(6) . . ?
C4 C3 C91 125.8(6) . . ?
N1 C4 C3 105.4(5) . . ?
N1 C4 C5 124.5(6) . . ?
C3 C4 C5 129.9(6) . . ?
N2 C5 C6 108.6(5) . . ?
N2 C5 C4 123.6(6) . . ?
C6 C5 C4 127.8(5) . . ?
C5 C6 C7 108.2(4) . . ?
C5 C6 C92 130.7(6) . . ?
C7 C6 C92 120.7(6) . . ?
C8 C7 C6 103.7(4) . . ?
C8 C7 C93 129.7(5) . . ?
C6 C7 C93 126.3(5) . . ?
N2 C8 C7 110.6(5) . . ?
N2 C8 C9 123.8(5) . . ?
C7 C8 C9 125.6(5) . . ?
N3 C9 C8 127.0(6) . . ?
N3 C9 H9B 116.5 . . ?
C8 C9 H9B 116.5 . . ?
C11 C10 N3 122.2(6) . . ?
C11 C10 C15 119.1(5) . . ?
N3 C10 C15 118.6(6) . . ?
C10 C11 C12 121.2(6) . . ?
C10 C11 H11G 119.4 . . ?
C12 C11 H11G 119.4 . . ?
C13 C12 C11 118.7(6) . . ?
C13 C12 H12A 120.6 . . ?
C11 C12 H12A 120.6 . . ?
C12 C13 C14 120.6(6) . . ?
C12 C13 H13C 119.7 . . ?
C14 C13 H13C 119.7 . . ?
C15 C14 C13 120.7(7) . . ?
C15 C14 H14A 119.6 . . ?
C13 C14 H14A 119.6 . . ?
C14 C15 N4 124.2(6) . . ?
C14 C15 C10 119.4(6) . . ?
N4 C15 C10 116.3(5) . . ?
O5 C16 N4 123.0(5) . . ?
O5 C16 C17 121.5(5) . . ?
N4 C16 C17 115.5(5) . . ?
N5 C17 C18 122.4(5) . . ?
N5 C17 C16 118.5(5) . . ?
C18 C17 C16 119.1(5) . . ?
C17 C18 C19 119.2(6) . . ?
C17 C18 H18C 120.4 . . ?
C19 C18 H18C 120.4 . . ?
C20 C19 C18 118.0(7) . . ?
C20 C19 H19A 121.0 . . ?
C18 C19 H19A 121.0 . . ?
C19 C20 C21 120.2(6) . . ?
C19 C20 H20C 119.9 . . ?
C21 C20 H20C 119.9 . . ?
N5 C21 C20 121.7(5) . . ?
N5 C21 C22 120.3(5) . . ?
C20 C21 C22 117.9(5) . . ?
O6 C22 N6 120.4(5) . . ?
O6 C22 C21 122.6(5) . . ?
N6 C22 C21 116.6(5) . . ?
C24 C23 C28 121.8(6) . . ?
C24 C23 N6 118.6(6) . . ?
C28 C23 N6 119.6(6) . . ?
C25 C24 C23 119.4(6) . . ?
C25 C24 H24A 120.3 . . ?
C23 C24 H24A 120.3 . . ?
C24 C25 C26 120.1(6) . . ?
C24 C25 H25A 119.9 . . ?
C26 C25 H25A 119.9 . . ?
C25 C26 C27 119.6(6) . . ?
C25 C26 H26A 120.2 . . ?
C27 C26 H26A 120.2 . . ?
C28 C27 C26 120.4(6) . . ?
C28 C27 H27A 119.8 . . ?
C26 C27 H27A 119.8 . . ?
C23 C28 C27 118.6(5) . . ?
C23 C28 N7 121.7(5) . . ?
C27 C28 N7 119.7(5) . . ?
N7 C29 C30 127.5(6) . . ?
N7 C29 H29A 116.2 . . ?
C30 C29 H29A 116.2 . . ?
N8 C30 C29 122.3(6) . . ?
N8 C30 C31 107.8(5) . . ?
C29 C30 C31 129.6(5) . . ?
C32 C31 C30 106.6(4) . . ?
C32 C31 C96 127.2(6) . . ?
C30 C31 C96 126.2(6) . . ?
C31 C32 C33 107.3(5) . . ?
C31 C32 C99 125.4(6) . . ?
C33 C32 C99 127.3(5) . . ?
N8 C33 C32 108.7(5) . . ?
N8 C33 C34 116.9(5) . . ?
C32 C33 C34 134.4(5) . . ?
N9 C34 C35 106.3(5) . . ?
N9 C34 C33 119.3(5) . . ?
C35 C34 C33 133.7(5) . . ?
C34 C35 C36 108.4(5) . . ?
C34 C35 C100 127.8(6) . . ?
C36 C35 C100 123.7(6) . . ?
C37 C36 C35 105.5(4) . . ?
C37 C36 C101 127.4(6) . . ?
C35 C36 C101 127.0(6) . . ?
N9 C37 C36 108.0(5) . . ?
N9 C37 C38 120.3(6) . . ?
C36 C37 C38 131.2(5) . . ?
N10 C38 C37 121.4(6) . . ?
N10 C38 H38A 119.3 . . ?
C37 C38 H38A 119.3 . . ?
C40 C39 N10 127.4(6) . . ?
C40 C39 C44 118.0(6) . . ?
N10 C39 C44 114.5(6) . . ?
C39 C40 C41 123.3(7) . . ?
C39 C40 H40A 118.3 . . ?
C41 C40 H40A 118.3 . . ?
C40 C41 C42 118.3(8) . . ?
C40 C41 H41A 120.8 . . ?
C42 C41 H41A 120.8 . . ?
C41 C42 C43 120.6(7) . . ?
C41 C42 H42A 119.7 . . ?
C43 C42 H42A 119.7 . . ?
C44 C43 C42 121.2(7) . . ?
C44 C43 H43A 119.4 . . ?
C42 C43 H43A 119.4 . . ?
C43 C44 N11 126.4(7) . . ?
C43 C44 C39 118.4(7) . . ?
N11 C44 C39 115.2(6) . . ?
O7 C45 N11 123.4(6) . . ?
O7 C45 C46 121.8(5) . . ?
N11 C45 C46 114.8(6) . . ?
N12 C46 C47 120.2(6) . . ?
N12 C46 C45 118.3(6) . . ?
C47 C46 C45 121.5(5) . . ?
C48 C47 C46 119.1(6) . . ?
C48 C47 H47A 120.5 . . ?
C46 C47 H47A 120.5 . . ?
C47 C48 C49 119.8(7) . . ?
C47 C48 H48A 120.1 . . ?
C49 C48 H48A 120.1 . . ?
C48 C49 C50 118.4(7) . . ?
C48 C49 H49A 120.8 . . ?
C50 C49 H49A 120.8 . . ?
N12 C50 C49 122.2(6) . . ?
N12 C50 C51 117.1(6) . . ?
C49 C50 C51 120.6(6) . . ?
O8 C51 N13 124.8(5) . . ?
O8 C51 C50 121.8(5) . . ?
N13 C51 C50 113.4(5) . . ?
C53 C52 C57 120.2(6) . . ?
C53 C52 N13 126.1(7) . . ?
C57 C52 N13 113.7(6) . . ?
C54 C53 C52 119.8(7) . . ?
C54 C53 H53A 120.1 . . ?
C52 C53 H53A 120.1 . . ?
C55 C54 C53 121.4(6) . . ?
C55 C54 H54A 119.3 . . ?
C53 C54 H54A 119.3 . . ?
C54 C55 C56 120.8(7) . . ?
C54 C55 H55A 119.6 . . ?
C56 C55 H55A 119.6 . . ?
C55 C56 C57 118.8(6) . . ?
C55 C56 H56A 120.6 . . ?
C57 C56 H56A 120.6 . . ?
C52 C57 N14 117.2(6) . . ?
C52 C57 C56 119.0(5) . . ?
N14 C57 C56 123.6(6) . . ?
N14 C58 C59 122.2(5) . . ?
N14 C58 H58A 118.9 . . ?
C59 C58 H58A 118.9 . . ?
N15 C59 C58 119.5(5) . . ?
N15 C59 C60 107.8(5) . . ?
C58 C59 C60 132.7(5) . . ?
C61 C60 C59 104.9(4) . . ?
C61 C60 C104 126.6(5) . . ?
C59 C60 C104 128.4(5) . . ?
C62 C61 C60 109.3(4) . . ?
C62 C61 C107 128.2(6) . . ?
C60 C61 C107 122.5(6) . . ?
N15 C62 C61 106.2(5) . . ?
N15 C62 C63 119.5(5) . . ?
C61 C62 C63 134.3(5) . . ?
N16 C63 C64 107.1(5) . . ?
N16 C63 C62 117.2(5) . . ?
C64 C63 C62 135.7(5) . . ?
C65 C64 C63 109.2(4) . . ?
C65 C64 C108 121.9(6) . . ?
C63 C64 C108 128.5(6) . . ?
C64 C65 C66 105.8(4) . . ?
C64 C65 C109 130.7(6) . . ?
C66 C65 C109 123.5(6) . . ?
N16 C66 C67 121.8(5) . . ?
N16 C66 C65 106.7(5) . . ?
C67 C66 C65 131.4(5) . . ?
N17 C67 C66 124.2(6) . . ?
N17 C67 H67A 117.9 . . ?
C66 C67 H67A 117.9 . . ?
C73 C68 C69 121.2(6) . . ?
C73 C68 N17 120.0(6) . . ?
C69 C68 N17 118.7(6) . . ?
C68 C69 C70 119.5(6) . . ?
C68 C69 H69A 120.2 . . ?
C70 C69 H69A 120.2 . . ?
C71 C70 C69 119.5(7) . . ?
C71 C70 H70A 120.2 . . ?
C69 C70 H70A 120.2 . . ?
C72 C71 C70 119.5(7) . . ?
C72 C71 H71A 120.2 . . ?
C70 C71 H71A 120.2 . . ?
C71 C72 C73 120.0(7) . . ?
C71 C72 H72A 120.0 . . ?
C73 C72 H72A 120.0 . . ?
C68 C73 C72 120.1(6) . . ?
C68 C73 N18 121.5(6) . . ?
C72 C73 N18 118.4(6) . . ?
O9 C74 N18 122.5(6) . . ?
O9 C74 C75 120.7(5) . . ?
N18 C74 C75 116.8(6) . . ?
N19 C75 C76 120.8(6) . . ?
N19 C75 C74 118.0(6) . . ?
C76 C75 C74 121.3(6) . . ?
C75 C76 C77 118.1(7) . . ?
C75 C76 H76A 121.0 . . ?
C77 C76 H76A 121.0 . . ?
C78 C77 C76 121.7(7) . . ?
C78 C77 H77A 119.1 . . ?
C76 C77 H77A 119.1 . . ?
C77 C78 C79 115.0(7) . . ?
C77 C78 H78A 122.5 . . ?
C79 C78 H78A 122.5 . . ?
N19 C79 C78 124.4(7) . . ?
N19 C79 C80 115.8(6) . . ?
C78 C79 C80 119.8(6) . . ?
O10 C80 N20 121.6(6) . . ?
O10 C80 C79 121.0(5) . . ?
N20 C80 C79 117.3(6) . . ?
C82 C81 C86 122.1(8) . . ?
C82 C81 N20 122.4(7) . . ?
C86 C81 N20 115.0(7) . . ?
C81 C82 C83 121.2(8) . . ?
C81 C82 H82A 119.4 . . ?
C83 C82 H82A 119.4 . . ?
C84 C83 C82 118.3(9) . . ?
C84 C83 H83A 120.8 . . ?
C82 C83 H83A 120.8 . . ?
C83 C84 C85 121.4(9) . . ?
C83 C84 H84A 119.3 . . ?
C85 C84 H84A 119.3 . . ?
C84 C85 C86 120.8(8) . . ?
C84 C85 H85A 119.6 . . ?
C86 C85 H85A 119.6 . . ?
C85 C86 C81 116.0(6) . . ?
C85 C86 N21 120.2(7) . . ?
C81 C86 N21 123.7(7) . . ?
N21 C87 C1 128.7(6) . . ?
N21 C87 H87A 115.6 . . ?
C1 C87 H87A 115.7 . . ?
C2 C88 C89 108.8(3) . . ?
C2 C88 H88A 109.9 . . ?
C89 C88 H88A 109.9 . . ?
C2 C88 H88B 109.9 . . ?
C89 C88 H88B 109.9 . . ?
H88A C88 H88B 108.3 . . ?
C88 C89 C90 108.2(3) . . ?
C88 C89 H89A 110.1 . . ?
C90 C89 H89A 110.1 . . ?
C88 C89 H89B 110.1 . . ?
C90 C89 H89B 110.1 . . ?
H89A C89 H89B 108.4 . . ?
C89 C90 H90A 109.5 . . ?
C89 C90 H90B 109.5 . . ?
H90A C90 H90B 109.5 . . ?
C89 C90 H90C 109.5 . . ?
H90A C90 H90C 109.5 . . ?
H90B C90 H90C 109.5 . . ?
C3 C91 H91A 109.5 . . ?
C3 C91 H91B 109.5 . . ?
H91A C91 H91B 109.5 . . ?
C3 C91 H91C 109.5 . . ?
H91A C91 H91C 109.5 . . ?
H91B C91 H91C 109.5 . . ?
C6 C92 H92A 109.5 . . ?
C6 C92 H92B 109.5 . . ?
H92A C92 H92B 109.5 . . ?
C6 C92 H92C 109.5 . . ?
H92A C92 H92C 109.5 . . ?
H92B C92 H92C 109.5 . . ?
C7 C93 C94 109.0(3) . . ?
C7 C93 H93A 109.9 . . ?
C94 C93 H93A 109.9 . . ?
C7 C93 H93B 109.9 . . ?
C94 C93 H93B 109.9 . . ?
H93A C93 H93B 108.3 . . ?
C93 C94 C95 107.6(3) . . ?
C93 C94 H94A 110.2 . . ?
C95 C94 H94A 110.2 . . ?
C93 C94 H94B 110.2 . . ?
C95 C94 H94B 110.2 . . ?
H94A C94 H94B 108.5 . . ?
C94 C95 H95A 109.5 . . ?
C94 C95 H95B 109.5 . . ?
H95A C95 H95B 109.5 . . ?
C94 C95 H95C 109.5 . . ?
H95A C95 H95C 109.5 . . ?
H95B C95 H95C 109.5 . . ?
C31 C96 C97 108.3(3) . . ?
C31 C96 H96A 110.0 . . ?
C97 C96 H96A 110.0 . . ?
C31 C96 H96B 110.0 . . ?
C97 C96 H96B 110.0 . . ?
H96A C96 H96B 108.4 . . ?
C96 C97 C98 108.1(3) . . ?
C96 C97 C98A 107.4(3) . . ?
C96 C97 H97A 110.1 . . ?
C98 C97 H97A 110.1 . . ?
C96 C97 H97B 110.1 . . ?
C98 C97 H97B 110.1 . . ?
H97A C97 H97B 108.4 . . ?
C96 C97 H97C 110.6 . . ?
C98A C97 H97C 107.8 . . ?
C96 C97 H97D 110.3 . . ?
C98A C97 H97D 112.1 . . ?
H97C C97 H97D 108.6 . . ?
C97 C98 H98A 109.5 . . ?
C97 C98 H98B 109.5 . . ?
H97C C98 H98B 108.0 . . ?
C97 C98 H98C 109.5 . . ?
C97 C98A H98D 109.5 . . ?
C97 C98A H98E 109.5 . . ?
H98D C98A H98E 109.5 . . ?
C97 C98A H98F 109.5 . . ?
H98D C98A H98F 109.5 . . ?
H98E C98A H98F 109.5 . . ?
C32 C99 H99A 109.5 . . ?
C32 C99 H99B 109.5 . . ?
H99A C99 H99B 109.5 . . ?
C32 C99 H99C 109.5 . . ?
H99A C99 H99C 109.5 . . ?
H99B C99 H99C 109.5 . . ?
C35 C100 H10E 109.5 . . ?
C35 C100 H10F 109.5 . . ?
H10E C100 H10F 109.5 . . ?
C35 C100 H10G 109.5 . . ?
H10E C100 H10G 109.5 . . ?
H10F C100 H10G 109.5 . . ?
C36 C101 C10A 109.3(3) . . ?
C36 C101 C102 108.4(3) . . ?
C36 C101 H10A 110.0 . . ?
C102 C101 H10A 110.0 . . ?
C36 C101 H10B 110.0 . . ?
C102 C101 H10B 110.0 . . ?
H10A C101 H10B 108.4 . . ?
C36 C101 H10C 109.8 . . ?
C10A C101 H10C 108.7 . . ?
C36 C101 H10D 110.6 . . ?
C10A C101 H10D 110.0 . . ?
H10C C101 H10D 108.5 . . ?
C103 C102 C101 107.8(3) . . ?
C103 C102 H10H 110.2 . . ?
C101 C102 H10H 110.1 . . ?
C103 C102 H10I 110.1 . . ?
C101 C102 H10I 110.1 . . ?
H10H C102 H10I 108.5 . . ?
C101 C10A C10B 107.3(3) . . ?
C101 C10A H10M 110.3 . . ?
C10B C10A H10M 110.2 . . ?
C101 C10A H10N 110.3 . . ?
C10B C10A H10N 110.3 . . ?
H10M C10A H10N 108.5 . . ?
C10A C10B H10O 109.5 . . ?
C10A C10B H10P 109.4 . . ?
H10O C10B H10P 109.5 . . ?
C10A C10B H10Q 109.5 . . ?
H10O C10B H10Q 109.5 . . ?
H10P C10B H10Q 109.5 . . ?
C60 C104 C105 108.8(3) . . ?
C60 C104 H10R 109.9 . . ?
C105 C104 H10R 109.9 . . ?
C60 C104 H10S 109.9 . . ?
C105 C104 H10S 109.9 . . ?
H10R C104 H10S 108.3 . . ?
C104 C105 C106 107.7(3) . . ?
C104 C105 H10T 110.2 . . ?
C106 C105 H10T 110.1 . . ?
C104 C105 H10U 110.2 . . ?
C106 C105 H10U 110.2 . . ?
H10T C105 H10U 108.5 . . ?
C105 C106 H10V 109.5 . . ?
C105 C106 H10W 109.5 . . ?
H10V C106 H10W 109.5 . . ?
C105 C106 H10X 109.5 . . ?
H10V C106 H10X 109.5 . . ?
H10W C106 H10X 109.5 . . ?
C61 C107 H10Y 109.5 . . ?
C61 C107 H10Z 109.5 . . ?
H10Y C107 H10Z 109.5 . . ?
C61 C107 H11H 109.5 . . ?
H10Y C107 H11H 109.5 . . ?
H10Z C107 H11H 109.5 . . ?
C64 C108 H11I 109.5 . . ?
C64 C108 H11J 109.5 . . ?
H11I C108 H11J 109.5 . . ?
C64 C108 H11K 109.5 . . ?
H11I C108 H11K 109.5 . . ?
H11J C108 H11K 109.5 . . ?
C65 C109 C110 109.4(3) . . ?
C65 C109 H11L 109.8 . . ?
C110 C109 H11L 109.8 . . ?
C65 C109 H11M 109.8 . . ?
C110 C109 H11M 109.8 . . ?
H11L C109 H11M 108.2 . . ?
C109 C110 C111 108.3(3) . . ?
C109 C110 H11N 110.0 . . ?
C111 C110 H11N 110.0 . . ?
C109 C110 H11O 110.0 . . ?
C111 C110 H11O 110.0 . . ?
H11N C110 H11O 108.4 . . ?
C110 C111 H11P 109.5 . . ?
C110 C111 H11Q 109.5 . . ?
H11P C111 H11Q 109.5 . . ?
C110 C111 H11R 109.5 . . ?
H11P C111 H11R 109.5 . . ?
H11Q C111 H11R 109.5 . . ?
O1' P1' O2' 117.6(3) . . ?
O1' P1' O3' 112.3(3) . . ?
O2' P1' O3' 115.0(3) . . ?
O1' P1' O4' 104.9(3) . . ?
O2' P1' O4' 103.7(3) . . ?
O3' P1' O4' 100.9(3) . . ?
P1' O4' H4'O 102.3 . . ?
C4' N1' C1' 111.0(6) . . ?
C4' N1' H1'A 124.5 . . ?
C1' N1' H1'A 124.5 . . ?
C8' N2' C5' 109.4(6) . . ?
C8' N2' H2'A 125.3 . . ?
C5' N2' H2'A 125.3 . . ?
C9' N3' C10' 116.4(6) . . ?
C16' N4' C15' 131.1(5) . . ?
C16' N4' H4'A 114.4 . . ?
C15' N4' H4'A 114.4 . . ?
C21' N5' C17' 116.9(5) . . ?
C22' N6' C23' 122.9(5) . . ?
C22' N6' H6'A 118.5 . . ?
C23' N6' H6'A 118.5 . . ?
C29' N7' C28' 125.3(5) . . ?
C29' N7' H7'A 117.3 . . ?
C28' N7' H7'A 117.3 . . ?
C33' N8' C30' 108.7(5) . . ?
C33' N8' H8'A 125.7 . . ?
C30' N8' H8'A 125.7 . . ?
C34' N9' C37' 109.5(5) . . ?
C34' N9' H9'A 125.2 . . ?
C37' N9' H9'A 125.2 . . ?
C38' N10' C39' 120.0(5) . . ?
C45' N11' C44' 129.4(6) . . ?
C45' N11' H11F 115.3 . . ?
C44' N11' H11F 115.3 . . ?
C50' N12' C46' 120.0(5) . . ?
C51' N13' C52' 131.9(6) . . ?
C51' N13' H13B 114.0 . . ?
C52' N13' H13B 114.0 . . ?
C58' N14' C57' 122.7(6) . . ?
C62' N15' C59' 112.2(5) . . ?
C62' N15' H15B 123.9 . . ?
C59' N15' H15B 123.9 . . ?
C63' N16' C66' 110.4(5) . . ?
C63' N16' H16B 124.8 . . ?
C66' N16' H16B 124.8 . . ?
C67' N17' C68' 124.9(6) . . ?
C67' N17' H17B 117.6 . . ?
C68' N17' H17B 117.6 . . ?
C74' N18' C73' 124.0(5) . . ?
C74' N18' H18B 118.0 . . ?
C73' N18' H18B 118.0 . . ?
C79' N19' C75' 119.2(5) . . ?
C80' N20' C81' 130.3(5) . . ?
C80' N20' H20B 114.8 . . ?
C81' N20' H20B 114.8 . . ?
C87' N21' C86' 116.2(6) . . ?
N1' C1' C2' 108.2(6) . . ?
N1' C1' C87' 126.3(6) . . ?
C2' C1' C87' 124.9(6) . . ?
C3' C2' C1' 104.9(5) . . ?
C3' C2' C112 127.6(6) . . ?
C1' C2' C112 127.3(7) . . ?
C4' C3' C2' 109.1(5) . . ?
C4' C3' C115 127.6(7) . . ?
C2' C3' C115 123.0(7) . . ?
N1' C4' C3' 106.6(6) . . ?
N1' C4' C5' 123.7(7) . . ?
C3' C4' C5' 129.7(5) . . ?
N2' C5' C6' 107.8(6) . . ?
N2' C5' C4' 121.6(7) . . ?
C6' C5' C4' 130.6(6) . . ?
C5' C6' C7' 108.7(5) . . ?
C5' C6' C116 126.6(7) . . ?
C7' C6' C116 124.6(7) . . ?
C6' C7' C8' 106.1(5) . . ?
C6' C7' C117 129.3(7) . . ?
C8' C7' C117 124.3(6) . . ?
N2' C8' C7' 107.8(6) . . ?
N2' C8' C9' 121.8(7) . . ?
C7' C8' C9' 130.3(6) . . ?
N3' C9' C8' 124.6(7) . . ?
N3' C9' H9'B 117.7 . . ?
C8' C9' H9'B 117.7 . . ?
C15' C10' C11' 120.4(6) . . ?
C15' C10' N3' 118.6(6) . . ?
C11' C10' N3' 121.0(6) . . ?
C12' C11' C10' 120.3(7) . . ?
C12' C11' H11S 119.8 . . ?
C10' C11' H11S 119.8 . . ?
C13' C12' C11' 117.8(7) . . ?
C13' C12' H12B 121.1 . . ?
C11' C12' H12B 121.1 . . ?
C14' C13' C12' 121.8(7) . . ?
C14' C13' H13D 119.1 . . ?
C12' C13' H13D 119.1 . . ?
C13' C14' C15' 120.8(7) . . ?
C13' C14' H14B 119.6 . . ?
C15' C14' H14B 119.6 . . ?
C14' C15' C10' 118.7(6) . . ?
C14' C15' N4' 124.5(6) . . ?
C10' C15' N4' 116.7(6) . . ?
O5' C16' N4' 121.6(5) . . ?
O5' C16' C17' 120.1(5) . . ?
N4' C16' C17' 118.3(5) . . ?
N5' C17' C18' 123.7(5) . . ?
N5' C17' C16' 116.5(5) . . ?
C18' C17' C16' 119.8(5) . . ?
C19' C18' C17' 119.5(6) . . ?
C19' C18' H18D 120.3 . . ?
C17' C18' H18D 120.3 . . ?
C18' C19' C20' 118.7(6) . . ?
C18' C19' H19B 120.7 . . ?
C20' C19' H19B 120.6 . . ?
C19' C20' C21' 118.9(6) . . ?
C19' C20' H20D 120.6 . . ?
C21' C20' H20D 120.6 . . ?
N5' C21' C20' 122.3(5) . . ?
N5' C21' C22' 119.1(5) . . ?
C20' C21' C22' 118.5(5) . . ?
O6' C22' N6' 122.9(5) . . ?
O6' C22' C21' 122.6(5) . . ?
N6' C22' C21' 114.5(5) . . ?
C24' C23' C28' 121.7(6) . . ?
C24' C23' N6' 120.0(7) . . ?
C28' C23' N6' 118.4(6) . . ?
C23' C24' C25' 118.8(7) . . ?
C23' C24' H24B 120.6 . . ?
C25' C24' H24B 120.6 . . ?
C26' C25' C24' 120.9(7) . . ?
C26' C25' H25B 119.5 . . ?
C24' C25' H25B 119.5 . . ?
C25' C26' C27' 120.5(7) . . ?
C25' C26' H26B 119.7 . . ?
C27' C26' H26B 119.7 . . ?
C26' C27' C28' 120.0(7) . . ?
C26' C27' H27B 120.0 . . ?
C28' C27' H27B 120.0 . . ?
C23' C28' C27' 118.0(5) . . ?
C23' C28' N7' 121.1(6) . . ?
C27' C28' N7' 120.9(6) . . ?
N7' C29' C30' 127.1(5) . . ?
N7' C29' H29B 116.4 . . ?
C30' C29' H29B 116.4 . . ?
N8' C30' C29' 121.6(6) . . ?
N8' C30' C31' 108.6(5) . . ?
C29' C30' C31' 129.8(4) . . ?
C32' C31' C30' 105.6(4) . . ?
C32' C31' C120 130.8(6) . . ?
C30' C31' C120 123.6(5) . . ?
C31' C32' C33' 108.6(5) . . ?
C31' C32' C123 123.3(6) . . ?
C33' C32' C123 128.0(6) . . ?
N8' C33' C32' 108.4(5) . . ?
N8' C33' C34' 116.3(5) . . ?
C32' C33' C34' 135.2(5) . . ?
N9' C34' C35' 108.0(5) . . ?
N9' C34' C33' 117.0(5) . . ?
C35' C34' C33' 134.8(5) . . ?
C34' C35' C36' 106.9(4) . . ?
C34' C35' C124 128.2(5) . . ?
C36' C35' C124 124.8(6) . . ?
C37' C36' C35' 106.4(4) . . ?
C37' C36' C125 129.9(5) . . ?
C35' C36' C125 123.6(6) . . ?
N9' C37' C36' 109.0(5) . . ?
N9' C37' C38' 119.4(5) . . ?
C36' C37' C38' 131.2(5) . . ?
N10' C38' C37' 122.0(5) . . ?
N10' C38' H38B 119.0 . . ?
C37' C38' H38B 119.0 . . ?
C40' C39' N10' 126.8(7) . . ?
C40' C39' C44' 119.0(6) . . ?
N10' C39' C44' 114.2(6) . . ?
C41' C40' C39' 121.3(7) . . ?
C41' C40' H40B 119.3 . . ?
C39' C40' H40B 119.3 . . ?
C40' C41' C42' 119.7(7) . . ?
C40' C41' H41B 120.2 . . ?
C42' C41' H41B 120.2 . . ?
C43' C42' C41' 120.3(7) . . ?
C43' C42' H42B 119.9 . . ?
C41' C42' H42B 119.9 . . ?
C42' C43' C44' 121.5(7) . . ?
C42' C43' H43B 119.2 . . ?
C44' C43' H43B 119.2 . . ?
C43' C44' N11' 126.9(7) . . ?
C43' C44' C39' 118.1(6) . . ?
N11' C44' C39' 115.0(6) . . ?
O7' C45' N11' 123.6(5) . . ?
O7' C45' C46' 122.7(5) . . ?
N11' C45' C46' 113.7(5) . . ?
N12' C46' C47' 121.1(6) . . ?
N12' C46' C45' 117.5(5) . . ?
C47' C46' C45' 121.4(5) . . ?
C48' C47' C46' 120.0(7) . . ?
C48' C47' H47B 120.0 . . ?
C46' C47' H47B 120.0 . . ?
C49' C48' C47' 118.5(7) . . ?
C49' C48' H48B 120.7 . . ?
C47' C48' H48B 120.7 . . ?
C48' C49' C50' 119.6(7) . . ?
C48' C49' H49B 120.2 . . ?
C50' C49' H49B 120.2 . . ?
N12' C50' C49' 120.7(6) . . ?
N12' C50' C51' 118.6(6) . . ?
C49' C50' C51' 120.7(6) . . ?
O8' C51' N13' 123.8(6) . . ?
O8' C51' C50' 123.4(5) . . ?
N13' C51' C50' 112.8(5) . . ?
C53' C52' N13' 126.3(6) . . ?
C53' C52' C57' 119.3(6) . . ?
N13' C52' C57' 114.4(6) . . ?
C52' C53' C54' 120.8(7) . . ?
C52' C53' H53B 119.6 . . ?
C54' C53' H53B 119.6 . . ?
C55' C54' C53' 119.2(7) . . ?
C55' C54' H54B 120.4 . . ?
C53' C54' H54B 120.4 . . ?
C56' C55' C54' 120.5(7) . . ?
C56' C55' H55B 119.7 . . ?
C54' C55' H55B 119.7 . . ?
C55' C56' C57' 122.2(6) . . ?
C55' C56' H56B 118.9 . . ?
C57' C56' H56B 118.9 . . ?
C56' C57' N14' 126.9(6) . . ?
C56' C57' C52' 118.0(6) . . ?
N14' C57' C52' 115.0(5) . . ?
N14' C58' C59' 122.1(6) . . ?
N14' C58' H58B 119.0 . . ?
C59' C58' H58B 119.0 . . ?
N15' C59' C60' 107.5(5) . . ?
N15' C59' C58' 119.8(5) . . ?
C60' C59' C58' 132.6(5) . . ?
C61' C60' C59' 106.0(4) . . ?
C61' C60' C128 127.2(6) . . ?
C59' C60' C128 126.3(5) . . ?
C60' C61' C62' 109.4(4) . . ?
C60' C61' C131 122.4(6) . . ?
C62' C61' C131 128.2(6) . . ?
N15' C62' C61' 104.8(5) . . ?
N15' C62' C63' 119.9(5) . . ?
C61' C62' C63' 135.3(5) . . ?
N16' C63' C64' 106.4(5) . . ?
N16' C63' C62' 117.2(5) . . ?
C64' C63' C62' 136.4(5) . . ?
C65' C64' C63' 108.9(5) . . ?
C65' C64' C132 122.7(6) . . ?
C63' C64' C132 128.4(6) . . ?
C64' C65' C66' 105.7(4) . . ?
C64' C65' C133 128.0(6) . . ?
C66' C65' C133 126.1(5) . . ?
N16' C66' C67' 120.5(6) . . ?
N16' C66' C65' 108.3(5) . . ?
C67' C66' C65' 131.2(5) . . ?
N17' C67' C66' 123.1(6) . . ?
N17' C67' H67B 118.5 . . ?
C66' C67' H67B 118.5 . . ?
C73' C68' C69' 119.7(5) . . ?
C73' C68' N17' 119.6(6) . . ?
C69' C68' N17' 120.5(6) . . ?
C70' C69' C68' 119.4(7) . . ?
C70' C69' H69B 120.3 . . ?
C68' C69' H69B 120.3 . . ?
C71' C70' C69' 119.4(7) . . ?
C71' C70' H70B 120.3 . . ?
C69' C70' H70B 120.3 . . ?
C72' C71' C70' 121.3(7) . . ?
C72' C71' H71B 119.4 . . ?
C70' C71' H71B 119.4 . . ?
C71' C72' C73' 119.2(7) . . ?
C71' C72' H72B 120.4 . . ?
C73' C72' H72B 120.4 . . ?
C68' C73' C72' 120.9(6) . . ?
C68' C73' N18' 120.3(6) . . ?
C72' C73' N18' 118.8(6) . . ?
O9' C74' N18' 123.5(5) . . ?
O9' C74' C75' 121.9(5) . . ?
N18' C74' C75' 114.5(5) . . ?
N19' C75' C76' 121.8(5) . . ?
N19' C75' C74' 118.5(6) . . ?
C76' C75' C74' 119.6(5) . . ?
C77' C76' C75' 116.8(6) . . ?
C77' C76' H76B 121.6 . . ?
C75' C76' H76B 121.6 . . ?
C78' C77' C76' 120.0(6) . . ?
C78' C77' H77B 120.0 . . ?
C76' C77' H77B 120.0 . . ?
C77' C78' C79' 120.1(6) . . ?
C77' C78' H78B 120.0 . . ?
C79' C78' H78B 120.0 . . ?
N19' C79' C78' 122.0(5) . . ?
N19' C79' C80' 116.8(5) . . ?
C78' C79' C80' 121.1(5) . . ?
O10' C80' N20' 122.9(5) . . ?
O10' C80' C79' 121.7(5) . . ?
N20' C80' C79' 115.3(5) . . ?
C82' C81' N20' 123.5(6) . . ?
C82' C81' C86' 118.6(6) . . ?
N20' C81' C86' 117.9(6) . . ?
C83' C82' C81' 121.1(7) . . ?
C83' C82' H82B 119.4 . . ?
C81' C82' H82B 119.4 . . ?
C84' C83' C82' 120.3(7) . . ?
C84' C83' H83B 119.9 . . ?
C82' C83' H83B 119.9 . . ?
C83' C84' C85' 120.6(7) . . ?
C83' C84' H84B 119.7 . . ?
C85' C84' H84B 119.7 . . ?
C86' C85' C84' 120.9(6) . . ?
C86' C85' H85B 119.6 . . ?
C84' C85' H85B 119.6 . . ?
C85' C86' N21' 121.4(6) . . ?
C85' C86' C81' 118.4(6) . . ?
N21' C86' C81' 119.9(6) . . ?
N21' C87' C1' 126.4(7) . . ?
N21' C87' H87B 116.8 . . ?
C1' C87' H87B 116.8 . . ?
C2' C112 C113 109.4(3) . . ?
C2' C112 H11T 109.8 . . ?
C113 C112 H11T 109.8 . . ?
C2' C112 H11U 109.8 . . ?
C113 C112 H11U 109.8 . . ?
H11T C112 H11U 108.3 . . ?
C112 C113 C114 108.3(3) . . ?
C112 C113 H11V 110.0 . . ?
C114 C113 H11V 110.0 . . ?
C112 C113 H11W 110.0 . . ?
C114 C113 H11W 110.0 . . ?
H11V C113 H11W 108.4 . . ?
C113 C114 H11X 109.5 . . ?
C113 C114 H11Y 109.5 . . ?
H11X C114 H11Y 109.5 . . ?
C113 C114 H11Z 109.5 . . ?
H11X C114 H11Z 109.5 . . ?
H11Y C114 H11Z 109.5 . . ?
C3' C115 H12C 109.5 . . ?
C3' C115 H12D 109.5 . . ?
H12C C115 H12D 109.5 . . ?
C3' C115 H12E 109.5 . . ?
H12C C115 H12E 109.5 . . ?
H12D C115 H12E 109.5 . . ?
C6' C116 H12F 109.5 . . ?
C6' C116 H12G 109.5 . . ?
H12F C116 H12G 109.5 . . ?
C6' C116 H12H 109.5 . . ?
H12F C116 H12H 109.5 . . ?
H12G C116 H12H 109.5 . . ?
C7' C117 C118 109.2(3) . . ?
C7' C117 C11A 107.6(3) . . ?
C7' C117 H11B 109.9 . . ?
C118 C117 H11B 109.9 . . ?
C7' C117 H11C 109.8 . . ?
C118 C117 H11C 109.8 . . ?
H11B C117 H11C 108.3 . . ?
C7' C117 H11D 109.9 . . ?
C11A C117 H11D 110.9 . . ?
C7' C117 H11E 110.2 . . ?
C11A C117 H11E 109.8 . . ?
H11D C117 H11E 108.5 . . ?
C117 C118 C119 107.6(3) . . ?
C117 C118 H12I 110.1 . . ?
C119 C118 H12I 110.2 . . ?
C117 C118 H12J 110.2 . . ?
C119 C118 H12J 110.2 . . ?
H12I C118 H12J 108.5 . . ?
C11B C11A C117 106.9(3) . . ?
C11B C11A H12N 110.3 . . ?
C117 C11A H12N 110.4 . . ?
C11B C11A H12O 110.3 . . ?
C117 C11A H12O 110.4 . . ?
H12N C11A H12O 108.6 . . ?
C11A C11B H12P 110.4 . . ?
C11A C11B H12Q 109.4 . . ?
H12P C11B H12Q 109.5 . . ?
C11A C11B H12R 110.4 . . ?
H12P C11B H12R 108.5 . . ?
H12Q C11B H12R 108.5 . . ?
C31' C120 C121 108.7(3) . . ?
C31' C120 H12S 109.9 . . ?
C121 C120 H12S 110.0 . . ?
C31' C120 H12T 110.0 . . ?
C121 C120 H12T 110.0 . . ?
H12S C120 H12T 108.3 . . ?
C120 C121 C122 107.1(3) . . ?
C120 C121 H12U 110.3 . . ?
C122 C121 H12U 110.3 . . ?
C120 C121 H12V 110.3 . . ?
C122 C121 H12V 110.3 . . ?
H12U C121 H12V 108.5 . . ?
C121 C122 H12W 109.5 . . ?
C121 C122 H12X 109.5 . . ?
H12W C122 H12X 109.5 . . ?
C121 C122 H12Y 109.5 . . ?
H12W C122 H12Y 109.5 . . ?
H12X C122 H12Y 109.5 . . ?
C32' C123 H12Z 109.5 . . ?
C32' C123 H13E 109.5 . . ?
H12Z C123 H13E 109.5 . . ?
C32' C123 H13F 109.5 . . ?
H12Z C123 H13F 109.5 . . ?
H13E C123 H13F 109.5 . . ?
C35' C124 H13G 109.5 . . ?
C35' C124 H13H 109.5 . . ?
H13G C124 H13H 109.5 . . ?
C35' C124 H13I 109.5 . . ?
H13G C124 H13I 109.5 . . ?
H13H C124 H13I 109.5 . . ?
C36' C125 C126 109.3(3) . . ?
C36' C125 H13J 109.8 . . ?
C126 C125 H13J 109.8 . . ?
C36' C125 H13K 109.8 . . ?
C126 C125 H13K 109.8 . . ?
H13J C125 H13K 108.3 . . ?
C125 C126 C127 108.6(3) . . ?
C125 C126 H13L 110.0 . . ?
C127 C126 H13L 110.0 . . ?
C125 C126 H13M 110.0 . . ?
C127 C126 H13M 110.0 . . ?
H13L C126 H13M 108.4 . . ?
C126 C127 H13N 109.5 . . ?
C126 C127 H13O 109.5 . . ?
H13N C127 H13O 109.5 . . ?
C126 C127 H13P 109.5 . . ?
H13N C127 H13P 109.5 . . ?
H13O C127 H13P 109.5 . . ?
C60' C128 C129 109.5(3) . . ?
C60' C128 H13Q 109.8 . . ?
C129 C128 H13Q 109.8 . . ?
C60' C128 H13R 109.8 . . ?
C129 C128 H13R 109.8 . . ?
H13Q C128 H13R 108.2 . . ?
C128 C129 C130 107.5(3) . . ?
C128 C129 H13S 110.2 . . ?
C130 C129 H13S 110.2 . . ?
C128 C129 H13T 110.2 . . ?
C130 C129 H13T 110.2 . . ?
H13S C129 H13T 108.5 . . ?
C129 C130 H13U 109.5 . . ?
C129 C130 H13V 109.5 . . ?
H13U C130 H13V 109.5 . . ?
C129 C130 H13W 109.5 . . ?
H13U C130 H13W 109.5 . . ?
H13V C130 H13W 109.5 . . ?
C61' C131 H13X 109.5 . . ?
C61' C131 H13Y 109.5 . . ?
H13X C131 H13Y 109.5 . . ?
C61' C131 H13Z 109.5 . . ?
H13X C131 H13Z 109.5 . . ?
H13Y C131 H13Z 109.5 . . ?
C64' C132 H14C 109.5 . . ?
C64' C132 H14D 109.5 . . ?
H14C C132 H14D 109.5 . . ?
C64' C132 H14E 109.5 . . ?
H14C C132 H14E 109.5 . . ?
H14D C132 H14E 109.5 . . ?
C65' C133 C134 109.1(3) . . ?
C65' C133 H14F 109.9 . . ?
C134 C133 H14F 109.9 . . ?
C65' C133 H14G 109.9 . . ?
C134 C133 H14G 109.9 . . ?
H14F C133 H14G 108.3 . . ?
C135 C134 C133 108.0(3) . . ?
C135 C134 H14H 110.1 . . ?
C133 C134 H14H 110.1 . . ?
C135 C134 H14I 110.1 . . ?
C133 C134 H14I 110.1 . . ?
H14H C134 H14I 108.4 . . ?
C134 C135 H14J 109.5 . . ?
C134 C135 H14K 109.5 . . ?
H14J C135 H14K 109.5 . . ?
C134 C135 H14L 109.5 . . ?
H14J C135 H14L 109.5 . . ?
H14K C135 H14L 109.5 . . ?

loop_
_geom_bond_atom_site_label_1
_geom_bond_atom_site_label_2
_geom_bond_distance
_geom_bond_site_symmetry_2
_geom_bond_publ_flag
P1 O1 1.504(4) . ?
P1 O2 1.521(4) . ?
P1 O3 1.524(4) . ?
P1 O4 1.606(4) . ?
O4 H4O 0.9119 . ?
O5 C16 1.248(6) . ?
O6 C22 1.225(6) . ?
O7 C45 1.250(6) . ?
O8 C51 1.247(6) . ?
O9 C74 1.238(7) . ?
O10 C80 1.263(7) . ?
N1 C1 1.363(7) . ?
N1 C4 1.367(8) . ?
N1 H1A 0.8800 . ?
N2 C8 1.364(8) . ?
N2 C5 1.371(7) . ?
N2 H2A 0.8800 . ?
N3 C9 1.293(8) . ?
N3 C10 1.411(7) . ?
N4 C16 1.345(7) . ?
N4 C15 1.397(7) . ?
N4 H4A 0.8800 . ?
N5 C17 1.344(7) . ?
N5 C21 1.343(7) . ?
N6 C22 1.341(7) . ?
N6 C23 1.457(7) . ?
N6 H6A 0.8800 . ?
N7 C29 1.296(7) . ?
N7 C28 1.410(8) . ?
N7 H7A 0.8800 . ?
N8 C33 1.367(8) . ?
N8 C30 1.371(7) . ?
N8 H8A 0.8800 . ?
N9 C34 1.363(7) . ?
N9 C37 1.367(7) . ?
N9 H9A 0.8800 . ?
N10 C38 1.289(7) . ?
N10 C39 1.411(8) . ?
N11 C45 1.347(8) . ?
N11 C44 1.391(8) . ?
N11 H11A 0.8800 . ?
N12 C50 1.337(9) . ?
N12 C46 1.344(7) . ?
N13 C51 1.344(8) . ?
N13 C52 1.396(7) . ?
N13 H13A 0.8800 . ?
N14 C58 1.284(7) . ?
N14 C57 1.409(7) . ?
N15 C62 1.367(7) . ?
N15 C59 1.367(7) . ?
N15 H15A 0.8800 . ?
N16 C63 1.367(7) . ?
N16 C66 1.366(7) . ?
N16 H16A 0.8800 . ?
N17 C67 1.296(7) . ?
N17 C68 1.415(7) . ?
N17 H17A 0.8800 . ?
N18 C74 1.340(8) . ?
N18 C73 1.430(7) . ?
N18 H18A 0.8800 . ?
N19 C75 1.332(9) . ?
N19 C79 1.338(10) . ?
N20 C80 1.344(9) . ?
N20 C81 1.446(8) . ?
N20 H20A 0.8800 . ?
N21 C87 1.291(8) . ?
N21 C86 1.411(10) . ?
C1 C87 1.408(8) . ?
C1 C2 1.437(8) . ?
C2 C3 1.405(8) . ?
C2 C88 1.498(7) . ?
C3 C4 1.425(8) . ?
C3 C91 1.498(9) . ?
C4 C5 1.434(8) . ?
C5 C6 1.378(8) . ?
C6 C7 1.457(7) . ?
C6 C92 1.504(8) . ?
C7 C8 1.401(7) . ?
C7 C93 1.499(7) . ?
C8 C9 1.458(7) . ?
C9 H9B 0.9500 . ?
C10 C11 1.375(8) . ?
C10 C15 1.408(8) . ?
C11 C12 1.390(7) . ?
C11 H11G 0.9500 . ?
C12 C13 1.376(8) . ?
C12 H12A 0.9500 . ?
C13 C14 1.385(8) . ?
C13 H13C 0.9500 . ?
C14 C15 1.365(7) . ?
C14 H14A 0.9500 . ?
C16 C17 1.477(7) . ?
C17 C18 1.394(7) . ?
C18 C19 1.401(8) . ?
C18 H18C 0.9500 . ?
C19 C20 1.368(8) . ?
C19 H19A 0.9500 . ?
C20 C21 1.403(8) . ?
C20 H20C 0.9500 . ?
C21 C22 1.477(7) . ?
C23 C24 1.376(8) . ?
C23 C28 1.382(8) . ?
C24 C25 1.385(8) . ?
C24 H24A 0.9500 . ?
C25 C26 1.390(8) . ?
C25 H25A 0.9500 . ?
C26 C27 1.393(8) . ?
C26 H26A 0.9500 . ?
C27 C28 1.391(7) . ?
C27 H27A 0.9500 . ?
C29 C30 1.372(7) . ?
C29 H29A 0.9500 . ?
C30 C31 1.437(8) . ?
C31 C32 1.405(8) . ?
C31 C96 1.504(7) . ?
C32 C33 1.412(8) . ?
C32 C99 1.503(10) . ?
C33 C34 1.459(8) . ?
C34 C35 1.420(8) . ?
C35 C36 1.427(8) . ?
C35 C100 1.501(8) . ?
C36 C37 1.416(8) . ?
C36 C101 1.494(8) . ?
C37 C38 1.421(8) . ?
C38 H38A 0.9500 . ?
C39 C40 1.381(8) . ?
C39 C44 1.453(8) . ?
C40 C41 1.386(8) . ?
C40 H40A 0.9500 . ?
C41 C42 1.384(9) . ?
C41 H41A 0.9500 . ?
C42 C43 1.408(9) . ?
C42 H42A 0.9500 . ?
C43 C44 1.380(8) . ?
C43 H43A 0.9500 . ?
C45 C46 1.467(9) . ?
C46 C47 1.437(8) . ?
C47 C48 1.367(9) . ?
C47 H47A 0.9500 . ?
C48 C49 1.386(9) . ?
C48 H48A 0.9500 . ?
C49 C50 1.404(9) . ?
C49 H49A 0.9500 . ?
C50 C51 1.471(10) . ?
C52 C53 1.396(8) . ?
C52 C57 1.400(8) . ?
C53 C54 1.387(8) . ?
C53 H53A 0.9500 . ?
C54 C55 1.366(9) . ?
C54 H54A 0.9500 . ?
C55 C56 1.397(8) . ?
C55 H55A 0.9500 . ?
C56 C57 1.443(8) . ?
C56 H56A 0.9500 . ?
C58 C59 1.412(7) . ?
C58 H58A 0.9500 . ?
C59 C60 1.441(7) . ?
C60 C61 1.422(7) . ?
C60 C104 1.498(7) . ?
C61 C62 1.419(8) . ?
C61 C107 1.503(7) . ?
C62 C63 1.436(8) . ?
C63 C64 1.418(8) . ?
C64 C65 1.385(7) . ?
C64 C108 1.506(7) . ?
C65 C66 1.468(8) . ?
C65 C109 1.492(7) . ?
C66 C67 1.405(8) . ?
C67 H67A 0.9500 . ?
C68 C73 1.348(8) . ?
C68 C69 1.391(8) . ?
C69 C70 1.406(8) . ?
C69 H69A 0.9500 . ?
C70 C71 1.396(8) . ?
C70 H70A 0.9500 . ?
C71 C72 1.392(9) . ?
C71 H71A 0.9500 . ?
C72 C73 1.407(9) . ?
C72 H72A 0.9500 . ?
C74 C75 1.464(10) . ?
C75 C76 1.385(8) . ?
C76 C77 1.410(9) . ?
C76 H76A 0.9500 . ?
C77 C78 1.381(9) . ?
C77 H77A 0.9500 . ?
C78 C79 1.387(9) . ?
C78 H78A 0.9500 . ?
C79 C80 1.466(10) . ?
C81 C82 1.370(9) . ?
C81 C86 1.399(9) . ?
C82 C83 1.385(10) . ?
C82 H82A 0.9500 . ?
C83 C84 1.358(10) . ?
C83 H83A 0.9500 . ?
C84 C85 1.406(10) . ?
C84 H84A 0.9500 . ?
C85 C86 1.407(9) . ?
C85 H85A 0.9500 . ?
C87 H87A 0.9500 . ?
C88 C89 1.512(7) . ?
C88 H88A 0.9900 . ?
C88 H88B 0.9900 . ?
C89 C90 1.511(7) . ?
C89 H89A 0.9900 . ?
C89 H89B 0.9900 . ?
C90 H90A 0.9800 . ?
C90 H90B 0.9800 . ?
C90 H90C 0.9800 . ?
C91 H91A 0.9800 . ?
C91 H91B 0.9800 . ?
C91 H91C 0.9800 . ?
C92 H92A 0.9800 . ?
C92 H92B 0.9800 . ?
C92 H92C 0.9800 . ?
C93 C94 1.513(7) . ?
C93 H93A 0.9900 . ?
C93 H93B 0.9900 . ?
C94 C95 1.519(7) . ?
C94 H94A 0.9900 . ?
C94 H94B 0.9900 . ?
C95 H95A 0.9800 . ?
C95 H95B 0.9800 . ?
C95 H95C 0.9800 . ?
C96 C97 1.514(7) . ?
C96 H96A 0.9900 . ?
C96 H96B 0.9900 . ?
C97 C98 1.514(8) . ?
C97 C98A 1.517(9) . ?
C97 H97A 0.9900 . ?
C97 H97B 0.9900 . ?
C97 H97C 0.9600 . ?
C97 H97D 0.9600 . ?
C98 H98A 0.9800 . ?
C98 H98B 0.9800 . ?
C98 H98C 0.9800 . ?
C98A H98D 0.9800 . ?
C98A H98E 0.9800 . ?
C98A H98F 0.9800 . ?
C99 H99A 0.9800 . ?
C99 H99B 0.9800 . ?
C99 H99C 0.9800 . ?
C100 H10E 0.9800 . ?
C100 H10F 0.9800 . ?
C100 H10G 0.9800 . ?
C101 C10A 1.510(8) . ?
C101 C102 1.520(8) . ?
C101 H10A 0.9900 . ?
C101 H10B 0.9900 . ?
C101 H10C 0.9598 . ?
C101 H10D 0.9600 . ?
C102 C103 1.515(8) . ?
C102 H10H 0.9900 . ?
C102 H10I 0.9900 . ?
C103 H10J 0.9800 . ?
C103 H10K 0.9800 . ?
C103 H10L 0.9800 . ?
C10A C10B 1.521(9) . ?
C10A H10M 0.9900 . ?
C10A H10N 0.9900 . ?
C10B H10O 0.9800 . ?
C10B H10P 0.9800 . ?
C10B H10Q 0.9800 . ?
C104 C105 1.513(7) . ?
C104 H10R 0.9900 . ?
C104 H10S 0.9900 . ?
C105 C106 1.521(9) . ?
C105 H10T 0.9900 . ?
C105 H10U 0.9900 . ?
C106 H10V 0.9800 . ?
C106 H10W 0.9800 . ?
C106 H10X 0.9800 . ?
C107 H10Y 0.9800 . ?
C107 H10Z 0.9800 . ?
C107 H11H 0.9800 . ?
C108 H11I 0.9800 . ?
C108 H11J 0.9800 . ?
C108 H11K 0.9800 . ?
C109 C110 1.512(7) . ?
C109 H11L 0.9900 . ?
C109 H11M 0.9900 . ?
C110 C111 1.519(7) . ?
C110 H11N 0.9900 . ?
C110 H11O 0.9900 . ?
C111 H11P 0.9800 . ?
C111 H11Q 0.9800 . ?
C111 H11R 0.9800 . ?
P1' O1' 1.493(4) . ?
P1' O2' 1.501(4) . ?
P1' O3' 1.503(4) . ?
P1' O4' 1.639(5) . ?
O4' H4'O 0.9691 . ?
O5' C16' 1.261(7) . ?
O6' C22' 1.222(6) . ?
O7' C45' 1.237(6) . ?
O8' C51' 1.243(6) . ?
O9' C74' 1.242(6) . ?
O10' C80' 1.233(6) . ?
N1' C4' 1.368(7) . ?
N1' C1' 1.369(10) . ?
N1' H1'A 0.8800 . ?
N2' C8' 1.369(8) . ?
N2' C5' 1.369(8) . ?
N2' H2'A 0.8800 . ?
N3' C9' 1.299(7) . ?
N3' C10' 1.412(8) . ?
N4' C16' 1.343(9) . ?
N4' C15' 1.392(7) . ?
N4' H4'A 0.8800 . ?
N5' C21' 1.340(7) . ?
N5' C17' 1.341(7) . ?
N6' C22' 1.345(7) . ?
N6' C23' 1.459(7) . ?
N6' H6'A 0.8800 . ?
N7' C29' 1.289(8) . ?
N7' C28' 1.412(7) . ?
N7' H7'A 0.8800 . ?
N8' C33' 1.364(7) . ?
N8' C30' 1.368(7) . ?
N8' H8'A 0.8800 . ?
N9' C34' 1.365(8) . ?
N9' C37' 1.367(7) . ?
N9' H9'A 0.8800 . ?
N10' C38' 1.288(7) . ?
N10' C39' 1.408(7) . ?
N11' C45' 1.343(7) . ?
N11' C44' 1.407(7) . ?
N11' H11F 0.8800 . ?
N12' C50' 1.341(8) . ?
N12' C46' 1.341(8) . ?
N13' C51' 1.338(7) . ?
N13' C52' 1.401(8) . ?
N13' H13B 0.8800 . ?
N14' C58' 1.290(7) . ?
N14' C57' 1.404(7) . ?
N15' C62' 1.365(7) . ?
N15' C59' 1.365(7) . ?
N15' H15B 0.8800 . ?
N16' C63' 1.362(7) . ?
N16' C66' 1.370(8) . ?
N16' H16B 0.8800 . ?
N17' C67' 1.297(8) . ?
N17' C68' 1.416(7) . ?
N17' H17B 0.8800 . ?
N18' C74' 1.340(7) . ?
N18' C73' 1.450(7) . ?
N18' H18B 0.8800 . ?
N19' C79' 1.341(7) . ?
N19' C75' 1.344(8) . ?
N20' C80' 1.341(7) . ?
N20' C81' 1.407(7) . ?
N20' H20B 0.8800 . ?
N21' C87' 1.291(8) . ?
N21' C86' 1.409(8) . ?
C1' C2' 1.427(8) . ?
C1' C87' 1.432(9) . ?
C2' C3' 1.423(9) . ?
C2' C112 1.494(9) . ?
C3' C4' 1.406(9) . ?
C3' C115 1.500(7) . ?
C4' C5' 1.437(9) . ?
C5' C6' 1.384(9) . ?
C6' C7' 1.395(8) . ?
C6' C116 1.502(8) . ?
C7' C8' 1.418(8) . ?
C7' C117 1.496(8) . ?
C8' C9' 1.442(9) . ?
C9' H9'B 0.9500 . ?
C10' C15' 1.389(8) . ?
C10' C11' 1.412(8) . ?
C11' C12' 1.384(9) . ?
C11' H11S 0.9500 . ?
C12' C13' 1.394(9) . ?
C12' H12B 0.9500 . ?
C13' C14' 1.377(8) . ?
C13' H13D 0.9500 . ?
C14' C15' 1.372(8) . ?
C14' H14B 0.9500 . ?
C16' C17' 1.471(8) . ?
C17' C18' 1.375(7) . ?
C18' C19' 1.365(8) . ?
C18' H18D 0.9500 . ?
C19' C20' 1.372(8) . ?
C19' H19B 0.9500 . ?
C20' C21' 1.411(8) . ?
C20' H20D 0.9500 . ?
C21' C22' 1.473(8) . ?
C23' C24' 1.376(8) . ?
C23' C28' 1.394(8) . ?
C24' C25' 1.394(9) . ?
C24' H24B 0.9500 . ?
C25' C26' 1.362(9) . ?
C25' H25B 0.9500 . ?
C26' C27' 1.380(8) . ?
C26' H26B 0.9500 . ?
C27' C28' 1.411(8) . ?
C27' H27B 0.9500 . ?
C29' C30' 1.380(7) . ?
C29' H29B 0.9500 . ?
C30' C31' 1.437(8) . ?
C31' C32' 1.383(7) . ?
C31' C120 1.501(7) . ?
C32' C33' 1.405(8) . ?
C32' C123 1.503(10) . ?
C33' C34' 1.491(8) . ?
C34' C35' 1.400(7) . ?
C35' C36' 1.434(7) . ?
C35' C124 1.505(9) . ?
C36' C37' 1.386(8) . ?
C36' C125 1.496(7) . ?
C37' C38' 1.448(7) . ?
C38' H38B 0.9500 . ?
C39' C40' 1.381(8) . ?
C39' C44' 1.433(8) . ?
C40' C41' 1.376(9) . ?
C40' H40B 0.9500 . ?
C41' C42' 1.387(9) . ?
C41' H41B 0.9500 . ?
C42' C43' 1.367(9) . ?
C42' H42B 0.9500 . ?
C43' C44' 1.389(8) . ?
C43' H43B 0.9500 . ?
C45' C46' 1.465(9) . ?
C46' C47' 1.385(8) . ?
C47' C48' 1.377(9) . ?
C47' H47B 0.9500 . ?
C48' C49' 1.376(10) . ?
C48' H48B 0.9500 . ?
C49' C50' 1.402(8) . ?
C49' H49B 0.9500 . ?
C50' C51' 1.471(9) . ?
C52' C53' 1.384(8) . ?
C52' C57' 1.437(8) . ?
C53' C54' 1.414(9) . ?
C53' H53B 0.9500 . ?
C54' C55' 1.382(9) . ?
C54' H54B 0.9500 . ?
C55' C56' 1.367(8) . ?
C55' H55B 0.9500 . ?
C56' C57' 1.391(8) . ?
C56' H56B 0.9500 . ?
C58' C59' 1.419(8) . ?
C58' H58B 0.9500 . ?
C59' C60' 1.412(8) . ?
C60' C61' 1.404(7) . ?
C60' C128 1.497(7) . ?
C61' C62' 1.424(8) . ?
C61' C131 1.502(9) . ?
C62' C63' 1.440(8) . ?
C63' C64' 1.415(8) . ?
C64' C65' 1.402(8) . ?
C64' C132 1.502(10) . ?
C65' C66' 1.410(8) . ?
C65' C133 1.494(7) . ?
C66' C67' 1.415(8) . ?
C67' H67B 0.9500 . ?
C68' C73' 1.384(8) . ?
C68' C69' 1.417(8) . ?
C69' C70' 1.404(8) . ?
C69' H69B 0.9500 . ?
C70' C71' 1.407(9) . ?
C70' H70B 0.9500 . ?
C71' C72' 1.376(8) . ?
C71' H71B 0.9500 . ?
C72' C73' 1.409(8) . ?
C72' H72B 0.9500 . ?
C74' C75' 1.467(9) . ?
C75' C76' 1.433(8) . ?
C76' C77' 1.403(8) . ?
C76' H76B 0.9500 . ?
C77' C78' 1.357(8) . ?
C77' H77B 0.9500 . ?
C78' C79' 1.385(8) . ?
C78' H78B 0.9500 . ?
C79' C80' 1.464(8) . ?
C81' C82' 1.393(8) . ?
C81' C86' 1.429(8) . ?
C82' C83' 1.391(8) . ?
C82' H82B 0.9500 . ?
C83' C84' 1.348(8) . ?
C83' H83B 0.9500 . ?
C84' C85' 1.396(8) . ?
C84' H84B 0.9500 . ?
C85' C86' 1.393(8) . ?
C85' H85B 0.9500 . ?
C87' H87B 0.9500 . ?
C112 C113 1.510(7) . ?
C112 H11T 0.9900 . ?
C112 H11U 0.9900 . ?
C113 C114 1.513(8) . ?
C113 H11V 0.9900 . ?
C113 H11W 0.9900 . ?
C114 H11X 0.9800 . ?
C114 H11Y 0.9800 . ?
C114 H11Z 0.9800 . ?
C115 H12C 0.9800 . ?
C115 H12D 0.9800 . ?
C115 H12E 0.9800 . ?
C116 H12F 0.9800 . ?
C116 H12G 0.9800 . ?
C116 H12H 0.9800 . ?
C117 C118 1.508(9) . ?
C117 C11A 1.525(9) . ?
C117 H11B 0.9900 . ?
C117 H11C 0.9900 . ?
C117 H11D 0.9597 . ?
C117 H11E 0.9602 . ?
C118 C119 1.511(8) . ?
C118 H12I 0.9900 . ?
C118 H12J 0.9900 . ?
C119 H12K 0.9800 . ?
C119 H12L 0.9800 . ?
C119 H12M 0.9800 . ?
C11A C11B 1.519(8) . ?
C11A H12N 0.9900 . ?
C11A H12O 0.9900 . ?
C11B H12P 0.9893 . ?
C11B H12Q 0.9892 . ?
C11B H12R 0.9782 . ?
C120 C121 1.515(7) . ?
C120 H12S 0.9900 . ?
C120 H12T 0.9900 . ?
C121 C122 1.524(7) . ?
C121 H12U 0.9900 . ?
C121 H12V 0.9900 . ?
C122 H12W 0.9800 . ?
C122 H12X 0.9800 . ?
C122 H12Y 0.9800 . ?
C123 H12Z 0.9800 . ?
C123 H13E 0.9800 . ?
C123 H13F 0.9800 . ?
C124 H13G 0.9800 . ?
C124 H13H 0.9800 . ?
C124 H13I 0.9800 . ?
C125 C126 1.511(7) . ?
C125 H13J 0.9900 . ?
C125 H13K 0.9900 . ?
C126 C127 1.515(7) . ?
C126 H13L 0.9900 . ?
C126 H13M 0.9900 . ?
C127 H13N 0.9800 . ?
C127 H13O 0.9800 . ?
C127 H13P 0.9800 . ?
C128 C129 1.509(7) . ?
C128 H13Q 0.9900 . ?
C128 H13R 0.9900 . ?
C129 C130 1.522(7) . ?
C129 H13S 0.9900 . ?
C129 H13T 0.9900 . ?
C130 H13U 0.9800 . ?
C130 H13V 0.9800 . ?
C130 H13W 0.9800 . ?
C131 H13X 0.9800 . ?
C131 H13Y 0.9800 . ?
C131 H13Z 0.9800 . ?
C132 H14C 0.9800 . ?
C132 H14D 0.9800 . ?
C132 H14E 0.9800 . ?
C133 C134 1.513(7) . ?
C133 H14F 0.9900 . ?
C133 H14G 0.9900 . ?
C134 C135 1.513(7) . ?
C134 H14H 0.9900 . ?
C134 H14I 0.9900 . ?
C135 H14J 0.9800 . ?
C135 H14K 0.9800 . ?
C135 H14L 0.9800 . ?

loop_
_geom_hbond_atom_site_label_D
_geom_hbond_atom_site_label_H
_geom_hbond_atom_site_label_A
_geom_hbond_site_symmetry_A
_geom_hbond_distance_DH
_geom_hbond_distance_HA
_geom_hbond_distance_DA
_geom_hbond_angle_DHA
_geom_hbond_publ_flag
O4 H4O N21 1_555 0.91 1.84 2.711(6) 159 ?
O4' H4'O N21' 1_555 0.97 1.96 2.753(6) 138 ?
N1 H1A O1 1_555 0.88 2.00 2.825(6) 156 ?
N1' H1'A O1' 1_555 0.88 2.08 2.892(7) 153 ?
N2 H2A O1 1_555 0.88 2.03 2.812(6) 148 ?
N2' H2'A O1' 1_555 0.88 2.03 2.794(6) 145 ?
N7 H7A O3 1_555 0.88 1.93 2.799(6) 172 ?
N7' H7'A O3' 1_555 0.88 2.01 2.880(6) 171 ?
N8 H8A O3 1_555 0.88 1.86 2.714(6) 163 ?
N8' H8'A O3' 1_555 0.88 1.82 2.687(6) 167 ?
N9 H9A O3 1_555 0.88 2.63 3.337(6) 138 ?
N9' H9'A O3' 1_555 0.88 2.40 3.169(6) 146 ?
N15 H15A O2 1_555 0.88 2.11 2.947(6) 160 ?
N15' H15B O2' 1_555 0.88 2.15 2.993(6) 161 ?
N16 H16A O2 1_555 0.88 1.79 2.660(6) 170 ?
N16' H16B O2' 1_555 0.88 1.82 2.700(6) 174 ?
N17 H17A O2 1_555 0.88 2.08 2.936(6) 163 ?
N17' H17B O2' 1_555 0.88 2.02 2.898(6) 172 ?
N18 H18A O4 1_555 0.88 2.29 3.039(7) 143 ?
N18' H18B O4' 1_555 0.88 2.27 2.955(6) 135 ?
N20 H20A O4 1_555 0.88 2.34 2.994(7) 131 ?
N20' H20B O4' 1_555 0.88 2.23 2.977(7) 142 ?

loop_
_geom_torsion_atom_site_label_1
_geom_torsion_atom_site_label_2
_geom_torsion_atom_site_label_3
_geom_torsion_atom_site_label_4
_geom_torsion
_geom_torsion_site_symmetry_1
_geom_torsion_site_symmetry_2
_geom_torsion_site_symmetry_3
_geom_torsion_site_symmetry_4
_geom_torsion_publ_flag
C4 N1 C1 C87 -174.4(6) . . . . ?
C4 N1 C1 C2 0.5(7) . . . . ?
N1 C1 C2 C3 3.9(7) . . . . ?
C87 C1 C2 C3 179.2(6) . . . . ?
N1 C1 C2 C88 -178.7(5) . . . . ?
C87 C1 C2 C88 -3.5(10) . . . . ?
C1 C2 C3 C4 -6.9(7) . . . . ?
C88 C2 C3 C4 176.0(5) . . . . ?
C1 C2 C3 C91 170.7(6) . . . . ?
C88 C2 C3 C91 -6.5(10) . . . . ?
C1 N1 C4 C3 -4.7(7) . . . . ?
C1 N1 C4 C5 179.5(6) . . . . ?
C2 C3 C4 N1 7.2(7) . . . . ?
C91 C3 C4 N1 -170.3(6) . . . . ?
C2 C3 C4 C5 -177.3(6) . . . . ?
C91 C3 C4 C5 5.2(11) . . . . ?
C8 N2 C5 C6 -6.4(8) . . . . ?
C8 N2 C5 C4 174.1(6) . . . . ?
N1 C4 C5 N2 28.2(10) . . . . ?
C3 C4 C5 N2 -146.6(7) . . . . ?
N1 C4 C5 C6 -151.2(7) . . . . ?
C3 C4 C5 C6 34.0(12) . . . . ?
N2 C5 C6 C7 3.2(8) . . . . ?
C4 C5 C6 C7 -177.4(6) . . . . ?
N2 C5 C6 C92 -169.2(7) . . . . ?
C4 C5 C6 C92 10.2(13) . . . . ?
C5 C6 C7 C8 1.1(7) . . . . ?
C92 C6 C7 C8 174.4(6) . . . . ?
C5 C6 C7 C93 175.2(5) . . . . ?
C92 C6 C7 C93 -11.5(9) . . . . ?
C5 N2 C8 C7 7.3(7) . . . . ?
C5 N2 C8 C9 -174.1(6) . . . . ?
C6 C7 C8 N2 -5.0(7) . . . . ?
C93 C7 C8 N2 -178.9(5) . . . . ?
C6 C7 C8 C9 176.4(6) . . . . ?
C93 C7 C8 C9 2.5(10) . . . . ?
C10 N3 C9 C8 171.8(6) . . . . ?
N2 C8 C9 N3 -5.5(11) . . . . ?
C7 C8 C9 N3 172.8(7) . . . . ?
C9 N3 C10 C11 -47.2(9) . . . . ?
C9 N3 C10 C15 134.7(6) . . . . ?
N3 C10 C11 C12 177.6(5) . . . . ?
C15 C10 C11 C12 -4.3(9) . . . . ?
C10 C11 C12 C13 2.6(9) . . . . ?
C11 C12 C13 C14 -0.8(9) . . . . ?
C12 C13 C14 C15 0.8(9) . . . . ?
C13 C14 C15 N4 -179.2(6) . . . . ?
C13 C14 C15 C10 -2.5(9) . . . . ?
C16 N4 C15 C14 -2.9(10) . . . . ?
C16 N4 C15 C10 -179.7(6) . . . . ?
C11 C10 C15 C14 4.2(9) . . . . ?
N3 C10 C15 C14 -177.6(5) . . . . ?
C11 C10 C15 N4 -178.9(6) . . . . ?
N3 C10 C15 N4 -0.7(8) . . . . ?
C15 N4 C16 O5 -8.7(10) . . . . ?
C15 N4 C16 C17 171.4(6) . . . . ?
C21 N5 C17 C18 1.6(9) . . . . ?
C21 N5 C17 C16 -175.4(5) . . . . ?
O5 C16 C17 N5 174.5(5) . . . . ?
N4 C16 C17 N5 -5.6(8) . . . . ?
O5 C16 C17 C18 -2.6(9) . . . . ?
N4 C16 C17 C18 177.3(5) . . . . ?
N5 C17 C18 C19 -1.7(9) . . . . ?
C16 C17 C18 C19 175.3(5) . . . . ?
C17 C18 C19 C20 1.3(9) . . . . ?
C18 C19 C20 C21 -0.8(9) . . . . ?
C17 N5 C21 C20 -1.1(9) . . . . ?
C17 N5 C21 C22 178.2(5) . . . . ?
C19 C20 C21 N5 0.7(10) . . . . ?
C19 C20 C21 C22 -178.5(6) . . . . ?
C23 N6 C22 O6 -4.6(10) . . . . ?
C23 N6 C22 C21 -177.5(5) . . . . ?
N5 C21 C22 O6 -167.7(6) . . . . ?
C20 C21 C22 O6 11.5(10) . . . . ?
N5 C21 C22 N6 4.9(9) . . . . ?
C20 C21 C22 N6 -175.8(6) . . . . ?
C22 N6 C23 C24 120.6(7) . . . . ?
C22 N6 C23 C28 -60.4(9) . . . . ?
C28 C23 C24 C25 1.6(11) . . . . ?
N6 C23 C24 C25 -179.4(6) . . . . ?
C23 C24 C25 C26 0.1(10) . . . . ?
C24 C25 C26 C27 -2.6(10) . . . . ?
C25 C26 C27 C28 3.4(10) . . . . ?
C24 C23 C28 C27 -0.7(10) . . . . ?
N6 C23 C28 C27 -179.7(6) . . . . ?
C24 C23 C28 N7 178.4(6) . . . . ?
N6 C23 C28 N7 -0.6(10) . . . . ?
C26 C27 C28 C23 -1.8(10) . . . . ?
C26 C27 C28 N7 179.0(6) . . . . ?
C29 N7 C28 C23 149.1(6) . . . . ?
C29 N7 C28 C27 -31.8(10) . . . . ?
C28 N7 C29 C30 173.6(6) . . . . ?
C33 N8 C30 C29 -175.1(6) . . . . ?
C33 N8 C30 C31 -0.4(7) . . . . ?
N7 C29 C30 N8 -4.0(11) . . . . ?
N7 C29 C30 C31 -177.4(6) . . . . ?
N8 C30 C31 C32 -1.6(7) . . . . ?
C29 C30 C31 C32 172.6(7) . . . . ?
N8 C30 C31 C96 177.8(4) . . . . ?
C29 C30 C31 C96 -8.0(10) . . . . ?
C30 C31 C32 C33 2.9(7) . . . . ?
C96 C31 C32 C33 -176.5(5) . . . . ?
C30 C31 C32 C99 -176.0(6) . . . . ?
C96 C31 C32 C99 4.6(10) . . . . ?
C30 N8 C33 C32 2.2(7) . . . . ?
C30 N8 C33 C34 -177.4(5) . . . . ?
C31 C32 C33 N8 -3.1(7) . . . . ?
C99 C32 C33 N8 175.7(6) . . . . ?
C31 C32 C33 C34 176.3(7) . . . . ?
C99 C32 C33 C34 -4.8(12) . . . . ?
C37 N9 C34 C35 -1.3(7) . . . . ?
C37 N9 C34 C33 170.4(5) . . . . ?
N8 C33 C34 N9 -16.7(9) . . . . ?
C32 C33 C34 N9 163.9(7) . . . . ?
N8 C33 C34 C35 152.2(7) . . . . ?
C32 C33 C34 C35 -27.2(13) . . . . ?
N9 C34 C35 C36 -1.6(7) . . . . ?
C33 C34 C35 C36 -171.5(6) . . . . ?
N9 C34 C35 C100 175.3(6) . . . . ?
C33 C34 C35 C100 5.4(12) . . . . ?
C34 C35 C36 C37 3.7(7) . . . . ?
C100 C35 C36 C37 -173.4(6) . . . . ?
C34 C35 C36 C101 179.8(5) . . . . ?
C100 C35 C36 C101 2.7(9) . . . . ?
C34 N9 C37 C36 3.7(7) . . . . ?
C34 N9 C37 C38 -169.7(5) . . . . ?
C35 C36 C37 N9 -4.5(7) . . . . ?
C101 C36 C37 N9 179.4(5) . . . . ?
C35 C36 C37 C38 168.0(6) . . . . ?
C101 C36 C37 C38 -8.1(10) . . . . ?
C39 N10 C38 C37 -175.9(5) . . . . ?
N9 C37 C38 N10 162.9(6) . . . . ?
C36 C37 C38 N10 -8.8(11) . . . . ?
C38 N10 C39 C40 -32.1(10) . . . . ?
C38 N10 C39 C44 149.3(6) . . . . ?
N10 C39 C40 C41 -178.6(6) . . . . ?
C44 C39 C40 C41 -0.1(10) . . . . ?
C39 C40 C41 C42 2.0(10) . . . . ?
C40 C41 C42 C43 -1.6(10) . . . . ?
C41 C42 C43 C44 -0.7(10) . . . . ?
C42 C43 C44 N11 -178.1(6) . . . . ?
C42 C43 C44 C39 2.5(9) . . . . ?
C45 N11 C44 C43 -3.7(11) . . . . ?
C45 N11 C44 C39 175.7(6) . . . . ?
C40 C39 C44 C43 -2.1(9) . . . . ?
N10 C39 C44 C43 176.6(5) . . . . ?
C40 C39 C44 N11 178.4(6) . . . . ?
N10 C39 C44 N11 -2.9(8) . . . . ?
C44 N11 C45 O7 0.6(10) . . . . ?
C44 N11 C45 C46 -178.7(6) . . . . ?
C50 N12 C46 C47 -1.1(9) . . . . ?
C50 N12 C46 C45 179.6(6) . . . . ?
O7 C45 C46 N12 155.4(6) . . . . ?
N11 C45 C46 N12 -25.3(8) . . . . ?
O7 C45 C46 C47 -23.9(10) . . . . ?
N11 C45 C46 C47 155.4(6) . . . . ?
N12 C46 C47 C48 3.5(10) . . . . ?
C45 C46 C47 C48 -177.2(6) . . . . ?
C46 C47 C48 C49 -5.9(11) . . . . ?
C47 C48 C49 C50 5.9(11) . . . . ?
C46 N12 C50 C49 1.2(10) . . . . ?
C46 N12 C50 C51 177.3(6) . . . . ?
C48 C49 C50 N12 -3.6(11) . . . . ?
C48 C49 C50 C51 -179.5(6) . . . . ?
C52 N13 C51 O8 2.6(13) . . . . ?
C52 N13 C51 C50 -177.4(6) . . . . ?
N12 C50 C51 O8 166.3(7) . . . . ?
C49 C50 C51 O8 -17.5(11) . . . . ?
N12 C50 C51 N13 -13.6(10) . . . . ?
C49 C50 C51 N13 162.5(7) . . . . ?
C51 N13 C52 C53 -4.9(12) . . . . ?
C51 N13 C52 C57 174.6(7) . . . . ?
C57 C52 C53 C54 2.4(10) . . . . ?
N13 C52 C53 C54 -178.3(6) . . . . ?
C52 C53 C54 C55 -1.7(10) . . . . ?
C53 C54 C55 C56 0.6(10) . . . . ?
C54 C55 C56 C57 -0.2(9) . . . . ?
C53 C52 C57 N14 173.2(6) . . . . ?
N13 C52 C57 N14 -6.3(8) . . . . ?
C53 C52 C57 C56 -2.0(10) . . . . ?
N13 C52 C57 C56 178.6(5) . . . . ?
C58 N14 C57 C52 150.9(6) . . . . ?
C58 N14 C57 C56 -34.2(9) . . . . ?
C55 C56 C57 C52 0.9(9) . . . . ?
C55 C56 C57 N14 -173.9(5) . . . . ?
C57 N14 C58 C59 179.4(5) . . . . ?
C62 N15 C59 C58 178.0(5) . . . . ?
C62 N15 C59 C60 0.0(6) . . . . ?
N14 C58 C59 N15 175.7(5) . . . . ?
N14 C58 C59 C60 -6.9(10) . . . . ?
N15 C59 C60 C61 -0.2(6) . . . . ?
C58 C59 C60 C61 -177.8(6) . . . . ?
N15 C59 C60 C104 -178.7(4) . . . . ?
C58 C59 C60 C104 3.7(9) . . . . ?
C59 C60 C61 C62 0.3(6) . . . . ?
C104 C60 C61 C62 178.8(4) . . . . ?
C59 C60 C61 C107 -178.6(5) . . . . ?
C104 C60 C61 C107 0.0(8) . . . . ?
C59 N15 C62 C61 0.1(7) . . . . ?
C59 N15 C62 C63 178.0(5) . . . . ?
C60 C61 C62 N15 -0.3(7) . . . . ?
C107 C61 C62 N15 178.5(5) . . . . ?
C60 C61 C62 C63 -177.6(6) . . . . ?
C107 C61 C62 C63 1.2(11) . . . . ?
C66 N16 C63 C64 -2.0(7) . . . . ?
C66 N16 C63 C62 176.8(5) . . . . ?
N15 C62 C63 N16 -10.5(8) . . . . ?
C61 C62 C63 N16 166.5(6) . . . . ?
N15 C62 C63 C64 167.9(6) . . . . ?
C61 C62 C63 C64 -15.0(12) . . . . ?
N16 C63 C64 C65 -0.4(7) . . . . ?
C62 C63 C64 C65 -179.0(6) . . . . ?
N16 C63 C64 C108 172.9(6) . . . . ?
C62 C63 C64 C108 -5.6(11) . . . . ?
C63 C64 C65 C66 2.5(6) . . . . ?
C108 C64 C65 C66 -171.4(5) . . . . ?
C63 C64 C65 C109 -177.3(5) . . . . ?
C108 C64 C65 C109 8.8(9) . . . . ?
C63 N16 C66 C67 -173.3(5) . . . . ?
C63 N16 C66 C65 3.5(7) . . . . ?
C64 C65 C66 N16 -3.6(6) . . . . ?
C109 C65 C66 N16 176.1(4) . . . . ?
C64 C65 C66 C67 172.8(6) . . . . ?
C109 C65 C66 C67 -7.4(10) . . . . ?
C68 N17 C67 C66 171.9(6) . . . . ?
N16 C66 C67 N17 -3.6(10) . . . . ?
C65 C66 C67 N17 -179.6(6) . . . . ?
C67 N17 C68 C73 147.8(7) . . . . ?
C67 N17 C68 C69 -33.4(9) . . . . ?
C73 C68 C69 C70 0.0(10) . . . . ?
N17 C68 C69 C70 -178.7(6) . . . . ?
C68 C69 C70 C71 1.4(10) . . . . ?
C69 C70 C71 C72 -0.1(11) . . . . ?
C70 C71 C72 C73 -2.5(11) . . . . ?
C69 C68 C73 C72 -2.6(10) . . . . ?
N17 C68 C73 C72 176.2(6) . . . . ?
C69 C68 C73 N18 178.2(6) . . . . ?
N17 C68 C73 N18 -3.1(10) . . . . ?
C71 C72 C73 C68 3.8(11) . . . . ?
C71 C72 C73 N18 -176.9(6) . . . . ?
C74 N18 C73 C68 -72.5(9) . . . . ?
C74 N18 C73 C72 108.3(8) . . . . ?
C73 N18 C74 O9 -3.2(11) . . . . ?
C73 N18 C74 C75 177.3(6) . . . . ?
C79 N19 C75 C76 0.1(12) . . . . ?
C79 N19 C75 C74 -179.4(7) . . . . ?
O9 C74 C75 N19 -166.8(7) . . . . ?
N18 C74 C75 N19 12.8(11) . . . . ?
O9 C74 C75 C76 13.7(12) . . . . ?
N18 C74 C75 C76 -166.8(7) . . . . ?
N19 C75 C76 C77 0.0(12) . . . . ?
C74 C75 C76 C77 179.6(7) . . . . ?
C75 C76 C77 C78 -1.8(12) . . . . ?
C76 C77 C78 C79 3.2(11) . . . . ?
C75 N19 C79 C78 1.5(13) . . . . ?
C75 N19 C79 C80 -179.6(7) . . . . ?
C77 C78 C79 N19 -3.1(12) . . . . ?
C77 C78 C79 C80 178.1(7) . . . . ?
C81 N20 C80 O10 -2.6(13) . . . . ?
C81 N20 C80 C79 175.4(7) . . . . ?
N19 C79 C80 O10 176.7(7) . . . . ?
C78 C79 C80 O10 -4.4(12) . . . . ?
N19 C79 C80 N20 -1.4(11) . . . . ?
C78 C79 C80 N20 177.5(7) . . . . ?
C80 N20 C81 C82 -13.3(12) . . . . ?
C80 N20 C81 C86 174.5(7) . . . . ?
C86 C81 C82 C83 -4.6(13) . . . . ?
N20 C81 C82 C83 -176.2(7) . . . . ?
C81 C82 C83 C84 2.6(13) . . . . ?
C82 C83 C84 C85 -0.3(14) . . . . ?
C83 C84 C85 C86 -0.2(13) . . . . ?
C84 C85 C86 C81 -1.5(11) . . . . ?
C84 C85 C86 N21 -179.1(7) . . . . ?
C82 C81 C86 C85 3.9(11) . . . . ?
N20 C81 C86 C85 176.1(6) . . . . ?
C82 C81 C86 N21 -178.7(7) . . . . ?
N20 C81 C86 N21 -6.5(11) . . . . ?
C87 N21 C86 C85 -50.8(9) . . . . ?
C87 N21 C86 C81 131.9(8) . . . . ?
C86 N21 C87 C1 172.1(7) . . . . ?
N1 C1 C87 N21 -10.6(12) . . . . ?
C2 C1 C87 N21 175.3(6) . . . . ?
C3 C2 C88 C89 -72.0(8) . . . . ?
C1 C2 C88 C89 111.4(6) . . . . ?
C2 C88 C89 C90 -72.8(7) . . . . ?
C8 C7 C93 C94 -92.1(7) . . . . ?
C6 C7 C93 C94 95.3(7) . . . . ?
C7 C93 C94 C95 -172.7(5) . . . . ?
C32 C31 C96 C97 87.0(7) . . . . ?
C30 C31 C96 C97 -92.2(7) . . . . ?
C31 C96 C97 C98 177.3(7) . . . . ?
C31 C96 C97 C98A -85.8(13) . . . . ?
C37 C36 C101 C10A -120.4(8) . . . . ?
C35 C36 C101 C10A 64.3(8) . . . . ?
C37 C36 C101 C102 -68.8(8) . . . . ?
C35 C36 C101 C102 115.9(6) . . . . ?
C36 C101 C102 C103 -68.2(9) . . . . ?
C10A C101 C102 C103 31.7(8) . . . . ?
C36 C101 C10A C10B 79.6(11) . . . . ?
C102 C101 C10A C10B -18.3(10) . . . . ?
C61 C60 C104 C105 81.2(7) . . . . ?
C59 C60 C104 C105 -100.6(6) . . . . ?
C60 C104 C105 C106 -169.0(6) . . . . ?
C64 C65 C109 C110 67.6(8) . . . . ?
C66 C65 C109 C110 -112.1(5) . . . . ?
C65 C109 C110 C111 62.9(7) . . . . ?
C4' N1' C1' C2' 2.9(8) . . . . ?
C4' N1' C1' C87' 174.6(6) . . . . ?
N1' C1' C2' C3' -3.9(7) . . . . ?
C87' C1' C2' C3' -175.8(6) . . . . ?
N1' C1' C2' C112 -179.5(5) . . . . ?
C87' C1' C2' C112 8.7(10) . . . . ?
C1' C2' C3' C4' 3.6(8) . . . . ?
C112 C2' C3' C4' 179.1(5) . . . . ?
C1' C2' C3' C115 -170.9(6) . . . . ?
C112 C2' C3' C115 4.6(10) . . . . ?
C1' N1' C4' C3' -0.7(8) . . . . ?
C1' N1' C4' C5' -178.2(6) . . . . ?
C2' C3' C4' N1' -1.9(8) . . . . ?
C115 C3' C4' N1' 172.3(7) . . . . ?
C2' C3' C4' C5' 175.4(7) . . . . ?
C115 C3' C4' C5' -10.4(12) . . . . ?
C8' N2' C5' C6' 5.6(8) . . . . ?
C8' N2' C5' C4' -172.4(6) . . . . ?
N1' C4' C5' N2' -35.8(10) . . . . ?
C3' C4' C5' N2' 147.3(7) . . . . ?
N1' C4' C5' C6' 146.7(7) . . . . ?
C3' C4' C5' C6' -30.3(12) . . . . ?
N2' C5' C6' C7' -5.4(8) . . . . ?
C4' C5' C6' C7' 172.4(7) . . . . ?
N2' C5' C6' C116 170.6(6) . . . . ?
C4' C5' C6' C116 -11.6(12) . . . . ?
C5' C6' C7' C8' 3.2(8) . . . . ?
C116 C6' C7' C8' -173.0(6) . . . . ?
C5' C6' C7' C117 176.2(6) . . . . ?
C116 C6' C7' C117 0.0(11) . . . . ?
C5' N2' C8' C7' -3.6(8) . . . . ?
C5' N2' C8' C9' 173.5(6) . . . . ?
C6' C7' C8' N2' 0.2(8) . . . . ?
C117 C7' C8' N2' -173.2(5) . . . . ?
C6' C7' C8' C9' -176.6(7) . . . . ?
C117 C7' C8' C9' 9.9(11) . . . . ?
C10' N3' C9' C8' -171.2(7) . . . . ?
N2' C8' C9' N3' 9.3(11) . . . . ?
C7' C8' C9' N3' -174.2(7) . . . . ?
C9' N3' C10' C15' -135.4(7) . . . . ?
C9' N3' C10' C11' 44.7(9) . . . . ?
C15' C10' C11' C12' -0.3(10) . . . . ?
N3' C10' C11' C12' 179.5(6) . . . . ?
C10' C11' C12' C13' -2.3(10) . . . . ?
C11' C12' C13' C14' 1.6(11) . . . . ?
C12' C13' C14' C15' 1.9(11) . . . . ?
C13' C14' C15' C10' -4.5(11) . . . . ?
C13' C14' C15' N4' 177.5(6) . . . . ?
C11' C10' C15' C14' 3.8(10) . . . . ?
N3' C10' C15' C14' -176.1(6) . . . . ?
C11' C10' C15' N4' -178.1(6) . . . . ?
N3' C10' C15' N4' 2.0(9) . . . . ?
C16' N4' C15' C14' -11.3(11) . . . . ?
C16' N4' C15' C10' 170.6(7) . . . . ?
C15' N4' C16' O5' 8.1(11) . . . . ?
C15' N4' C16' C17' -171.5(6) . . . . ?
C21' N5' C17' C18' -1.5(10) . . . . ?
C21' N5' C17' C16' 175.9(6) . . . . ?
O5' C16' C17' N5' -165.5(6) . . . . ?
N4' C16' C17' N5' 14.1(9) . . . . ?
O5' C16' C17' C18' 12.0(10) . . . . ?
N4' C16' C17' C18' -168.4(6) . . . . ?
N5' C17' C18' C19' 2.1(10) . . . . ?
C16' C17' C18' C19' -175.2(6) . . . . ?
C17' C18' C19' C20' 0.2(10) . . . . ?
C18' C19' C20' C21' -2.9(11) . . . . ?
C17' N5' C21' C20' -1.3(9) . . . . ?
C17' N5' C21' C22' -178.6(6) . . . . ?
C19' C20' C21' N5' 3.6(10) . . . . ?
C19' C20' C21' C22' -179.2(6) . . . . ?
C23' N6' C22' O6' 6.6(10) . . . . ?
C23' N6' C22' C21' -171.3(6) . . . . ?
N5' C21' C22' O6' 169.8(6) . . . . ?
C20' C21' C22' O6' -7.6(10) . . . . ?
N5' C21' C22' N6' -12.4(9) . . . . ?
C20' C21' C22' N6' 170.3(6) . . . . ?
C22' N6' C23' C24' -116.0(7) . . . . ?
C22' N6' C23' C28' 62.7(8) . . . . ?
C28' C23' C24' C25' -0.9(10) . . . . ?
N6' C23' C24' C25' 177.7(6) . . . . ?
C23' C24' C25' C26' 2.3(10) . . . . ?
C24' C25' C26' C27' -1.8(11) . . . . ?
C25' C26' C27' C28' 0.0(10) . . . . ?
C24' C23' C28' C27' -0.8(10) . . . . ?
N6' C23' C28' C27' -179.5(5) . . . . ?
C24' C23' C28' N7' -179.7(6) . . . . ?
N6' C23' C28' N7' 1.6(9) . . . . ?
C26' C27' C28' C23' 1.3(9) . . . . ?
C26' C27' C28' N7' -179.8(5) . . . . ?
C29' N7' C28' C23' -140.9(7) . . . . ?
C29' N7' C28' C27' 40.3(9) . . . . ?
C28' N7' C29' C30' -172.6(6) . . . . ?
C33' N8' C30' C29' 173.9(6) . . . . ?
C33' N8' C30' C31' -3.0(7) . . . . ?
N7' C29' C30' N8' 1.7(10) . . . . ?
N7' C29' C30' C31' 177.8(6) . . . . ?
N8' C30' C31' C32' 3.4(7) . . . . ?
C29' C30' C31' C32' -173.1(6) . . . . ?
N8' C30' C31' C120 -179.1(4) . . . . ?
C29' C30' C31' C120 4.4(10) . . . . ?
C30' C31' C32' C33' -2.5(7) . . . . ?
C120 C31' C32' C33' -179.7(5) . . . . ?
C30' C31' C32' C123 175.2(6) . . . . ?
C120 C31' C32' C123 -2.0(10) . . . . ?
C30' N8' C33' C32' 1.4(7) . . . . ?
C30' N8' C33' C34' 179.4(5) . . . . ?
C31' C32' C33' N8' 0.7(7) . . . . ?
C123 C32' C33' N8' -176.8(6) . . . . ?
C31' C32' C33' C34' -176.7(7) . . . . ?
C123 C32' C33' C34' 5.8(12) . . . . ?
C37' N9' C34' C35' 2.2(7) . . . . ?
C37' N9' C34' C33' -174.5(5) . . . . ?
N8' C33' C34' N9' 13.3(8) . . . . ?
C32' C33' C34' N9' -169.4(7) . . . . ?
N8' C33' C34' C35' -162.3(7) . . . . ?
C32' C33' C34' C35' 15.0(13) . . . . ?
N9' C34' C35' C36' -0.5(7) . . . . ?
C33' C34' C35' C36' 175.4(7) . . . . ?
N9' C34' C35' C124 -178.3(6) . . . . ?
C33' C34' C35' C124 -2.4(12) . . . . ?
C34' C35' C36' C37' -1.4(7) . . . . ?
C124 C35' C36' C37' 176.5(6) . . . . ?
C34' C35' C36' C125 -177.6(5) . . . . ?
C124 C35' C36' C125 0.3(9) . . . . ?
C34' N9' C37' C36' -3.1(7) . . . . ?
C34' N9' C37' C38' 170.6(6) . . . . ?
C35' C36' C37' N9' 2.8(7) . . . . ?
C125 C36' C37' N9' 178.7(5) . . . . ?
C35' C36' C37' C38' -170.0(7) . . . . ?
C125 C36' C37' C38' 6.0(11) . . . . ?
C39' N10' C38' C37' 178.8(6) . . . . ?
N9' C37' C38' N10' -166.6(6) . . . . ?
C36' C37' C38' N10' 5.5(11) . . . . ?
C38' N10' C39' C40' 36.0(10) . . . . ?
C38' N10' C39' C44' -147.2(6) . . . . ?
N10' C39' C40' C41' 174.4(6) . . . . ?
C44' C39' C40' C41' -2.3(10) . . . . ?
C39' C40' C41' C42' -0.5(11) . . . . ?
C40' C41' C42' C43' 2.1(12) . . . . ?
C41' C42' C43' C44' -0.9(12) . . . . ?
C42' C43' C44' N11' 178.8(7) . . . . ?
C42' C43' C44' C39' -1.8(10) . . . . ?
C45' N11' C44' C43' 3.7(11) . . . . ?
C45' N11' C44' C39' -175.7(6) . . . . ?
C40' C39' C44' C43' 3.4(10) . . . . ?
N10' C39' C44' C43' -173.7(6) . . . . ?
C40' C39' C44' N11' -177.2(6) . . . . ?
N10' C39' C44' N11' 5.8(8) . . . . ?
C44' N11' C45' O7' -4.9(11) . . . . ?
C44' N11' C45' C46' 174.3(6) . . . . ?
C50' N12' C46' C47' -0.4(10) . . . . ?
C50' N12' C46' C45' -177.9(6) . . . . ?
O7' C45' C46' N12' -157.7(6) . . . . ?
N11' C45' C46' N12' 23.1(9) . . . . ?
O7' C45' C46' C47' 24.8(10) . . . . ?
N11' C45' C46' C47' -154.4(6) . . . . ?
N12' C46' C47' C48' -1.3(11) . . . . ?
C45' C46' C47' C48' 176.1(7) . . . . ?
C46' C47' C48' C49' 0.5(12) . . . . ?
C47' C48' C49' C50' 1.9(13) . . . . ?
C46' N12' C50' C49' 2.9(11) . . . . ?
C46' N12' C50' C51' -177.7(6) . . . . ?
C48' C49' C50' N12' -3.7(12) . . . . ?
C48' C49' C50' C51' 177.0(7) . . . . ?
C52' N13' C51' O8' -1.1(12) . . . . ?
C52' N13' C51' C50' 179.1(7) . . . . ?
N12' C50' C51' O8' -159.9(7) . . . . ?
C49' C50' C51' O8' 19.5(12) . . . . ?
N12' C50' C51' N13' 19.9(10) . . . . ?
C49' C50' C51' N13' -160.8(7) . . . . ?
C51' N13' C52' C53' 1.2(12) . . . . ?
C51' N13' C52' C57' 177.7(6) . . . . ?
N13' C52' C53' C54' 178.3(6) . . . . ?
C57' C52' C53' C54' 2.0(10) . . . . ?
C52' C53' C54' C55' -0.9(11) . . . . ?
C53' C54' C55' C56' -1.3(11) . . . . ?
C54' C55' C56' C57' 2.2(11) . . . . ?
C55' C56' C57' N14' 174.9(6) . . . . ?
C55' C56' C57' C52' -1.1(10) . . . . ?
C58' N14' C57' C56' 32.5(10) . . . . ?
C58' N14' C57' C52' -151.3(6) . . . . ?
C53' C52' C57' C56' -1.0(9) . . . . ?
N13' C52' C57' C56' -177.8(6) . . . . ?
C53' C52' C57' N14' -177.5(6) . . . . ?
N13' C52' C57' N14' 5.7(8) . . . . ?
C57' N14' C58' C59' -179.4(5) . . . . ?
C62' N15' C59' C60' -4.1(7) . . . . ?
C62' N15' C59' C58' 178.6(5) . . . . ?
N14' C58' C59' N15' -171.8(6) . . . . ?
N14' C58' C59' C60' 11.6(11) . . . . ?
N15' C59' C60' C61' 2.8(7) . . . . ?
C58' C59' C60' C61' 179.7(6) . . . . ?
N15' C59' C60' C128 175.2(4) . . . . ?
C58' C59' C60' C128 -7.9(10) . . . . ?
C59' C60' C61' C62' -0.7(7) . . . . ?
C128 C60' C61' C62' -173.0(5) . . . . ?
C59' C60' C61' C131 179.9(6) . . . . ?
C128 C60' C61' C131 7.6(9) . . . . ?
C59' N15' C62' C61' 3.6(7) . . . . ?
C59' N15' C62' C63' -175.5(5) . . . . ?
C60' C61' C62' N15' -1.7(7) . . . . ?
C131 C61' C62' N15' 177.7(6) . . . . ?
C60' C61' C62' C63' 177.2(7) . . . . ?
C131 C61' C62' C63' -3.5(13) . . . . ?
C66' N16' C63' C64' 0.2(7) . . . . ?
C66' N16' C63' C62' 178.6(5) . . . . ?
N15' C62' C63' N16' 6.0(9) . . . . ?
C61' C62' C63' N16' -172.7(7) . . . . ?
N15' C62' C63' C64' -176.3(7) . . . . ?
C61' C62' C63' C64' 5.0(13) . . . . ?
N16' C63' C64' C65' 2.7(7) . . . . ?
C62' C63' C64' C65' -175.2(7) . . . . ?
N16' C63' C64' C132 -177.3(7) . . . . ?
C62' C63' C64' C132 4.8(13) . . . . ?
C63' C64' C65' C66' -4.4(7) . . . . ?
C132 C64' C65' C66' 175.6(7) . . . . ?
C63' C64' C65' C133 179.7(5) . . . . ?
C132 C64' C65' C133 -0.3(11) . . . . ?
C63' N16' C66' C67' 177.5(6) . . . . ?
C63' N16' C66' C65' -3.0(7) . . . . ?
C64' C65' C66' N16' 4.5(7) . . . . ?
C133 C65' C66' N16' -179.5(5) . . . . ?
C64' C65' C66' C67' -176.1(7) . . . . ?
C133 C65' C66' C67' 0.0(11) . . . . ?
C68' N17' C67' C66' -172.9(6) . . . . ?
N16' C66' C67' N17' 1.1(10) . . . . ?
C65' C66' C67' N17' -178.3(7) . . . . ?
C67' N17' C68' C73' -138.4(7) . . . . ?
C67' N17' C68' C69' 46.1(9) . . . . ?
C73' C68' C69' C70' 0.7(9) . . . . ?
N17' C68' C69' C70' 176.1(6) . . . . ?
C68' C69' C70' C71' -2.2(10) . . . . ?
C69' C70' C71' C72' 0.9(10) . . . . ?
C70' C71' C72' C73' 1.9(10) . . . . ?
C69' C68' C73' C72' 2.2(10) . . . . ?
N17' C68' C73' C72' -173.4(6) . . . . ?
C69' C68' C73' N18' -179.6(5) . . . . ?
N17' C68' C73' N18' 4.9(9) . . . . ?
C71' C72' C73' C68' -3.4(10) . . . . ?
C71' C72' C73' N18' 178.3(6) . . . . ?
C74' N18' C73' C68' 61.9(8) . . . . ?
C74' N18' C73' C72' -119.8(7) . . . . ?
C73' N18' C74' O9' 4.1(10) . . . . ?
C73' N18' C74' C75' -178.5(6) . . . . ?
C79' N19' C75' C76' -1.1(10) . . . . ?
C79' N19' C75' C74' 177.5(6) . . . . ?
O9' C74' C75' N19' 169.2(6) . . . . ?
N18' C74' C75' N19' -8.3(9) . . . . ?
O9' C74' C75' C76' -12.2(10) . . . . ?
N18' C74' C75' C76' 170.3(6) . . . . ?
N19' C75' C76' C77' -0.6(10) . . . . ?
C74' C75' C76' C77' -179.1(6) . . . . ?
C75' C76' C77' C78' 1.5(10) . . . . ?
C76' C77' C78' C79' -0.8(11) . . . . ?
C75' N19' C79' C78' 1.8(10) . . . . ?
C75' N19' C79' C80' 179.2(6) . . . . ?
C77' C78' C79' N19' -0.9(11) . . . . ?
C77' C78' C79' C80' -178.2(7) . . . . ?
C81' N20' C80' O10' 1.2(11) . . . . ?
C81' N20' C80' C79' -178.1(6) . . . . ?
N19' C79' C80' O10' -167.0(6) . . . . ?
C78' C79' C80' O10' 10.4(10) . . . . ?
N19' C79' C80' N20' 12.3(9) . . . . ?
C78' C79' C80' N20' -170.2(6) . . . . ?
C80' N20' C81' C82' -6.7(11) . . . . ?
C80' N20' C81' C86' 174.2(6) . . . . ?
N20' C81' C82' C83' 178.4(6) . . . . ?
C86' C81' C82' C83' -2.6(10) . . . . ?
C81' C82' C83' C84' 0.7(10) . . . . ?
C82' C83' C84' C85' 1.5(10) . . . . ?
C83' C84' C85' C86' -1.7(10) . . . . ?
C84' C85' C86' N21' 173.8(6) . . . . ?
C84' C85' C86' C81' -0.2(10) . . . . ?
C87' N21' C86' C85' 51.3(9) . . . . ?
C87' N21' C86' C81' -134.8(7) . . . . ?
C82' C81' C86' C85' 2.3(10) . . . . ?
N20' C81' C86' C85' -178.6(6) . . . . ?
C82' C81' C86' N21' -171.8(6) . . . . ?
N20' C81' C86' N21' 7.3(9) . . . . ?
C86' N21' C87' C1' -167.7(6) . . . . ?
N1' C1' C87' N21' 13.6(11) . . . . ?
C2' C1' C87' N21' -176.1(6) . . . . ?
C3' C2' C112 C113 68.7(8) . . . . ?
C1' C2' C112 C113 -116.8(6) . . . . ?
C2' C112 C113 C114 70.6(7) . . . . ?
C6' C7' C117 C118 68.4(8) . . . . ?
C8' C7' C117 C118 -119.7(6) . . . . ?
C6' C7' C117 C11A 105.6(11) . . . . ?
C8' C7' C117 C11A -82.5(11) . . . . ?
C7' C117 C118 C119 74.1(8) . . . . ?
C11A C117 C118 C119 -19.5(8) . . . . ?
C7' C117 C11A C11B -50.7(17) . . . . ?
C118 C117 C11A C11B 47.9(16) . . . . ?
C32' C31' C120 C121 -92.6(7) . . . . ?
C30' C31' C120 C121 90.6(7) . . . . ?
C31' C120 C121 C122 179.4(6) . . . . ?
C37' C36' C125 C126 73.4(8) . . . . ?
C35' C36' C125 C126 -111.3(6) . . . . ?
C36' C125 C126 C127 68.1(6) . . . . ?
C61' C60' C128 C129 -103.1(7) . . . . ?
C59' C60' C128 C129 86.1(7) . . . . ?
C60' C128 C129 C130 -177.1(6) . . . . ?
C64' C65' C133 C134 -71.9(8) . . . . ?
C66' C65' C133 C134 113.0(6) . . . . ?
C65' C133 C134 C135 -72.1(7) . . . . ?
